data_4119134
loop_
_publ_author_name
'Kurahashi, Takuya'
'Hada, Masahiko'
'Fujii, Hiroshi'

_publ_section_title
;
 Critical Role of External Axial Ligands in Chirality Amplification
 oftrans-Cyclohexane-1,2-diamine in Salen Complexes
;
_journal_issue 34
_journal_name_full 'Journal of the American Chemical Society'
_journal_page_first 12394
_journal_page_last 12405
_journal_paper_doi 10.1021/ja904635n
_journal_volume 131
_journal_year 2009
_chemical_absolute_configuration rm
_chemical_formula_sum 'C38 H56 Cl6 Mn N2 O2'
_chemical_formula_weight 840.53
_space_group_IT_number 1
_symmetry_cell_setting triclinic
_symmetry_Int_Tables_number 1
_symmetry_space_group_name_Hall 'P 1'
_symmetry_space_group_name_H-M 'P 1'
_cell_angle_alpha 82.04(3)
_cell_angle_beta 73.07(2)
_cell_angle_gamma 65.24(2)
_cell_formula_units_Z 2
_cell_length_a 12.628(4)
_cell_length_b 12.917(5)
_cell_length_c 14.498(6)
_cell_measurement_reflns_used 6189
_cell_measurement_temperature 93
_cell_measurement_theta_max 27.5
_cell_measurement_theta_min 3.0
_cell_volume 2054.0(14)
_computing_cell_refinement CrystalClear
_computing_data_collection CrystalClear
_computing_data_reduction CrystalStructure
_computing_publication_material 'CrystalStructure 3.8'
_computing_structure_refinement SHELXL
_computing_structure_solution SIR97
_diffrn_detector_area_resol_mean 7.31
_diffrn_measured_fraction_theta_full 0.974
_diffrn_measured_fraction_theta_max 0.974
_diffrn_measurement_device_type 'Rigaku Mercury'
_diffrn_measurement_method \w
_diffrn_radiation_type 'Mo K\a'
_diffrn_radiation_wavelength 0.71070
_diffrn_reflns_av_R_equivalents 0.039
_diffrn_reflns_limit_h_max 16
_diffrn_reflns_limit_h_min -14
_diffrn_reflns_limit_k_max 14
_diffrn_reflns_limit_k_min -16
_diffrn_reflns_limit_l_max 17
_diffrn_reflns_limit_l_min -18
_diffrn_reflns_number 15791
_diffrn_reflns_theta_full 27.48
_diffrn_reflns_theta_max 27.48
_exptl_absorpt_coefficient_mu 0.746
_exptl_absorpt_correction_T_max 0.894
_exptl_absorpt_correction_T_min 0.806
_exptl_absorpt_correction_type numerical
_exptl_absorpt_process_details
;
    Higashi, T. (1999). Program for Absorption Correction.
    Rigaku Corporation, Tokyo, Japan.
;
_exptl_crystal_colour 'dark red'
_exptl_crystal_density_diffrn 1.359
_exptl_crystal_density_method 'not measured'
_exptl_crystal_description block
_exptl_crystal_F_000 882.00
_exptl_crystal_size_max 0.20
_exptl_crystal_size_mid 0.15
_exptl_crystal_size_min 0.15
_refine_diff_density_max 1.68
_refine_diff_density_min -0.89
_refine_ls_abs_structure_details 'Flack, H. D. (1983), Acta Cryst. A39, 876-881.  1813 Friedel Pairs'
_refine_ls_abs_structure_Flack 0.04(5)
_refine_ls_extinction_method none
_refine_ls_goodness_of_fit_ref 1.093
_refine_ls_hydrogen_treatment refall
_refine_ls_number_parameters 885
_refine_ls_number_reflns 10989
_refine_ls_R_factor_gt 0.0842
_refine_ls_shift/su_max 0.0000
_refine_ls_structure_factor_coef Fsqd
_refine_ls_weighting_details 'w = 1/[\s^2^(Fo^2^)+(0.1433P)^2^+1.7209P] where P=(Fo^2^+2Fc^2^)/3'
_refine_ls_weighting_scheme calc
_refine_ls_wR_factor_ref 0.2474
_reflns_number_gt 8392
_reflns_number_total 10989
_reflns_threshold_expression F^2^>2.0\s(F^2^)
_cod_data_source_file ja904635nsup2.cif
_cod_data_source_block '__0844a'
_cod_original_cell_volume 2053.9(13)
_cod_original_formula_sum 'C76 H112 Cl12 Mn2 N4 O4 '
_cod_database_code 4119134

loop_
_symmetry_equiv_pos_site_id
_symmetry_equiv_pos_as_xyz
1 +X,+Y,+Z

loop_
_atom_site_label
_atom_site_type_symbol
_atom_site_fract_x
_atom_site_fract_y
_atom_site_fract_z
_atom_site_U_iso_or_equiv
_atom_site_adp_type
_atom_site_occupancy
_atom_site_symmetry_multiplicity
_atom_site_calc_flag
_atom_site_refinement_flags
Mn(1) Mn -0.29359(12) -0.09960(13) -0.27306(11) 0.0195(3) Uani 1.00 1 d .
Mn(2) Mn -0.19252(12) -0.61026(13) -0.52295(11) 0.0181(3) Uani 1.00 1 d .
Cl(1) Cl -0.4517(2) 0.0760(2) -0.2652(2) 0.0333(6) Uani 1.00 1 d .
Cl(2) Cl -0.1393(2) -0.2738(2) -0.2880(2) 0.0326(6) Uani 1.00 1 d .
Cl(3) Cl -0.3680(2) -0.4531(2) -0.5081(2) 0.0294(5) Uani 1.00 1 d .
Cl(4) Cl -0.0185(2) -0.7691(2) -0.52795(19) 0.0274(5) Uani 1.00 1 d .
Cl(5) Cl 0.0867(2) -0.5381(2) -0.2359(2) 0.0351(6) Uani 1.00 1 d .
Cl(6) Cl -0.0531(2) -0.5657(3) -0.0409(2) 0.0429(7) Uani 1.00 1 d .
Cl(7) Cl 0.2514(3) -0.7587(3) -0.0337(3) 0.0562(10) Uani 1.00 1 d .
Cl(8) Cl 0.4135(2) -0.7179(3) 0.0497(2) 0.0446(8) Uani 1.00 1 d .
Cl(9) Cl 0.1082(2) -0.9914(3) 0.1587(3) 0.0477(9) Uani 1.00 1 d .
Cl(10) Cl 0.2664(3) -0.9477(3) 0.2447(3) 0.0589(11) Uani 1.00 1 d .
Cl(11) Cl -0.5778(2) -0.1737(2) -0.5613(2) 0.0344(6) Uani 1.00 1 d .
Cl(12) Cl -0.4333(3) -0.1534(3) -0.7558(2) 0.0427(7) Uani 1.00 1 d .
O(1) O -0.2400(6) -0.0602(6) -0.1813(5) 0.0221(15) Uani 1.00 1 d .
O(2) O -0.3907(6) -0.1596(7) -0.1826(5) 0.0244(15) Uani 1.00 1 d .
O(3) O -0.2325(6) -0.6681(6) -0.6113(5) 0.0217(15) Uani 1.00 1 d .
O(4) O -0.1108(6) -0.5338(6) -0.6127(5) 0.0204(15) Uani 1.00 1 d .
N(1) N -0.1852(7) -0.0499(7) -0.3817(6) 0.0189(17) Uani 1.00 1 d .
N(2) N -0.3436(7) -0.1323(7) -0.3786(6) 0.0216(18) Uani 1.00 1 d .
N(3) N -0.2739(7) -0.6855(7) -0.4170(6) 0.0188(16) Uani 1.00 1 d .
N(4) N -0.1676(7) -0.5525(8) -0.4142(6) 0.0240(19) Uani 1.00 1 d .
C(1) C -0.1467(8) -0.0333(8) -0.1928(7) 0.0181(19) Uani 1.00 1 d .
C(2) C -0.1069(9) -0.0323(9) -0.1108(8) 0.022(2) Uani 1.00 1 d .
C(3) C -0.0099(8) -0.0033(8) -0.1258(8) 0.021(2) Uani 1.00 1 d .
C(4) C 0.0566(8) 0.0239(8) -0.2170(8) 0.022(2) Uani 1.00 1 d .
C(5) C 0.0147(8) 0.0246(8) -0.2942(8) 0.021(2) Uani 1.00 1 d .
C(6) C -0.0815(9) -0.0051(10) -0.2863(8) 0.025(2) Uani 1.00 1 d .
C(7) C -0.1094(9) -0.0117(9) -0.3725(8) 0.025(2) Uani 1.00 1 d .
C(8) C -0.4498(9) -0.2186(9) -0.1928(8) 0.024(2) Uani 1.00 1 d .
C(9) C -0.5119(8) -0.2614(8) -0.1086(8) 0.019(2) Uani 1.00 1 d .
C(10) C -0.5787(8) -0.3188(9) -0.1192(9) 0.025(2) Uani 1.00 1 d .
C(11) C -0.5898(8) -0.3385(9) -0.2077(9) 0.024(2) Uani 1.00 1 d .
C(12) C -0.5269(8) -0.2972(10) -0.2897(9) 0.028(2) Uani 1.00 1 d .
C(13) C -0.4601(9) -0.2379(10) -0.2819(9) 0.027(2) Uani 1.00 1 d .
C(14) C -0.4054(9) -0.1914(10) -0.3708(8) 0.027(2) Uani 1.00 1 d .
C(15) C -0.1812(8) -0.0805(9) -0.4777(6) 0.0228(19) Uani 1.00 1 d .
C(16) C -0.3048(9) -0.0750(9) -0.4722(6) 0.028(2) Uani 1.00 1 d .
C(17) C -0.3089(10) -0.1200(11) -0.5623(8) 0.032(2) Uani 1.00 1 d .
C(18) C -0.2654(9) -0.0515(10) -0.6504(7) 0.033(2) Uani 1.00 1 d .
C(19) C -0.1462(9) -0.0538(10) -0.6552(7) 0.031(2) Uani 1.00 1 d .
C(20) C -0.1432(9) -0.0096(9) -0.5619(7) 0.023(2) Uani 1.00 1 d .
C(21) C -0.1676(9) -0.0653(10) -0.0100(8) 0.027(2) Uani 1.00 1 d .
C(22) C -0.1167(10) -0.0532(11) 0.0671(9) 0.034(2) Uani 1.00 1 d .
C(23) C -0.3068(9) 0.0142(11) 0.0183(9) 0.034(2) Uani 1.00 1 d .
C(24) C -0.1516(11) -0.1893(10) -0.0121(9) 0.030(2) Uani 1.00 1 d .
C(25) C 0.1656(8) 0.0529(7) -0.2296(9) 0.022(2) Uani 1.00 1 d .
C(26) C 0.2275(10) -0.0032(11) -0.1453(9) 0.032(2) Uani 1.00 1 d .
C(27) C 0.1258(9) 0.1789(9) -0.2216(9) 0.030(2) Uani 1.00 1 d .
C(28) C 0.2605(9) 0.0092(10) -0.3234(9) 0.032(2) Uani 1.00 1 d .
C(29) C -0.5018(9) -0.2476(10) -0.0081(8) 0.026(2) Uani 1.00 1 d .
C(30) C -0.5471(11) -0.1209(11) 0.0130(9) 0.035(2) Uani 1.00 1 d .
C(31) C -0.3684(9) -0.3131(9) -0.0039(8) 0.024(2) Uani 1.00 1 d .
C(32) C -0.5799(10) -0.2947(10) 0.0727(8) 0.030(2) Uani 1.00 1 d .
C(33) C -0.6726(9) -0.3966(12) -0.2154(9) 0.035(2) Uani 1.00 1 d .
C(34) C -0.6799(10) -0.4809(10) -0.1364(8) 0.029(2) Uani 1.00 1 d .
C(35) C -0.7983(11) -0.2997(10) -0.2071(11) 0.040(3) Uani 1.00 1 d .
C(36) C -0.6301(10) -0.4536(11) -0.3097(9) 0.032(2) Uani 1.00 1 d .
C(37) C -0.3317(8) -0.6870(9) -0.5998(7) 0.020(2) Uani 1.00 1 d .
C(38) C -0.3730(8) -0.6888(8) -0.6806(7) 0.0179(19) Uani 1.00 1 d .
C(39) C -0.4728(9) -0.7120(9) -0.6655(8) 0.022(2) Uani 1.00 1 d .
C(40) C -0.5381(9) -0.7351(9) -0.5755(8) 0.024(2) Uani 1.00 1 d .
C(41) C -0.4949(9) -0.7398(8) -0.4971(8) 0.021(2) Uani 1.00 1 d .
C(42) C -0.3914(8) -0.7144(8) -0.5107(7) 0.0149(18) Uani 1.00 1 d .
C(43) C -0.3569(8) -0.7170(9) -0.4225(8) 0.020(2) Uani 1.00 1 d .
C(44) C -0.0398(8) -0.4861(8) -0.6036(7) 0.017(2) Uani 1.00 1 d .
C(45) C 0.0257(8) -0.4466(8) -0.6877(8) 0.020(2) Uani 1.00 1 d .
C(46) C 0.0980(8) -0.3969(10) -0.6753(7) 0.024(2) Uani 1.00 1 d .
C(47) C 0.1120(8) -0.3788(8) -0.5851(7) 0.0187(19) Uani 1.00 1 d .
C(48) C 0.0437(8) -0.4168(9) -0.5056(7) 0.0182(19) Uani 1.00 1 d .
C(49) C -0.0327(8) -0.4681(8) -0.5107(7) 0.020(2) Uani 1.00 1 d .
C(50) C -0.0966(8) -0.5008(9) -0.4234(7) 0.020(2) Uani 1.00 1 d .
C(51) C -0.2419(8) -0.6901(8) -0.3247(6) 0.0250(19) Uani 1.00 1 d .
C(52) C -0.2445(7) -0.5698(8) -0.3204(6) 0.0202(17) Uani 1.00 1 d .
C(53) C -0.2070(8) -0.5628(8) -0.2314(7) 0.0200(19) Uani 1.00 1 d .
C(54) C -0.2848(8) -0.5949(8) -0.1421(6) 0.0233(18) Uani 1.00 1 d .
C(55) C -0.2824(9) -0.7127(9) -0.1478(7) 0.0253(19) Uani 1.00 1 d .
C(56) C -0.3220(9) -0.7188(10) -0.2343(8) 0.025(2) Uani 1.00 1 d .
C(57) C -0.3090(8) -0.6560(9) -0.7821(7) 0.0189(19) Uani 1.00 1 d .
C(58) C -0.3700(11) -0.6634(13) -0.8587(8) 0.036(3) Uani 1.00 1 d .
C(59) C -0.1789(10) -0.7373(11) -0.8116(8) 0.031(2) Uani 1.00 1 d .
C(60) C -0.3228(11) -0.5344(10) -0.7828(9) 0.031(2) Uani 1.00 1 d .
C(61) C -0.6513(9) -0.7599(10) -0.5644(7) 0.027(2) Uani 1.00 1 d .
C(62) C -0.7142(9) -0.7015(10) -0.6430(8) 0.027(2) Uani 1.00 1 d .
C(63) C -0.6109(9) -0.8906(10) -0.5633(9) 0.030(2) Uani 1.00 1 d .
C(64) C -0.7435(9) -0.7121(11) -0.4682(8) 0.029(2) Uani 1.00 1 d .
C(65) C 0.0140(8) -0.4605(9) -0.7869(7) 0.020(2) Uani 1.00 1 d .
C(66) C -0.1135(9) -0.3891(11) -0.7940(9) 0.033(2) Uani 1.00 1 d .
C(67) C 0.0514(8) -0.5867(9) -0.8051(8) 0.025(2) Uani 1.00 1 d .
C(68) C 0.0963(11) -0.4142(13) -0.8688(9) 0.037(3) Uani 1.00 1 d .
C(69) C 0.1951(8) -0.3237(8) -0.5787(7) 0.0175(19) Uani 1.00 1 d .
C(70) C 0.1970(12) -0.2313(13) -0.6542(12) 0.049(3) Uani 1.00 1 d .
C(71) C 0.3240(9) -0.4219(12) -0.5928(13) 0.054(4) Uani 1.00 1 d .
C(72) C 0.1590(11) -0.2702(12) -0.4812(10) 0.039(3) Uani 1.00 1 d .
C(73) C -0.4738(14) -0.2420(13) -0.6708(11) 0.058(4) Uani 1.00 1 d .
C(74) C 0.0001(12) -0.4742(11) -0.1280(10) 0.042(3) Uani 1.00 1 d .
C(75) C 0.1265(13) -0.8933(14) 0.2191(12) 0.053(4) Uani 1.00 1 d .
C(76) C 0.3948(10) -0.8160(13) -0.0102(12) 0.047(3) Uani 1.00 1 d .
H(1) H 0.0152 -0.0012 -0.0706 0.026 Uiso 1.00 1 c R
H(2) H 0.0529 0.0463 -0.3558 0.025 Uiso 1.00 1 c R
H(3) H -0.0678 0.0150 -0.4298 0.030 Uiso 1.00 1 c R
H(4) H -0.6198 -0.3467 -0.0625 0.030 Uiso 1.00 1 c R
H(5) H -0.5299 -0.3098 -0.3517 0.033 Uiso 1.00 1 c R
H(6) H -0.4168 -0.2065 -0.4287 0.033 Uiso 1.00 1 c R
H(7) H -0.1226 -0.1616 -0.4892 0.027 Uiso 1.00 1 c R
H(8) H -0.3613 0.0073 -0.4675 0.033 Uiso 1.00 1 c R
H(9) H -0.3922 -0.1105 -0.5576 0.038 Uiso 1.00 1 c R
H(10) H -0.2557 -0.2022 -0.5692 0.038 Uiso 1.00 1 c R
H(11) H -0.2609 -0.0837 -0.7103 0.039 Uiso 1.00 1 c R
H(12) H -0.3251 0.0286 -0.6467 0.039 Uiso 1.00 1 c R
H(13) H -0.1243 -0.0062 -0.7108 0.037 Uiso 1.00 1 c R
H(14) H -0.0849 -0.1330 -0.6661 0.037 Uiso 1.00 1 c R
H(15) H -0.0607 -0.0165 -0.5667 0.028 Uiso 1.00 1 c R
H(16) H -0.1990 0.0717 -0.5529 0.028 Uiso 1.00 1 c R
H(17) H -0.0491 -0.1248 0.0745 0.041 Uiso 1.00 1 c R
H(18) H -0.1795 -0.0354 0.1282 0.041 Uiso 1.00 1 c R
H(19) H -0.0882 0.0085 0.0491 0.041 Uiso 1.00 1 c R
H(20) H -0.3196 0.0812 0.0516 0.041 Uiso 1.00 1 c R
H(21) H -0.3515 -0.0281 0.0609 0.041 Uiso 1.00 1 c R
H(22) H -0.3356 0.0389 -0.0402 0.041 Uiso 1.00 1 c R
H(23) H -0.2201 -0.1912 -0.0295 0.036 Uiso 1.00 1 c R
H(24) H -0.1478 -0.2250 0.0518 0.036 Uiso 1.00 1 c R
H(25) H -0.0766 -0.2309 -0.0598 0.036 Uiso 1.00 1 c R
H(26) H 0.1914 0.0498 -0.0917 0.038 Uiso 1.00 1 c R
H(27) H 0.3141 -0.0207 -0.1684 0.038 Uiso 1.00 1 c R
H(28) H 0.2156 -0.0737 -0.1233 0.038 Uiso 1.00 1 c R
H(29) H 0.1253 0.2151 -0.2856 0.036 Uiso 1.00 1 c R
H(30) H 0.1817 0.1932 -0.1956 0.036 Uiso 1.00 1 c R
H(31) H 0.0443 0.2105 -0.1785 0.036 Uiso 1.00 1 c R
H(32) H 0.3180 -0.0680 -0.3129 0.039 Uiso 1.00 1 c R
H(33) H 0.3035 0.0597 -0.3458 0.039 Uiso 1.00 1 c R
H(34) H 0.2214 0.0075 -0.3722 0.039 Uiso 1.00 1 c R
H(35) H -0.4798 -0.0967 -0.0097 0.042 Uiso 1.00 1 c R
H(36) H -0.5806 -0.1093 0.0827 0.042 Uiso 1.00 1 c R
H(37) H -0.6099 -0.0758 -0.0203 0.042 Uiso 1.00 1 c R
H(38) H -0.3548 -0.3917 0.0185 0.029 Uiso 1.00 1 c R
H(39) H -0.3514 -0.2754 0.0408 0.029 Uiso 1.00 1 c R
H(40) H -0.3148 -0.3136 -0.0683 0.029 Uiso 1.00 1 c R
H(41) H -0.6602 -0.2341 0.0952 0.037 Uiso 1.00 1 c R
H(42) H -0.5420 -0.3226 0.1263 0.037 Uiso 1.00 1 c R
H(43) H -0.5876 -0.3575 0.0481 0.037 Uiso 1.00 1 c R
H(44) H -0.6168 -0.5561 -0.1569 0.035 Uiso 1.00 1 c R
H(45) H -0.7593 -0.4844 -0.1204 0.035 Uiso 1.00 1 c R
H(46) H -0.6684 -0.4582 -0.0795 0.035 Uiso 1.00 1 c R
H(47) H -0.8445 -0.2910 -0.1394 0.048 Uiso 1.00 1 c R
H(48) H -0.8409 -0.3181 -0.2449 0.048 Uiso 1.00 1 c R
H(49) H -0.7895 -0.2284 -0.2318 0.048 Uiso 1.00 1 c R
H(50) H -0.6672 -0.3993 -0.3570 0.039 Uiso 1.00 1 c R
H(51) H -0.6532 -0.5186 -0.3017 0.039 Uiso 1.00 1 c R
H(52) H -0.5421 -0.4806 -0.3324 0.039 Uiso 1.00 1 c R
H(53) H -0.4996 -0.7125 -0.7202 0.026 Uiso 1.00 1 c R
H(54) H -0.5335 -0.7596 -0.4348 0.025 Uiso 1.00 1 c R
H(55) H -0.3981 -0.7436 -0.3650 0.024 Uiso 1.00 1 c R
H(56) H 0.1427 -0.3723 -0.7319 0.028 Uiso 1.00 1 c R
H(57) H 0.0492 -0.4073 -0.4436 0.022 Uiso 1.00 1 c R
H(58) H -0.0867 -0.4833 -0.3657 0.024 Uiso 1.00 1 c R
H(59) H -0.1571 -0.7473 -0.3311 0.030 Uiso 1.00 1 c R
H(60) H -0.3290 -0.5123 -0.3150 0.024 Uiso 1.00 1 c R
H(61) H -0.1214 -0.6150 -0.2380 0.024 Uiso 1.00 1 c R
H(62) H -0.2150 -0.4843 -0.2256 0.024 Uiso 1.00 1 c R
H(63) H -0.3691 -0.5377 -0.1323 0.028 Uiso 1.00 1 c R
H(64) H -0.2566 -0.5931 -0.0856 0.028 Uiso 1.00 1 c R
H(65) H -0.1996 -0.7711 -0.1523 0.030 Uiso 1.00 1 c R
H(66) H -0.3368 -0.7288 -0.0886 0.030 Uiso 1.00 1 c R
H(67) H -0.4069 -0.6644 -0.2275 0.030 Uiso 1.00 1 c R
H(68) H -0.3172 -0.7965 -0.2387 0.030 Uiso 1.00 1 c R
H(69) H -0.3302 -0.7406 -0.8847 0.044 Uiso 1.00 1 c R
H(70) H -0.3625 -0.6082 -0.9111 0.044 Uiso 1.00 1 c R
H(71) H -0.4556 -0.6463 -0.8285 0.044 Uiso 1.00 1 c R
H(72) H -0.1294 -0.7089 -0.7901 0.037 Uiso 1.00 1 c R
H(73) H -0.1524 -0.7436 -0.8820 0.037 Uiso 1.00 1 c R
H(74) H -0.1699 -0.8125 -0.7820 0.037 Uiso 1.00 1 c R
H(75) H -0.3968 -0.4836 -0.8014 0.037 Uiso 1.00 1 c R
H(76) H -0.2531 -0.5255 -0.8292 0.037 Uiso 1.00 1 c R
H(77) H -0.3276 -0.5151 -0.7183 0.037 Uiso 1.00 1 c R
H(78) H -0.7752 -0.6257 -0.6218 0.032 Uiso 1.00 1 c R
H(79) H -0.7533 -0.7470 -0.6566 0.032 Uiso 1.00 1 c R
H(80) H -0.6548 -0.6939 -0.7015 0.032 Uiso 1.00 1 c R
H(81) H -0.5885 -0.9165 -0.6293 0.036 Uiso 1.00 1 c R
H(82) H -0.6774 -0.9107 -0.5240 0.036 Uiso 1.00 1 c R
H(83) H -0.5412 -0.9275 -0.5358 0.036 Uiso 1.00 1 c R
H(84) H -0.7281 -0.7704 -0.4171 0.035 Uiso 1.00 1 c R
H(85) H -0.8254 -0.6903 -0.4744 0.035 Uiso 1.00 1 c R
H(86) H -0.7357 -0.6450 -0.4517 0.035 Uiso 1.00 1 c R
H(87) H -0.1623 -0.4344 -0.7717 0.040 Uiso 1.00 1 c R
H(88) H -0.1127 -0.3646 -0.8611 0.040 Uiso 1.00 1 c R
H(89) H -0.1482 -0.3219 -0.7536 0.040 Uiso 1.00 1 c R
H(90) H 0.1383 -0.6215 -0.8355 0.030 Uiso 1.00 1 c R
H(91) H 0.0070 -0.5931 -0.8478 0.030 Uiso 1.00 1 c R
H(92) H 0.0329 -0.6260 -0.7436 0.030 Uiso 1.00 1 c R
H(93) H 0.0505 -0.3334 -0.8818 0.044 Uiso 1.00 1 c R
H(94) H 0.1228 -0.4576 -0.9275 0.044 Uiso 1.00 1 c R
H(95) H 0.1669 -0.4224 -0.8484 0.044 Uiso 1.00 1 c R
H(96) H 0.2609 -0.2645 -0.7123 0.059 Uiso 1.00 1 c R
H(97) H 0.2124 -0.1736 -0.6293 0.059 Uiso 1.00 1 c R
H(98) H 0.1188 -0.1958 -0.6699 0.059 Uiso 1.00 1 c R
H(99) H 0.3354 -0.4568 -0.5301 0.064 Uiso 1.00 1 c R
H(100) H 0.3851 -0.3907 -0.6225 0.064 Uiso 1.00 1 c R
H(101) H 0.3323 -0.4797 -0.6348 0.064 Uiso 1.00 1 c R
H(102) H 0.1021 -0.1906 -0.4834 0.047 Uiso 1.00 1 c R
H(103) H 0.2310 -0.2732 -0.4661 0.047 Uiso 1.00 1 c R
H(104) H 0.1207 -0.3124 -0.4314 0.047 Uiso 1.00 1 c R
H(105) H -0.4002 -0.3012 -0.6551 0.070 Uiso 1.00 1 c R
H(106) H -0.5108 -0.2809 -0.6977 0.070 Uiso 1.00 1 c R
H(107) H -0.0702 -0.4061 -0.1394 0.050 Uiso 1.00 1 c R
H(108) H 0.0482 -0.4479 -0.1013 0.050 Uiso 1.00 1 c R
H(109) H 0.1174 -0.8233 0.1786 0.064 Uiso 1.00 1 c R
H(110) H 0.0620 -0.8721 0.2801 0.064 Uiso 1.00 1 c R
H(111) H 0.4043 -0.8863 0.0300 0.057 Uiso 1.00 1 c R
H(112) H 0.4581 -0.8369 -0.0718 0.057 Uiso 1.00 1 c R

loop_
_atom_site_aniso_label
_atom_site_aniso_U_11
_atom_site_aniso_U_22
_atom_site_aniso_U_33
_atom_site_aniso_U_12
_atom_site_aniso_U_13
_atom_site_aniso_U_23
Mn(1) 0.0213(6) 0.0240(7) 0.0130(7) -0.0092(5) -0.0032(5) -0.0014(5)
Mn(2) 0.0213(6) 0.0243(7) 0.0097(7) -0.0106(5) -0.0032(5) 0.0000(5)
Cl(1) 0.0401(14) 0.0300(13) 0.0250(14) -0.0098(10) -0.0089(10) 0.0011(10)
Cl(2) 0.0338(13) 0.0299(13) 0.0241(14) -0.0034(10) -0.0064(10) -0.0021(10)
Cl(3) 0.0311(12) 0.0293(13) 0.0207(13) -0.0043(9) -0.0067(9) -0.0034(10)
Cl(4) 0.0240(11) 0.0331(13) 0.0190(12) -0.0069(9) -0.0038(8) -0.0007(10)
Cl(5) 0.0402(14) 0.0387(16) 0.0283(16) -0.0199(12) -0.0039(11) -0.0043(12)
Cl(6) 0.0398(16) 0.060(2) 0.0314(18) -0.0243(15) -0.0043(12) -0.0030(15)
Cl(7) 0.0424(18) 0.065(2) 0.066(2) -0.0165(16) -0.0193(17) -0.020(2)
Cl(8) 0.0376(15) 0.0504(19) 0.047(2) -0.0145(13) -0.0121(13) -0.0112(16)
Cl(9) 0.0394(16) 0.051(2) 0.055(2) -0.0185(14) -0.0091(15) -0.0137(18)
Cl(10) 0.051(2) 0.064(2) 0.061(2) -0.0115(17) -0.0238(18) -0.019(2)
Cl(11) 0.0347(13) 0.0410(16) 0.0323(17) -0.0191(12) -0.0089(11) -0.0025(13)
Cl(12) 0.0520(18) 0.051(2) 0.0295(18) -0.0260(15) -0.0123(13) 0.0069(14)
O(1) 0.029(3) 0.030(3) 0.014(3) -0.017(3) -0.011(2) 0.008(2)
O(2) 0.038(3) 0.035(4) 0.007(3) -0.022(3) -0.004(2) -0.001(2)
O(3) 0.023(3) 0.029(3) 0.018(3) -0.015(2) -0.004(2) -0.000(3)
O(4) 0.022(3) 0.026(3) 0.021(4) -0.014(2) -0.010(2) 0.002(2)
N(1) 0.025(3) 0.033(4) 0.008(3) -0.023(3) -0.003(2) 0.005(3)
N(2) 0.027(4) 0.028(4) 0.015(4) -0.017(3) -0.003(3) -0.002(3)
N(3) 0.024(3) 0.018(3) 0.011(4) -0.007(3) -0.001(2) -0.000(3)
N(4) 0.029(4) 0.034(4) 0.012(4) -0.014(3) -0.005(3) -0.002(3)
C(1) 0.024(4) 0.016(4) 0.015(5) -0.010(3) -0.010(3) 0.010(3)
C(2) 0.032(5) 0.021(5) 0.017(5) -0.013(4) -0.010(4) 0.006(4)
C(3) 0.023(4) 0.016(4) 0.021(5) -0.004(3) -0.004(3) -0.004(4)
C(4) 0.018(4) 0.016(4) 0.026(6) -0.004(3) 0.001(3) -0.003(4)
C(5) 0.022(4) 0.021(5) 0.018(5) -0.013(3) 0.003(3) 0.002(4)
C(6) 0.026(5) 0.031(5) 0.022(6) -0.015(4) -0.007(4) 0.000(4)
C(7) 0.040(5) 0.032(5) 0.016(5) -0.027(4) -0.010(4) 0.009(4)
C(8) 0.027(5) 0.016(4) 0.023(6) -0.006(4) -0.003(4) 0.000(4)
C(9) 0.023(4) 0.021(4) 0.018(5) -0.015(3) -0.008(3) 0.011(4)
C(10) 0.018(4) 0.027(5) 0.028(6) -0.010(4) -0.004(4) 0.008(4)
C(11) 0.010(4) 0.025(5) 0.035(6) -0.006(3) -0.004(3) -0.005(4)
C(12) 0.017(4) 0.041(6) 0.027(6) -0.005(4) -0.010(4) -0.014(5)
C(13) 0.025(5) 0.036(6) 0.030(6) -0.023(4) -0.006(4) -0.002(5)
C(14) 0.033(5) 0.033(5) 0.018(5) -0.014(4) -0.006(4) -0.008(4)
C(15) 0.025(4) 0.036(5) 0.009(4) -0.019(4) 0.006(3) -0.007(3)
C(16) 0.042(5) 0.035(5) 0.014(4) -0.028(4) -0.001(3) -0.001(4)
C(17) 0.038(5) 0.051(7) 0.011(5) -0.025(5) -0.002(4) -0.000(4)
C(18) 0.040(5) 0.046(6) 0.016(4) -0.023(4) -0.008(4) 0.008(4)
C(19) 0.037(5) 0.054(7) 0.015(4) -0.031(5) -0.006(4) -0.003(4)
C(20) 0.026(4) 0.030(5) 0.012(5) -0.011(4) -0.001(3) -0.005(4)
C(21) 0.028(5) 0.042(6) 0.020(6) -0.024(4) -0.007(4) 0.004(4)
C(22) 0.037(6) 0.041(7) 0.035(7) -0.021(5) -0.011(5) -0.007(5)
C(23) 0.030(5) 0.048(7) 0.031(7) -0.018(5) -0.008(4) -0.012(5)
C(24) 0.042(5) 0.030(5) 0.024(6) -0.014(4) -0.019(4) 0.004(4)
C(25) 0.020(4) 0.008(4) 0.044(7) -0.001(3) -0.020(4) -0.007(4)
C(26) 0.029(5) 0.040(6) 0.039(7) -0.017(4) -0.021(5) 0.002(5)
C(27) 0.026(5) 0.024(5) 0.037(7) -0.001(4) -0.013(4) -0.006(5)
C(28) 0.023(5) 0.034(6) 0.040(7) -0.011(4) -0.007(4) -0.004(5)
C(29) 0.021(4) 0.038(6) 0.018(5) -0.014(4) -0.004(3) 0.012(4)
C(30) 0.046(6) 0.046(7) 0.019(6) -0.028(5) -0.007(4) 0.002(5)
C(31) 0.034(5) 0.025(5) 0.014(5) -0.015(4) -0.004(4) 0.005(4)
C(32) 0.046(6) 0.038(6) 0.011(5) -0.022(5) -0.005(4) -0.001(4)
C(33) 0.025(5) 0.060(8) 0.029(7) -0.028(5) -0.001(4) -0.004(6)
C(34) 0.041(6) 0.030(6) 0.017(5) -0.018(4) -0.006(4) 0.005(4)
C(35) 0.045(6) 0.026(6) 0.056(9) -0.019(5) -0.015(5) -0.001(5)
C(36) 0.031(5) 0.041(6) 0.035(7) -0.028(4) 0.002(4) -0.008(5)
C(37) 0.026(4) 0.028(5) 0.012(5) -0.014(4) -0.003(3) -0.011(4)
C(38) 0.021(4) 0.021(4) 0.013(5) -0.010(3) -0.005(3) 0.000(3)
C(39) 0.030(4) 0.023(5) 0.019(5) -0.016(4) -0.010(4) 0.008(4)
C(40) 0.025(4) 0.027(5) 0.024(6) -0.013(4) -0.008(4) -0.001(4)
C(41) 0.031(5) 0.012(4) 0.018(5) -0.004(3) -0.014(4) 0.010(3)
C(42) 0.017(4) 0.019(4) 0.012(4) -0.007(3) -0.006(3) -0.003(3)
C(43) 0.024(4) 0.021(4) 0.013(5) -0.008(3) -0.003(3) -0.000(3)
C(44) 0.019(4) 0.019(4) 0.014(5) -0.008(3) -0.003(3) -0.004(3)
C(45) 0.025(4) 0.019(4) 0.015(5) -0.008(3) -0.003(3) -0.000(4)
C(46) 0.024(4) 0.038(6) 0.006(5) -0.014(4) 0.003(3) 0.000(4)
C(47) 0.025(4) 0.016(4) 0.013(5) -0.006(3) -0.005(3) 0.003(3)
C(48) 0.026(4) 0.024(5) 0.005(4) -0.012(4) -0.003(3) 0.003(3)
C(49) 0.027(4) 0.016(4) 0.011(5) -0.005(3) -0.003(3) 0.002(3)
C(50) 0.023(4) 0.022(4) 0.017(5) -0.010(3) -0.007(3) 0.002(3)
C(51) 0.032(4) 0.029(5) 0.010(4) -0.008(3) -0.008(3) 0.003(3)
C(52) 0.019(3) 0.026(4) 0.018(4) -0.014(3) -0.001(3) 0.001(3)
C(53) 0.031(4) 0.025(4) 0.014(4) -0.020(4) -0.008(3) -0.001(3)
C(54) 0.026(4) 0.036(5) 0.011(4) -0.018(3) -0.000(3) 0.000(3)
C(55) 0.032(4) 0.033(5) 0.013(4) -0.019(4) -0.003(3) 0.004(3)
C(56) 0.026(4) 0.037(6) 0.020(5) -0.022(4) -0.005(3) 0.005(4)
C(57) 0.028(4) 0.021(4) 0.008(4) -0.013(3) -0.003(3) 0.005(3)
C(58) 0.043(6) 0.079(9) 0.008(5) -0.048(6) -0.005(4) 0.012(5)
C(59) 0.041(6) 0.041(6) 0.012(5) -0.026(5) 0.007(4) -0.004(4)
C(60) 0.051(6) 0.032(6) 0.024(6) -0.031(5) -0.013(5) 0.007(4)
C(61) 0.025(4) 0.042(6) 0.009(5) -0.014(4) -0.001(3) 0.010(4)
C(62) 0.027(4) 0.035(6) 0.024(6) -0.018(4) -0.009(4) 0.002(4)
C(63) 0.023(5) 0.036(6) 0.039(7) -0.018(4) -0.014(4) 0.011(5)
C(64) 0.026(5) 0.048(7) 0.020(5) -0.023(5) -0.004(4) 0.000(5)
C(65) 0.024(4) 0.025(5) 0.015(5) -0.013(4) -0.005(3) -0.003(4)
C(66) 0.024(5) 0.053(7) 0.026(6) -0.015(5) -0.014(4) 0.004(5)
C(67) 0.019(4) 0.020(5) 0.023(6) 0.002(3) -0.000(3) -0.004(4)
C(68) 0.043(6) 0.068(9) 0.016(6) -0.044(6) -0.005(4) 0.015(5)
C(69) 0.025(4) 0.015(4) 0.015(5) -0.010(3) -0.007(3) 0.003(3)
C(70) 0.048(7) 0.059(9) 0.064(10) -0.043(7) -0.016(6) -0.004(7)
C(71) 0.017(5) 0.038(7) 0.105(14) -0.015(4) -0.013(6) 0.013(8)
C(72) 0.046(6) 0.053(8) 0.033(7) -0.033(6) -0.012(5) 0.002(5)
C(73) 0.070(9) 0.050(9) 0.041(9) -0.013(7) 0.008(6) -0.040(7)
C(74) 0.066(8) 0.034(6) 0.036(8) -0.031(6) -0.020(6) 0.012(5)
C(75) 0.059(8) 0.052(9) 0.045(10) -0.016(7) -0.009(7) -0.023(7)
C(76) 0.022(5) 0.062(9) 0.048(9) -0.006(5) -0.009(5) -0.008(7)

loop_
_atom_type_symbol
_atom_type_description
_atom_type_scat_dispersion_real
_atom_type_scat_dispersion_imag
_atom_type_scat_source
C C 0.003 0.002
;
International Tables for Crystallography
(1992, Vol. C, Tables 4.2.6.8 and 6.1.1.4)
;
H H 0.000 0.000
;
International Tables for Crystallography
(1992, Vol. C, Table 6.1.1.4)
;
Cl Cl 0.148 0.159
;
International Tables for Crystallography
(1992, Vol. C, Tables 4.2.6.8 and 6.1.1.4)
;
Mn Mn 0.337 0.728
;
International Tables for Crystallography
(1992, Vol. C, Tables 4.2.6.8 and 6.1.1.4)
;
N N 0.006 0.003
;
International Tables for Crystallography
(1992, Vol. C, Tables 4.2.6.8 and 6.1.1.4)
;
O O 0.011 0.006
;
International Tables for Crystallography
(1992, Vol. C, Tables 4.2.6.8 and 6.1.1.4)
;

loop_
_geom_angle_atom_site_label_1
_geom_angle_atom_site_label_2
_geom_angle_atom_site_label_3
_geom_angle
_geom_angle_publ_flag
Cl(1) Mn(1) Cl(2) 177.06(15) yes
Cl(1) Mn(1) O(1) 92.1(2) yes
Cl(1) Mn(1) O(2) 91.1(2) yes
Cl(1) Mn(1) N(1) 92.7(2) yes
Cl(1) Mn(1) N(2) 86.7(2) yes
Cl(2) Mn(1) O(1) 90.8(2) yes
Cl(2) Mn(1) O(2) 89.6(2) yes
Cl(2) Mn(1) N(1) 86.3(2) yes
Cl(2) Mn(1) N(2) 90.5(2) yes
O(1) Mn(1) O(2) 93.8(4) yes
O(1) Mn(1) N(1) 92.2(4) yes
O(1) Mn(1) N(2) 174.6(3) yes
O(2) Mn(1) N(1) 172.8(4) yes
O(2) Mn(1) N(2) 91.4(4) yes
N(1) Mn(1) N(2) 82.7(4) yes
Cl(3) Mn(2) Cl(4) 176.52(12) yes
Cl(3) Mn(2) O(3) 90.0(2) yes
Cl(3) Mn(2) O(4) 90.4(2) yes
Cl(3) Mn(2) N(3) 89.9(2) yes
Cl(3) Mn(2) N(4) 87.4(2) yes
Cl(4) Mn(2) O(3) 92.4(2) yes
Cl(4) Mn(2) O(4) 91.9(2) yes
Cl(4) Mn(2) N(3) 87.6(2) yes
Cl(4) Mn(2) N(4) 89.9(2) yes
O(3) Mn(2) O(4) 96.0(3) yes
O(3) Mn(2) N(3) 90.4(4) yes
O(3) Mn(2) N(4) 172.0(3) yes
O(4) Mn(2) N(3) 173.6(4) yes
O(4) Mn(2) N(4) 91.5(4) yes
N(3) Mn(2) N(4) 82.1(4) yes
Mn(1) O(1) C(1) 129.7(6) yes
Mn(1) O(2) C(8) 130.9(7) yes
Mn(2) O(3) C(37) 127.9(6) yes
Mn(2) O(4) C(44) 130.8(7) yes
Mn(1) N(1) C(7) 125.0(7) yes
Mn(1) N(1) C(15) 113.6(8) yes
C(7) N(1) C(15) 120.5(8) yes
Mn(1) N(2) C(14) 125.6(8) yes
Mn(1) N(2) C(16) 112.3(8) yes
C(14) N(2) C(16) 122.1(11) yes
Mn(2) N(3) C(43) 124.1(7) yes
Mn(2) N(3) C(51) 113.0(7) yes
C(43) N(3) C(51) 122.5(9) yes
Mn(2) N(4) C(50) 124.8(7) yes
Mn(2) N(4) C(52) 112.3(8) yes
C(50) N(4) C(52) 122.8(10) yes
O(1) C(1) C(2) 119.2(9) yes
O(1) C(1) C(6) 122.9(11) yes
C(2) C(1) C(6) 117.9(11) yes
C(1) C(2) C(3) 117.4(10) yes
C(1) C(2) C(21) 121.2(11) yes
C(3) C(2) C(21) 121.3(12) yes
C(2) C(3) C(4) 126.0(12) yes
C(3) C(4) C(5) 115.2(11) yes
C(3) C(4) C(25) 123.7(11) yes
C(5) C(4) C(25) 121.0(10) yes
C(4) C(5) C(6) 122.8(10) yes
C(1) C(6) C(5) 120.6(12) yes
C(1) C(6) C(7) 121.8(12) yes
C(5) C(6) C(7) 117.6(10) yes
N(1) C(7) C(6) 127.0(10) yes
O(2) C(8) C(9) 118.6(11) yes
O(2) C(8) C(13) 123.8(10) yes
C(9) C(8) C(13) 117.5(12) yes
C(8) C(9) C(10) 118.5(11) yes
C(8) C(9) C(29) 120.8(12) yes
C(10) C(9) C(29) 120.6(10) yes
C(9) C(10) C(11) 124.6(10) yes
C(10) C(11) C(12) 116.0(12) yes
C(10) C(11) C(33) 122.5(10) yes
C(12) C(11) C(33) 121.4(12) yes
C(11) C(12) C(13) 121.2(12) yes
C(8) C(13) C(12) 122.2(11) yes
C(8) C(13) C(14) 121.0(13) yes
C(12) C(13) C(14) 116.7(12) yes
N(2) C(14) C(13) 126.3(13) yes
N(1) C(15) C(16) 107.1(7) yes
N(1) C(15) C(20) 116.0(10) yes
C(16) C(15) C(20) 110.6(8) yes
N(2) C(16) C(15) 107.0(8) yes
N(2) C(16) C(17) 115.6(11) yes
C(15) C(16) C(17) 112.7(7) yes
C(16) C(17) C(18) 107.9(12) yes
C(17) C(18) C(19) 112.2(9) yes
C(18) C(19) C(20) 112.8(8) yes
C(15) C(20) C(19) 108.1(11) yes
C(2) C(21) C(22) 113.0(12) yes
C(2) C(21) C(23) 110.2(9) yes
C(2) C(21) C(24) 108.2(9) yes
C(22) C(21) C(23) 106.6(9) yes
C(22) C(21) C(24) 109.4(10) yes
C(23) C(21) C(24) 109.4(11) yes
C(4) C(25) C(26) 109.9(9) yes
C(4) C(25) C(27) 110.3(7) yes
C(4) C(25) C(28) 112.4(11) yes
C(26) C(25) C(27) 105.6(11) yes
C(26) C(25) C(28) 107.2(8) yes
C(27) C(25) C(28) 111.1(9) yes
C(9) C(29) C(30) 110.3(9) yes
C(9) C(29) C(31) 109.1(8) yes
C(9) C(29) C(32) 112.3(12) yes
C(30) C(29) C(31) 111.1(12) yes
C(30) C(29) C(32) 105.9(8) yes
C(31) C(29) C(32) 108.1(9) yes
C(11) C(33) C(34) 111.5(12) yes
C(11) C(33) C(35) 105.6(11) yes
C(11) C(33) C(36) 111.5(10) yes
C(34) C(33) C(35) 109.4(9) yes
C(34) C(33) C(36) 109.2(12) yes
C(35) C(33) C(36) 109.5(12) yes
O(3) C(37) C(38) 120.8(9) yes
O(3) C(37) C(42) 121.2(11) yes
C(38) C(37) C(42) 117.8(11) yes
C(37) C(38) C(39) 118.7(9) yes
C(37) C(38) C(57) 119.2(10) yes
C(39) C(38) C(57) 122.0(11) yes
C(38) C(39) C(40) 124.5(12) yes
C(39) C(40) C(41) 117.2(12) yes
C(39) C(40) C(61) 121.4(11) yes
C(41) C(40) C(61) 121.3(9) yes
C(40) C(41) C(42) 119.2(9) yes
C(37) C(42) C(41) 122.3(11) yes
C(37) C(42) C(43) 123.1(11) yes
C(41) C(42) C(43) 114.6(9) yes
N(3) C(43) C(42) 124.7(9) yes
O(4) C(44) C(45) 119.2(11) yes
O(4) C(44) C(49) 121.3(9) yes
C(45) C(44) C(49) 119.4(11) yes
C(44) C(45) C(46) 117.5(11) yes
C(44) C(45) C(65) 119.8(11) yes
C(46) C(45) C(65) 122.7(9) yes
C(45) C(46) C(47) 126.1(10) yes
C(46) C(47) C(48) 113.7(12) yes
C(46) C(47) C(69) 122.3(9) yes
C(48) C(47) C(69) 124.0(10) yes
C(47) C(48) C(49) 124.5(11) yes
C(44) C(49) C(48) 118.7(9) yes
C(44) C(49) C(50) 123.7(12) yes
C(48) C(49) C(50) 117.5(11) yes
N(4) C(50) C(49) 126.2(12) yes
N(3) C(51) C(52) 103.1(7) yes
N(3) C(51) C(56) 116.6(10) yes
C(52) C(51) C(56) 111.7(8) yes
N(4) C(52) C(51) 105.2(7) yes
N(4) C(52) C(53) 116.3(9) yes
C(51) C(52) C(53) 109.4(7) yes
C(52) C(53) C(54) 110.4(10) yes
C(53) C(54) C(55) 112.6(7) yes
C(54) C(55) C(56) 110.3(8) yes
C(51) C(56) C(55) 109.8(10) yes
C(38) C(57) C(58) 110.0(10) yes
C(38) C(57) C(59) 110.8(8) yes
C(38) C(57) C(60) 109.7(8) yes
C(58) C(57) C(59) 107.0(9) yes
C(58) C(57) C(60) 107.1(10) yes
C(59) C(57) C(60) 112.0(11) yes
C(40) C(61) C(62) 111.7(10) yes
C(40) C(61) C(63) 107.9(8) yes
C(40) C(61) C(64) 109.4(11) yes
C(62) C(61) C(63) 112.1(12) yes
C(62) C(61) C(64) 106.5(8) yes
C(63) C(61) C(64) 109.2(10) yes
C(45) C(65) C(66) 109.7(8) yes
C(45) C(65) C(67) 110.2(8) yes
C(45) C(65) C(68) 111.0(11) yes
C(66) C(65) C(67) 111.7(11) yes
C(66) C(65) C(68) 105.6(9) yes
C(67) C(65) C(68) 108.4(8) yes
C(47) C(69) C(70) 112.5(11) yes
C(47) C(69) C(71) 106.0(9) yes
C(47) C(69) C(72) 112.3(9) yes
C(70) C(69) C(71) 110.2(9) yes
C(70) C(69) C(72) 107.0(11) yes
C(71) C(69) C(72) 108.8(11) yes
Cl(11) C(73) Cl(12) 114.4(9) yes
Cl(5) C(74) Cl(6) 113.5(8) yes
Cl(9) C(75) Cl(10) 112.4(8) yes
Cl(7) C(76) Cl(8) 111.3(7) yes
C(2) C(3) H(1) 117.0 no
C(4) C(3) H(1) 117.0 no
C(4) C(5) H(2) 118.6 no
C(6) C(5) H(2) 118.6 no
N(1) C(7) H(3) 116.5 no
C(6) C(7) H(3) 116.5 no
C(9) C(10) H(4) 117.7 no
C(11) C(10) H(4) 117.7 no
C(11) C(12) H(5) 119.4 no
C(13) C(12) H(5) 119.4 no
N(2) C(14) H(6) 116.8 no
C(13) C(14) H(6) 116.9 no
N(1) C(15) H(7) 107.6 no
C(16) C(15) H(7) 107.6 no
C(20) C(15) H(7) 107.6 no
N(2) C(16) H(8) 107.1 no
C(15) C(16) H(8) 107.1 no
C(17) C(16) H(8) 107.0 no
C(16) C(17) H(9) 110.1 no
C(16) C(17) H(10) 110.1 no
C(18) C(17) H(9) 110.1 no
C(18) C(17) H(10) 110.1 no
H(9) C(17) H(10) 108.4 no
C(17) C(18) H(11) 109.2 no
C(17) C(18) H(12) 109.2 no
C(19) C(18) H(11) 109.2 no
C(19) C(18) H(12) 109.2 no
H(11) C(18) H(12) 107.9 no
C(18) C(19) H(13) 109.0 no
C(18) C(19) H(14) 109.0 no
C(20) C(19) H(13) 109.0 no
C(20) C(19) H(14) 109.0 no
H(13) C(19) H(14) 107.8 no
C(15) C(20) H(15) 110.1 no
C(15) C(20) H(16) 110.1 no
C(19) C(20) H(15) 110.1 no
C(19) C(20) H(16) 110.1 no
H(15) C(20) H(16) 108.4 no
C(21) C(22) H(17) 109.5 no
C(21) C(22) H(18) 109.5 no
C(21) C(22) H(19) 109.5 no
H(17) C(22) H(18) 109.5 no
H(17) C(22) H(19) 109.5 no
H(18) C(22) H(19) 109.5 no
C(21) C(23) H(20) 109.5 no
C(21) C(23) H(21) 109.5 no
C(21) C(23) H(22) 109.5 no
H(20) C(23) H(21) 109.5 no
H(20) C(23) H(22) 109.5 no
H(21) C(23) H(22) 109.5 no
C(21) C(24) H(23) 109.5 no
C(21) C(24) H(24) 109.5 no
C(21) C(24) H(25) 109.5 no
H(23) C(24) H(24) 109.5 no
H(23) C(24) H(25) 109.5 no
H(24) C(24) H(25) 109.5 no
C(25) C(26) H(26) 109.5 no
C(25) C(26) H(27) 109.5 no
C(25) C(26) H(28) 109.5 no
H(26) C(26) H(27) 109.5 no
H(26) C(26) H(28) 109.5 no
H(27) C(26) H(28) 109.5 no
C(25) C(27) H(29) 109.5 no
C(25) C(27) H(30) 109.5 no
C(25) C(27) H(31) 109.5 no
H(29) C(27) H(30) 109.5 no
H(29) C(27) H(31) 109.5 no
H(30) C(27) H(31) 109.5 no
C(25) C(28) H(32) 109.5 no
C(25) C(28) H(33) 109.5 no
C(25) C(28) H(34) 109.5 no
H(32) C(28) H(33) 109.5 no
H(32) C(28) H(34) 109.5 no
H(33) C(28) H(34) 109.5 no
C(29) C(30) H(35) 109.5 no
C(29) C(30) H(36) 109.5 no
C(29) C(30) H(37) 109.5 no
H(35) C(30) H(36) 109.5 no
H(35) C(30) H(37) 109.5 no
H(36) C(30) H(37) 109.5 no
C(29) C(31) H(38) 109.5 no
C(29) C(31) H(39) 109.5 no
C(29) C(31) H(40) 109.5 no
H(38) C(31) H(39) 109.5 no
H(38) C(31) H(40) 109.5 no
H(39) C(31) H(40) 109.5 no
C(29) C(32) H(41) 109.5 no
C(29) C(32) H(42) 109.5 no
C(29) C(32) H(43) 109.5 no
H(41) C(32) H(42) 109.5 no
H(41) C(32) H(43) 109.5 no
H(42) C(32) H(43) 109.5 no
C(33) C(34) H(44) 109.5 no
C(33) C(34) H(45) 109.5 no
C(33) C(34) H(46) 109.5 no
H(44) C(34) H(45) 109.5 no
H(44) C(34) H(46) 109.5 no
H(45) C(34) H(46) 109.5 no
C(33) C(35) H(47) 109.5 no
C(33) C(35) H(48) 109.5 no
C(33) C(35) H(49) 109.5 no
H(47) C(35) H(48) 109.5 no
H(47) C(35) H(49) 109.5 no
H(48) C(35) H(49) 109.5 no
C(33) C(36) H(50) 109.5 no
C(33) C(36) H(51) 109.5 no
C(33) C(36) H(52) 109.5 no
H(50) C(36) H(51) 109.5 no
H(50) C(36) H(52) 109.5 no
H(51) C(36) H(52) 109.5 no
C(38) C(39) H(53) 117.7 no
C(40) C(39) H(53) 117.7 no
C(40) C(41) H(54) 120.4 no
C(42) C(41) H(54) 120.4 no
N(3) C(43) H(55) 117.7 no
C(42) C(43) H(55) 117.7 no
C(45) C(46) H(56) 116.9 no
C(47) C(46) H(56) 116.9 no
C(47) C(48) H(57) 117.8 no
C(49) C(48) H(57) 117.7 no
N(4) C(50) H(58) 116.9 no
C(49) C(50) H(58) 116.9 no
N(3) C(51) H(59) 108.4 no
C(52) C(51) H(59) 108.4 no
C(56) C(51) H(59) 108.4 no
N(4) C(52) H(60) 108.5 no
C(51) C(52) H(60) 108.5 no
C(53) C(52) H(60) 108.5 no
C(52) C(53) H(61) 109.6 no
C(52) C(53) H(62) 109.6 no
C(54) C(53) H(61) 109.6 no
C(54) C(53) H(62) 109.6 no
H(61) C(53) H(62) 108.1 no
C(53) C(54) H(63) 109.1 no
C(53) C(54) H(64) 109.1 no
C(55) C(54) H(63) 109.1 no
C(55) C(54) H(64) 109.1 no
H(63) C(54) H(64) 107.8 no
C(54) C(55) H(65) 109.6 no
C(54) C(55) H(66) 109.6 no
C(56) C(55) H(65) 109.6 no
C(56) C(55) H(66) 109.6 no
H(65) C(55) H(66) 108.1 no
C(51) C(56) H(67) 109.7 no
C(51) C(56) H(68) 109.7 no
C(55) C(56) H(67) 109.7 no
C(55) C(56) H(68) 109.7 no
H(67) C(56) H(68) 108.2 no
C(57) C(58) H(69) 109.5 no
C(57) C(58) H(70) 109.5 no
C(57) C(58) H(71) 109.5 no
H(69) C(58) H(70) 109.5 no
H(69) C(58) H(71) 109.5 no
H(70) C(58) H(71) 109.5 no
C(57) C(59) H(72) 109.5 no
C(57) C(59) H(73) 109.5 no
C(57) C(59) H(74) 109.5 no
H(72) C(59) H(73) 109.5 no
H(72) C(59) H(74) 109.5 no
H(73) C(59) H(74) 109.5 no
C(57) C(60) H(75) 109.5 no
C(57) C(60) H(76) 109.5 no
C(57) C(60) H(77) 109.5 no
H(75) C(60) H(76) 109.5 no
H(75) C(60) H(77) 109.5 no
H(76) C(60) H(77) 109.5 no
C(61) C(62) H(78) 109.5 no
C(61) C(62) H(79) 109.5 no
C(61) C(62) H(80) 109.5 no
H(78) C(62) H(79) 109.5 no
H(78) C(62) H(80) 109.5 no
H(79) C(62) H(80) 109.5 no
C(61) C(63) H(81) 109.5 no
C(61) C(63) H(82) 109.5 no
C(61) C(63) H(83) 109.5 no
H(81) C(63) H(82) 109.5 no
H(81) C(63) H(83) 109.5 no
H(82) C(63) H(83) 109.5 no
C(61) C(64) H(84) 109.5 no
C(61) C(64) H(85) 109.5 no
C(61) C(64) H(86) 109.5 no
H(84) C(64) H(85) 109.5 no
H(84) C(64) H(86) 109.5 no
H(85) C(64) H(86) 109.5 no
C(65) C(66) H(87) 109.5 no
C(65) C(66) H(88) 109.5 no
C(65) C(66) H(89) 109.5 no
H(87) C(66) H(88) 109.5 no
H(87) C(66) H(89) 109.5 no
H(88) C(66) H(89) 109.5 no
C(65) C(67) H(90) 109.5 no
C(65) C(67) H(91) 109.5 no
C(65) C(67) H(92) 109.5 no
H(90) C(67) H(91) 109.5 no
H(90) C(67) H(92) 109.5 no
H(91) C(67) H(92) 109.5 no
C(65) C(68) H(93) 109.5 no
C(65) C(68) H(94) 109.5 no
C(65) C(68) H(95) 109.5 no
H(93) C(68) H(94) 109.5 no
H(93) C(68) H(95) 109.5 no
H(94) C(68) H(95) 109.5 no
C(69) C(70) H(96) 109.5 no
C(69) C(70) H(97) 109.5 no
C(69) C(70) H(98) 109.5 no
H(96) C(70) H(97) 109.5 no
H(96) C(70) H(98) 109.5 no
H(97) C(70) H(98) 109.5 no
C(69) C(71) H(99) 109.5 no
C(69) C(71) H(100) 109.5 no
C(69) C(71) H(101) 109.5 no
H(99) C(71) H(100) 109.5 no
H(99) C(71) H(101) 109.5 no
H(100) C(71) H(101) 109.5 no
C(69) C(72) H(102) 109.5 no
C(69) C(72) H(103) 109.5 no
C(69) C(72) H(104) 109.5 no
H(102) C(72) H(103) 109.5 no
H(102) C(72) H(104) 109.5 no
H(103) C(72) H(104) 109.5 no
Cl(11) C(73) H(105) 108.6 no
Cl(11) C(73) H(106) 108.7 no
Cl(12) C(73) H(105) 108.7 no
Cl(12) C(73) H(106) 108.6 no
H(105) C(73) H(106) 107.6 no
Cl(5) C(74) H(107) 108.9 no
Cl(5) C(74) H(108) 108.9 no
Cl(6) C(74) H(107) 108.9 no
Cl(6) C(74) H(108) 108.9 no
H(107) C(74) H(108) 107.7 no
Cl(9) C(75) H(109) 109.1 no
Cl(9) C(75) H(110) 109.1 no
Cl(10) C(75) H(109) 109.1 no
Cl(10) C(75) H(110) 109.1 no
H(109) C(75) H(110) 107.8 no
Cl(7) C(76) H(111) 109.4 no
Cl(7) C(76) H(112) 109.4 no
Cl(8) C(76) H(111) 109.4 no
Cl(8) C(76) H(112) 109.4 no
H(111) C(76) H(112) 108.0 no

loop_
_geom_bond_atom_site_label_1
_geom_bond_atom_site_label_2
_geom_bond_distance
_geom_bond_publ_flag
Mn(1) Cl(1) 2.300(2) yes
Mn(1) Cl(2) 2.263(2) yes
Mn(1) O(1) 1.867(10) yes
Mn(1) O(2) 1.844(8) yes
Mn(1) N(1) 1.992(8) yes
Mn(1) N(2) 1.971(11) yes
Mn(2) Cl(3) 2.270(2) yes
Mn(2) Cl(4) 2.283(2) yes
Mn(2) O(3) 1.847(10) yes
Mn(2) O(4) 1.857(8) yes
Mn(2) N(3) 1.965(8) yes
Mn(2) N(4) 1.988(11) yes
Cl(5) C(74) 1.711(13) yes
Cl(6) C(74) 1.789(15) yes
Cl(7) C(76) 1.763(14) yes
Cl(8) C(76) 1.76(2) yes
Cl(9) C(75) 1.76(2) yes
Cl(10) C(75) 1.739(18) yes
Cl(11) C(73) 1.796(14) yes
Cl(12) C(73) 1.680(17) yes
O(1) C(1) 1.321(16) yes
O(2) C(8) 1.316(18) yes
O(3) C(37) 1.334(15) yes
O(4) C(44) 1.325(16) yes
N(1) C(7) 1.292(19) yes
N(1) C(15) 1.479(14) yes
N(2) C(14) 1.277(19) yes
N(2) C(16) 1.505(13) yes
N(3) C(43) 1.297(17) yes
N(3) C(51) 1.494(15) yes
N(4) C(50) 1.295(18) yes
N(4) C(52) 1.473(12) yes
C(1) C(2) 1.424(18) yes
C(1) C(6) 1.453(15) yes
C(2) C(3) 1.376(18) yes
C(2) C(21) 1.534(15) yes
C(3) C(4) 1.432(15) yes
C(4) C(5) 1.368(18) yes
C(4) C(25) 1.527(17) yes
C(5) C(6) 1.391(19) yes
C(6) C(7) 1.415(19) yes
C(8) C(9) 1.425(15) yes
C(8) C(13) 1.40(2) yes
C(9) C(10) 1.38(2) yes
C(9) C(29) 1.539(18) yes
C(10) C(11) 1.40(2) yes
C(11) C(12) 1.400(16) yes
C(11) C(33) 1.55(2) yes
C(12) C(13) 1.39(2) yes
C(13) C(14) 1.453(17) yes
C(15) C(16) 1.511(17) yes
C(15) C(20) 1.509(15) yes
C(16) C(17) 1.524(18) yes
C(17) C(18) 1.550(17) yes
C(18) C(19) 1.475(19) yes
C(19) C(20) 1.555(18) yes
C(21) C(22) 1.50(2) yes
C(21) C(23) 1.580(14) yes
C(21) C(24) 1.53(2) yes
C(25) C(26) 1.570(18) yes
C(25) C(27) 1.498(15) yes
C(25) C(28) 1.518(15) yes
C(29) C(30) 1.534(19) yes
C(29) C(31) 1.551(15) yes
C(29) C(32) 1.533(17) yes
C(33) C(34) 1.478(18) yes
C(33) C(35) 1.538(15) yes
C(33) C(36) 1.49(2) yes
C(37) C(38) 1.420(18) yes
C(37) C(42) 1.376(14) yes
C(38) C(39) 1.366(18) yes
C(38) C(57) 1.556(14) yes
C(39) C(40) 1.394(15) yes
C(40) C(41) 1.380(19) yes
C(40) C(61) 1.552(19) yes
C(41) C(42) 1.431(17) yes
C(42) C(43) 1.458(17) yes
C(44) C(45) 1.423(14) yes
C(44) C(49) 1.432(17) yes
C(45) C(46) 1.38(2) yes
C(45) C(65) 1.530(17) yes
C(46) C(47) 1.432(17) yes
C(47) C(48) 1.389(14) yes
C(47) C(69) 1.523(19) yes
C(48) C(49) 1.403(19) yes
C(49) C(50) 1.404(14) yes
C(51) C(52) 1.550(16) yes
C(51) C(56) 1.512(14) yes
C(52) C(53) 1.524(16) yes
C(53) C(54) 1.504(13) yes
C(54) C(55) 1.522(17) yes
C(55) C(56) 1.500(18) yes
C(57) C(58) 1.56(2) yes
C(57) C(59) 1.503(13) yes
C(57) C(60) 1.504(18) yes
C(61) C(62) 1.512(17) yes
C(61) C(63) 1.545(18) yes
C(61) C(64) 1.541(14) yes
C(65) C(66) 1.509(14) yes
C(65) C(67) 1.533(16) yes
C(65) C(68) 1.566(18) yes
C(69) C(70) 1.506(19) yes
C(69) C(71) 1.565(13) yes
C(69) C(72) 1.521(19) yes
C(3) H(1) 0.950 no
C(5) H(2) 0.950 no
C(7) H(3) 0.950 no
C(10) H(4) 0.950 no
C(12) H(5) 0.950 no
C(14) H(6) 0.950 no
C(15) H(7) 1.000 no
C(16) H(8) 1.000 no
C(17) H(9) 0.990 no
C(17) H(10) 0.990 no
C(18) H(11) 0.990 no
C(18) H(12) 0.990 no
C(19) H(13) 0.990 no
C(19) H(14) 0.990 no
C(20) H(15) 0.990 no
C(20) H(16) 0.990 no
C(22) H(17) 0.980 no
C(22) H(18) 0.980 no
C(22) H(19) 0.980 no
C(23) H(20) 0.980 no
C(23) H(21) 0.980 no
C(23) H(22) 0.980 no
C(24) H(23) 0.980 no
C(24) H(24) 0.980 no
C(24) H(25) 0.980 no
C(26) H(26) 0.980 no
C(26) H(27) 0.980 no
C(26) H(28) 0.980 no
C(27) H(29) 0.980 no
C(27) H(30) 0.980 no
C(27) H(31) 0.980 no
C(28) H(32) 0.980 no
C(28) H(33) 0.980 no
C(28) H(34) 0.980 no
C(30) H(35) 0.980 no
C(30) H(36) 0.980 no
C(30) H(37) 0.980 no
C(31) H(38) 0.980 no
C(31) H(39) 0.980 no
C(31) H(40) 0.980 no
C(32) H(41) 0.980 no
C(32) H(42) 0.980 no
C(32) H(43) 0.980 no
C(34) H(44) 0.980 no
C(34) H(45) 0.980 no
C(34) H(46) 0.980 no
C(35) H(47) 0.980 no
C(35) H(48) 0.980 no
C(35) H(49) 0.980 no
C(36) H(50) 0.980 no
C(36) H(51) 0.980 no
C(36) H(52) 0.980 no
C(39) H(53) 0.950 no
C(41) H(54) 0.950 no
C(43) H(55) 0.950 no
C(46) H(56) 0.950 no
C(48) H(57) 0.950 no
C(50) H(58) 0.950 no
C(51) H(59) 1.000 no
C(52) H(60) 1.000 no
C(53) H(61) 0.990 no
C(53) H(62) 0.990 no
C(54) H(63) 0.990 no
C(54) H(64) 0.990 no
C(55) H(65) 0.990 no
C(55) H(66) 0.990 no
C(56) H(67) 0.990 no
C(56) H(68) 0.990 no
C(58) H(69) 0.980 no
C(58) H(70) 0.980 no
C(58) H(71) 0.980 no
C(59) H(72) 0.980 no
C(59) H(73) 0.980 no
C(59) H(74) 0.980 no
C(60) H(75) 0.980 no
C(60) H(76) 0.980 no
C(60) H(77) 0.980 no
C(62) H(78) 0.980 no
C(62) H(79) 0.980 no
C(62) H(80) 0.980 no
C(63) H(81) 0.980 no
C(63) H(82) 0.980 no
C(63) H(83) 0.980 no
C(64) H(84) 0.980 no
C(64) H(85) 0.980 no
C(64) H(86) 0.980 no
C(66) H(87) 0.980 no
C(66) H(88) 0.980 no
C(66) H(89) 0.980 no
C(67) H(90) 0.980 no
C(67) H(91) 0.980 no
C(67) H(92) 0.980 no
C(68) H(93) 0.980 no
C(68) H(94) 0.980 no
C(68) H(95) 0.980 no
C(70) H(96) 0.980 no
C(70) H(97) 0.980 no
C(70) H(98) 0.980 no
C(71) H(99) 0.980 no
C(71) H(100) 0.980 no
C(71) H(101) 0.980 no
C(72) H(102) 0.980 no
C(72) H(103) 0.980 no
C(72) H(104) 0.980 no
C(73) H(105) 0.990 no
C(73) H(106) 0.990 no
C(74) H(107) 0.990 no
C(74) H(108) 0.990 no
C(75) H(109) 0.990 no
C(75) H(110) 0.990 no
C(76) H(111) 0.990 no
C(76) H(112) 0.990 no

loop_
_geom_contact_atom_site_label_1
_geom_contact_atom_site_label_2
_geom_contact_distance
_geom_contact_site_symmetry_2
Mn(1) C(1) 2.896(14) .
Mn(1) C(6) 3.327(14) .
Mn(1) C(7) 2.930(13) .
Mn(1) C(8) 2.884(13) .
Mn(1) C(13) 3.315(15) .
Mn(1) C(14) 2.906(16) .
Mn(1) C(15) 2.917(8) .
Mn(1) C(16) 2.898(10) .
Mn(2) C(37) 2.867(14) .
Mn(2) C(42) 3.264(12) .
Mn(2) C(43) 2.899(12) .
Mn(2) C(44) 2.901(12) .
Mn(2) C(49) 3.299(13) .
Mn(2) C(50) 2.927(14) .
Mn(2) C(51) 2.896(9) .
Mn(2) C(52) 2.888(9) .
Cl(1) O(1) 3.014(8) .
Cl(1) O(2) 2.974(8) .
Cl(1) N(1) 3.113(7) .
Cl(1) N(2) 2.940(10) .
Cl(1) C(16) 3.405(10) .
Cl(2) Cl(5) 3.570(3) .
Cl(2) O(1) 2.953(8) .
Cl(2) O(2) 2.910(7) .
Cl(2) N(1) 2.918(9) .
Cl(2) N(2) 3.013(9) .
Cl(2) C(1) 3.525(13) .
Cl(2) C(7) 3.573(13) .
Cl(2) C(8) 3.544(11) .
Cl(2) C(14) 3.587(13) .
Cl(2) C(15) 3.452(9) .
Cl(2) C(48) 3.535(9) .
Cl(2) C(50) 3.521(13) .
Cl(2) C(74) 3.475(14) .
Cl(3) O(3) 2.926(8) .
Cl(3) O(4) 2.944(6) .
Cl(3) N(3) 2.999(8) .
Cl(3) N(4) 2.950(10) .
Cl(3) C(12) 3.576(12) .
Cl(3) C(37) 3.272(13) .
Cl(3) C(42) 3.516(12) .
Cl(3) C(43) 3.421(11) .
Cl(3) C(52) 3.387(10) .
Cl(3) C(73) 3.433(16) .
Cl(4) O(3) 2.996(8) .
Cl(4) O(4) 2.989(7) .
Cl(4) N(3) 2.949(7) .
Cl(4) N(4) 3.024(9) .
Cl(4) C(44) 3.588(11) .
Cl(4) C(51) 3.356(8) .
Cl(5) Cl(2) 3.570(3) .
Cl(5) Cl(6) 2.928(4) .
Cl(5) C(27) 3.463(13) 1_545
Cl(6) Cl(5) 2.928(4) .
Cl(7) Cl(8) 2.907(7) .
Cl(8) Cl(7) 2.907(7) .
Cl(9) Cl(10) 2.907(7) .
Cl(10) Cl(9) 2.907(7) .
Cl(11) Cl(12) 2.924(4) .
Cl(11) C(63) 3.500(14) 1_565
Cl(12) Cl(11) 2.924(4) .
O(1) Cl(1) 3.014(8) .
O(1) Cl(2) 2.953(8) .
O(1) O(2) 2.711(14) .
O(1) N(1) 2.781(11) .
O(1) C(2) 2.369(17) .
O(1) C(3) 3.597(17) .
O(1) C(6) 2.438(14) .
O(1) C(7) 2.919(13) .
O(1) C(21) 2.869(17) .
O(1) C(23) 2.946(16) .
O(1) C(24) 2.992(15) .
O(2) Cl(1) 2.974(8) .
O(2) Cl(2) 2.910(7) .
O(2) O(1) 2.711(14) .
O(2) N(2) 2.732(12) .
O(2) C(9) 2.359(15) .
O(2) C(13) 2.396(19) .
O(2) C(14) 2.884(16) .
O(2) C(29) 2.851(13) .
O(2) C(30) 2.915(13) .
O(2) C(31) 3.043(13) .
O(3) Cl(3) 2.926(8) .
O(3) Cl(4) 2.996(8) .
O(3) O(4) 2.753(13) .
O(3) N(3) 2.706(12) .
O(3) C(38) 2.395(16) .
O(3) C(42) 2.360(13) .
O(3) C(43) 2.865(12) .
O(3) C(57) 2.872(15) .
O(3) C(59) 2.959(15) .
O(3) C(60) 3.045(15) .
O(4) Cl(3) 2.944(6) .
O(4) Cl(4) 2.989(7) .
O(4) O(3) 2.753(13) .
O(4) N(4) 2.757(12) .
O(4) C(45) 2.371(15) .
O(4) C(49) 2.403(16) .
O(4) C(50) 2.901(15) .
O(4) C(65) 2.835(12) .
O(4) C(66) 3.007(15) .
O(4) C(67) 2.911(12) .
N(1) Cl(1) 3.113(7) .
N(1) Cl(2) 2.918(9) .
N(1) O(1) 2.781(11) .
N(1) N(2) 2.617(16) .
N(1) C(1) 2.967(16) .
N(1) C(6) 2.424(19) .
N(1) C(16) 2.405(17) .
N(1) C(20) 2.534(13) .
N(2) Cl(1) 2.940(10) .
N(2) Cl(2) 3.013(9) .
N(2) O(2) 2.732(12) .
N(2) N(1) 2.617(16) .
N(2) C(8) 2.935(14) .
N(2) C(13) 2.437(16) .
N(2) C(15) 2.425(14) .
N(2) C(17) 2.563(15) .
N(3) Cl(3) 2.999(8) .
N(3) Cl(4) 2.949(7) .
N(3) O(3) 2.706(12) .
N(3) N(4) 2.596(16) .
N(3) C(37) 2.951(16) .
N(3) C(42) 2.442(16) .
N(3) C(52) 2.383(16) .
N(3) C(56) 2.558(14) .
N(4) Cl(3) 2.950(10) .
N(4) Cl(4) 3.024(9) .
N(4) O(4) 2.757(12) .
N(4) N(3) 2.596(16) .
N(4) C(44) 2.967(13) .
N(4) C(49) 2.407(15) .
N(4) C(51) 2.402(16) .
N(4) C(53) 2.546(14) .
C(1) Mn(1) 2.896(14) .
C(1) Cl(2) 3.525(13) .
C(1) N(1) 2.967(16) .
C(1) C(3) 2.392(19) .
C(1) C(4) 2.875(17) .
C(1) C(5) 2.470(15) .
C(1) C(7) 2.506(16) .
C(1) C(21) 2.578(16) .
C(1) C(23) 3.116(15) .
C(1) C(24) 3.078(16) .
C(2) O(1) 2.369(17) .
C(2) C(4) 2.502(16) .
C(2) C(5) 2.827(14) .
C(2) C(6) 2.465(17) .
C(2) C(22) 2.527(18) .
C(2) C(23) 2.554(14) .
C(2) C(24) 2.482(17) .
C(3) O(1) 3.597(17) .
C(3) C(1) 2.392(19) .
C(3) C(5) 2.365(16) .
C(3) C(6) 2.737(19) .
C(3) C(21) 2.538(16) .
C(3) C(22) 2.844(16) .
C(3) C(24) 3.532(18) .
C(3) C(25) 2.609(15) .
C(3) C(26) 2.929(18) .
C(3) C(27) 3.390(18) .
C(4) C(1) 2.875(17) .
C(4) C(2) 2.502(16) .
C(4) C(6) 2.42(2) .
C(4) C(26) 2.535(19) .
C(4) C(27) 2.482(19) .
C(4) C(28) 2.530(14) .
C(5) C(1) 2.470(15) .
C(5) C(2) 2.827(14) .
C(5) C(3) 2.365(16) .
C(5) C(7) 2.40(2) .
C(5) C(25) 2.522(19) .
C(5) C(27) 3.29(2) .
C(5) C(28) 2.932(17) .
C(6) Mn(1) 3.327(14) .
C(6) O(1) 2.438(14) .
C(6) N(1) 2.424(19) .
C(6) C(2) 2.465(17) .
C(6) C(3) 2.737(19) .
C(6) C(4) 2.42(2) .
C(7) Mn(1) 2.930(13) .
C(7) Cl(2) 3.573(13) .
C(7) O(1) 2.919(13) .
C(7) C(1) 2.506(16) .
C(7) C(5) 2.40(2) .
C(7) C(15) 2.407(19) .
C(7) C(16) 3.60(2) .
C(7) C(20) 2.893(18) .
C(8) Mn(1) 2.884(13) .
C(8) Cl(2) 3.544(11) .
C(8) N(2) 2.935(14) .
C(8) C(10) 2.415(18) .
C(8) C(11) 2.86(2) .
C(8) C(12) 2.44(2) .
C(8) C(14) 2.483(17) .
C(8) C(29) 2.578(16) .
C(8) C(30) 3.102(18) .
C(8) C(31) 3.116(17) .
C(9) O(2) 2.359(15) .
C(9) C(11) 2.46(2) .
C(9) C(12) 2.800(19) .
C(9) C(13) 2.415(16) .
C(9) C(30) 2.52(2) .
C(9) C(31) 2.518(18) .
C(9) C(32) 2.551(15) .
C(10) C(8) 2.415(18) .
C(10) C(12) 2.373(17) .
C(10) C(13) 2.733(16) .
C(10) C(29) 2.54(2) .
C(10) C(31) 3.55(2) .
C(10) C(32) 2.837(19) .
C(10) C(33) 2.59(2) .
C(10) C(34) 2.94(2) .
C(10) C(35) 3.28(2) .
C(11) C(8) 2.86(2) .
C(11) C(9) 2.46(2) .
C(11) C(13) 2.429(18) .
C(11) C(34) 2.507(18) .
C(11) C(35) 2.463(18) .
C(11) C(36) 2.52(2) .
C(12) Cl(3) 3.576(12) .
C(12) C(8) 2.44(2) .
C(12) C(9) 2.800(19) .
C(12) C(10) 2.373(17) .
C(12) C(14) 2.421(19) .
C(12) C(33) 2.58(2) .
C(12) C(35) 3.298(18) .
C(12) C(36) 2.91(2) .
C(13) Mn(1) 3.315(15) .
C(13) O(2) 2.396(19) .
C(13) N(2) 2.437(16) .
C(13) C(9) 2.415(16) .
C(13) C(10) 2.733(16) .
C(13) C(11) 2.429(18) .
C(14) Mn(1) 2.906(16) .
C(14) Cl(2) 3.587(13) .
C(14) O(2) 2.884(16) .
C(14) C(8) 2.483(17) .
C(14) C(12) 2.421(19) .
C(14) C(15) 3.563(18) .
C(14) C(16) 2.436(18) .
C(14) C(17) 2.882(16) .
C(15) Mn(1) 2.917(8) .
C(15) Cl(2) 3.452(9) .
C(15) N(2) 2.425(14) .
C(15) C(7) 2.407(19) .
C(15) C(14) 3.563(18) .
C(15) C(17) 2.53(2) .
C(15) C(18) 2.916(16) .
C(15) C(19) 2.481(13) .
C(16) Mn(1) 2.898(10) .
C(16) Cl(1) 3.405(10) .
C(16) N(1) 2.405(17) .
C(16) C(7) 3.60(2) .
C(16) C(14) 2.436(18) .
C(16) C(18) 2.486(14) .
C(16) C(19) 2.879(13) .
C(16) C(20) 2.482(17) .
C(17) N(2) 2.563(15) .
C(17) C(14) 2.882(16) .
C(17) C(15) 2.53(2) .
C(17) C(19) 2.512(19) .
C(17) C(20) 2.99(2) .
C(18) C(15) 2.916(16) .
C(18) C(16) 2.486(14) .
C(18) C(20) 2.52(2) .
C(19) C(15) 2.481(13) .
C(19) C(16) 2.879(13) .
C(19) C(17) 2.512(19) .
C(20) N(1) 2.534(13) .
C(20) C(7) 2.893(18) .
C(20) C(16) 2.482(17) .
C(20) C(17) 2.99(2) .
C(20) C(18) 2.52(2) .
C(21) O(1) 2.869(17) .
C(21) C(1) 2.578(16) .
C(21) C(3) 2.538(16) .
C(22) C(2) 2.527(18) .
C(22) C(3) 2.844(16) .
C(22) C(23) 2.467(19) .
C(22) C(24) 2.47(2) .
C(23) O(1) 2.946(16) .
C(23) C(1) 3.116(15) .
C(23) C(2) 2.554(14) .
C(23) C(22) 2.467(19) .
C(23) C(24) 2.539(15) .
C(23) C(76) 3.593(17) 1_465
C(24) O(1) 2.992(15) .
C(24) C(1) 3.078(16) .
C(24) C(2) 2.482(17) .
C(24) C(3) 3.532(18) .
C(24) C(22) 2.47(2) .
C(24) C(23) 2.539(15) .
C(25) C(3) 2.609(15) .
C(25) C(5) 2.522(19) .
C(26) C(3) 2.929(18) .
C(26) C(4) 2.535(19) .
C(26) C(27) 2.445(16) .
C(26) C(28) 2.486(19) .
C(27) Cl(5) 3.463(13) 1_565
C(27) C(3) 3.390(18) .
C(27) C(4) 2.482(19) .
C(27) C(5) 3.29(2) .
C(27) C(26) 2.445(16) .
C(27) C(28) 2.488(16) .
C(28) C(4) 2.530(14) .
C(28) C(5) 2.932(17) .
C(28) C(26) 2.486(19) .
C(28) C(27) 2.488(16) .
C(29) O(2) 2.851(13) .
C(29) C(8) 2.578(16) .
C(29) C(10) 2.54(2) .
C(30) O(2) 2.915(13) .
C(30) C(8) 3.102(18) .
C(30) C(9) 2.52(2) .
C(30) C(31) 2.544(14) .
C(30) C(32) 2.45(2) .
C(31) O(2) 3.043(13) .
C(31) C(8) 3.116(17) .
C(31) C(9) 2.518(18) .
C(31) C(10) 3.55(2) .
C(31) C(30) 2.544(14) .
C(31) C(32) 2.497(17) .
C(32) C(9) 2.551(15) .
C(32) C(10) 2.837(19) .
C(32) C(30) 2.45(2) .
C(32) C(31) 2.497(17) .
C(33) C(10) 2.59(2) .
C(33) C(12) 2.58(2) .
C(34) C(10) 2.94(2) .
C(34) C(11) 2.507(18) .
C(34) C(35) 2.462(16) .
C(34) C(36) 2.419(17) .
C(35) C(10) 3.28(2) .
C(35) C(11) 2.463(18) .
C(35) C(12) 3.298(18) .
C(35) C(34) 2.462(16) .
C(35) C(36) 2.473(16) .
C(36) C(11) 2.52(2) .
C(36) C(12) 2.91(2) .
C(36) C(34) 2.419(17) .
C(36) C(35) 2.473(16) .
C(37) Mn(2) 2.867(14) .
C(37) Cl(3) 3.272(13) .
C(37) N(3) 2.951(16) .
C(37) C(39) 2.40(2) .
C(37) C(40) 2.840(18) .
C(37) C(41) 2.458(16) .
C(37) C(43) 2.492(15) .
C(37) C(57) 2.567(15) .
C(37) C(59) 3.102(14) .
C(37) C(60) 3.081(16) .
C(38) O(3) 2.395(16) .
C(38) C(40) 2.443(15) .
C(38) C(41) 2.803(14) .
C(38) C(42) 2.394(15) .
C(38) C(58) 2.549(16) .
C(38) C(59) 2.518(13) .
C(38) C(60) 2.503(17) .
C(39) C(37) 2.40(2) .
C(39) C(41) 2.369(16) .
C(39) C(42) 2.719(18) .
C(39) C(57) 2.557(16) .
C(39) C(58) 2.829(15) .
C(39) C(60) 3.525(19) .
C(39) C(61) 2.571(17) .
C(39) C(62) 2.916(18) .
C(39) C(63) 3.388(18) .
C(40) C(37) 2.840(18) .
C(40) C(38) 2.443(15) .
C(40) C(42) 2.425(19) .
C(40) C(62) 2.536(19) .
C(40) C(63) 2.50(2) .
C(40) C(64) 2.524(15) .
C(41) C(37) 2.458(16) .
C(41) C(38) 2.803(14) .
C(41) C(39) 2.369(16) .
C(41) C(43) 2.431(19) .
C(41) C(61) 2.56(2) .
C(41) C(63) 3.25(2) .
C(41) C(64) 2.914(17) .
C(42) Mn(2) 3.264(12) .
C(42) Cl(3) 3.516(12) .
C(42) O(3) 2.360(13) .
C(42) N(3) 2.442(16) .
C(42) C(38) 2.394(15) .
C(42) C(39) 2.719(18) .
C(42) C(40) 2.425(19) .
C(43) Mn(2) 2.899(12) .
C(43) Cl(3) 3.421(11) .
C(43) O(3) 2.865(12) .
C(43) C(37) 2.492(15) .
C(43) C(41) 2.431(19) .
C(43) C(51) 2.449(18) .
C(43) C(52) 3.476(18) .
C(43) C(56) 2.884(18) .
C(44) Mn(2) 2.901(12) .
C(44) Cl(4) 3.588(11) .
C(44) N(4) 2.967(13) .
C(44) C(46) 2.394(17) .
C(44) C(47) 2.880(19) .
C(44) C(48) 2.439(19) .
C(44) C(50) 2.501(15) .
C(44) C(65) 2.555(15) .
C(44) C(66) 3.100(17) .
C(44) C(67) 3.064(16) .
C(45) O(4) 2.371(15) .
C(45) C(47) 2.504(19) .
C(45) C(48) 2.806(17) .
C(45) C(49) 2.465(15) .
C(45) C(66) 2.486(18) .
C(45) C(67) 2.513(18) .
C(45) C(68) 2.552(16) .
C(46) C(44) 2.394(17) .
C(46) C(48) 2.362(14) .
C(46) C(49) 2.763(14) .
C(46) C(65) 2.55(2) .
C(46) C(66) 3.54(2) .
C(46) C(68) 2.852(18) .
C(46) C(69) 2.589(19) .
C(46) C(70) 2.98(2) .
C(46) C(71) 3.29(2) .
C(47) C(44) 2.880(19) .
C(47) C(45) 2.504(19) .
C(47) C(49) 2.471(17) .
C(47) C(70) 2.52(2) .
C(47) C(71) 2.467(17) .
C(47) C(72) 2.53(2) .
C(48) Cl(2) 3.535(9) .
C(48) C(44) 2.439(19) .
C(48) C(45) 2.806(17) .
C(48) C(46) 2.362(14) .
C(48) C(50) 2.400(17) .
C(48) C(69) 2.572(17) .
C(48) C(71) 3.369(17) .
C(48) C(72) 2.94(2) .
C(49) Mn(2) 3.299(13) .
C(49) O(4) 2.403(16) .
C(49) N(4) 2.407(15) .
C(49) C(45) 2.465(15) .
C(49) C(46) 2.763(14) .
C(49) C(47) 2.471(17) .
C(50) Mn(2) 2.927(14) .
C(50) Cl(2) 3.521(13) .
C(50) O(4) 2.901(15) .
C(50) C(44) 2.501(15) .
C(50) C(48) 2.400(17) .
C(50) C(51) 3.557(17) .
C(50) C(52) 2.432(15) .
C(50) C(53) 2.898(14) .
C(51) Mn(2) 2.896(9) .
C(51) Cl(4) 3.356(8) .
C(51) N(4) 2.402(16) .
C(51) C(43) 2.449(18) .
C(51) C(50) 3.557(17) .
C(51) C(53) 2.509(18) .
C(51) C(54) 2.884(15) .
C(51) C(55) 2.465(13) .
C(52) Mn(2) 2.888(9) .
C(52) Cl(3) 3.387(10) .
C(52) N(3) 2.383(16) .
C(52) C(43) 3.476(18) .
C(52) C(50) 2.432(15) .
C(52) C(54) 2.487(12) .
C(52) C(55) 2.943(13) .
C(52) C(56) 2.534(17) .
C(53) N(4) 2.546(14) .
C(53) C(50) 2.898(14) .
C(53) C(51) 2.509(18) .
C(53) C(55) 2.519(17) .
C(53) C(56) 2.95(2) .
C(54) C(51) 2.884(15) .
C(54) C(52) 2.487(12) .
C(54) C(56) 2.480(19) .
C(55) C(51) 2.465(13) .
C(55) C(52) 2.943(13) .
C(55) C(53) 2.519(17) .
C(56) N(3) 2.558(14) .
C(56) C(43) 2.884(18) .
C(56) C(52) 2.534(17) .
C(56) C(53) 2.95(2) .
C(56) C(54) 2.480(19) .
C(57) O(3) 2.872(15) .
C(57) C(37) 2.567(15) .
C(57) C(39) 2.557(16) .
C(58) C(38) 2.549(16) .
C(58) C(39) 2.829(15) .
C(58) C(59) 2.460(19) .
C(58) C(60) 2.46(2) .
C(59) O(3) 2.959(15) .
C(59) C(37) 3.102(14) .
C(59) C(38) 2.518(13) .
C(59) C(58) 2.460(19) .
C(59) C(60) 2.493(15) .
C(60) O(3) 3.045(15) .
C(60) C(37) 3.081(16) .
C(60) C(38) 2.503(17) .
C(60) C(39) 3.525(19) .
C(60) C(58) 2.46(2) .
C(60) C(59) 2.493(15) .
C(61) C(39) 2.571(17) .
C(61) C(41) 2.56(2) .
C(62) C(39) 2.916(18) .
C(62) C(40) 2.536(19) .
C(62) C(63) 2.536(16) .
C(62) C(64) 2.445(17) .
C(63) Cl(11) 3.500(14) 1_545
C(63) C(39) 3.388(18) .
C(63) C(40) 2.50(2) .
C(63) C(41) 3.25(2) .
C(63) C(62) 2.536(16) .
C(63) C(64) 2.515(16) .
C(64) C(40) 2.524(15) .
C(64) C(41) 2.914(17) .
C(64) C(62) 2.445(17) .
C(64) C(63) 2.515(16) .
C(65) O(4) 2.835(12) .
C(65) C(44) 2.555(15) .
C(65) C(46) 2.55(2) .
C(66) O(4) 3.007(15) .
C(66) C(44) 3.100(17) .
C(66) C(45) 2.486(18) .
C(66) C(46) 3.54(2) .
C(66) C(67) 2.518(14) .
C(66) C(68) 2.450(17) .
C(67) O(4) 2.911(12) .
C(67) C(44) 3.064(16) .
C(67) C(45) 2.513(18) .
C(67) C(66) 2.518(14) .
C(67) C(68) 2.51(2) .
C(68) C(45) 2.552(16) .
C(68) C(46) 2.852(18) .
C(68) C(66) 2.450(17) .
C(68) C(67) 2.51(2) .
C(69) C(46) 2.589(19) .
C(69) C(48) 2.572(17) .
C(70) C(46) 2.98(2) .
C(70) C(47) 2.52(2) .
C(70) C(71) 2.518(19) .
C(70) C(72) 2.43(2) .
C(71) C(46) 3.29(2) .
C(71) C(47) 2.467(17) .
C(71) C(48) 3.369(17) .
C(71) C(70) 2.518(19) .
C(71) C(72) 2.509(18) .
C(72) C(47) 2.53(2) .
C(72) C(48) 2.94(2) .
C(72) C(70) 2.43(2) .
C(72) C(71) 2.509(18) .
C(73) Cl(3) 3.433(16) .
C(74) Cl(2) 3.475(14) .
C(76) C(23) 3.593(17) 1_645
Mn(1) H(7) 3.230 .
Mn(1) H(8) 3.150 .
Mn(2) H(59) 3.125 .
Mn(2) H(60) 3.142 .
Mn(2) H(77) 3.540 .
Mn(2) H(92) 3.573 .
Cl(1) H(8) 2.935 .
Cl(1) H(27) 3.530 1_455
Cl(1) H(54) 3.133 1_565
Cl(1) H(55) 2.794 1_565
Cl(1) H(68) 2.941 1_565
Cl(1) H(112) 2.893 1_465
Cl(2) H(7) 3.063 .
Cl(2) H(40) 3.421 .
Cl(2) H(57) 2.871 .
Cl(2) H(58) 2.817 .
Cl(2) H(62) 3.179 .
Cl(2) H(104) 3.209 .
Cl(2) H(107) 2.673 .
Cl(3) H(5) 2.835 .
Cl(3) H(6) 3.287 .
Cl(3) H(50) 3.600 .
Cl(3) H(52) 2.931 .
Cl(3) H(60) 2.926 .
Cl(3) H(77) 3.101 .
Cl(3) H(105) 2.690 .
Cl(4) H(2) 3.254 1_545
Cl(4) H(3) 3.167 1_545
Cl(4) H(15) 3.593 1_545
Cl(4) H(59) 2.862 .
Cl(4) H(79) 3.434 1_655
Cl(4) H(85) 3.315 1_655
Cl(4) H(92) 3.440 .
Cl(4) H(110) 2.966 1_554
Cl(5) H(29) 3.170 1_545
Cl(5) H(30) 3.191 1_545
Cl(5) H(31) 3.459 1_545
Cl(5) H(45) 3.228 1_655
Cl(5) H(48) 3.307 1_655
Cl(5) H(51) 3.250 1_655
Cl(5) H(57) 3.301 .
Cl(5) H(58) 3.094 .
Cl(5) H(61) 3.183 .
Cl(5) H(62) 3.535 .
Cl(5) H(86) 3.354 1_655
Cl(5) H(107) 2.237 .
Cl(5) H(108) 2.237 .
Cl(6) H(31) 3.322 1_545
Cl(6) H(38) 3.430 .
Cl(6) H(61) 3.423 .
Cl(6) H(64) 2.992 .
Cl(6) H(73) 3.380 1_556
Cl(6) H(76) 3.301 1_556
Cl(6) H(91) 3.046 1_556
Cl(6) H(107) 2.308 .
Cl(6) H(108) 2.308 .
Cl(7) H(26) 3.148 1_545
Cl(7) H(30) 2.954 1_545
Cl(7) H(45) 3.553 1_655
Cl(7) H(90) 3.216 1_556
Cl(7) H(91) 3.549 1_556
Cl(7) H(109) 3.236 .
Cl(7) H(111) 2.291 .
Cl(7) H(112) 2.291 .
Cl(8) H(20) 3.286 1_645
Cl(8) H(22) 3.463 1_645
Cl(8) H(44) 3.428 1_655
Cl(8) H(46) 3.509 1_655
Cl(8) H(66) 3.163 1_655
Cl(8) H(69) 3.520 1_656
Cl(8) H(71) 3.185 1_656
Cl(8) H(80) 3.482 1_656
Cl(8) H(90) 3.159 1_556
Cl(8) H(111) 2.286 .
Cl(8) H(112) 2.286 .
Cl(9) H(13) 3.061 1_546
Cl(9) H(19) 3.313 1_545
Cl(9) H(26) 3.504 1_545
Cl(9) H(36) 3.450 1_645
Cl(9) H(37) 3.570 1_645
Cl(9) H(41) 3.283 1_645
Cl(9) H(74) 3.226 1_556
Cl(9) H(98) 3.353 1_546
Cl(9) H(109) 2.283 .
Cl(9) H(110) 2.283 .
Cl(10) H(36) 2.991 1_645
Cl(10) H(79) 3.019 1_656
Cl(10) H(81) 3.103 1_656
Cl(10) H(97) 3.432 1_546
Cl(10) H(109) 2.265 .
Cl(10) H(110) 2.265 .
Cl(10) H(111) 3.266 .
Cl(11) H(5) 3.376 .
Cl(11) H(6) 3.056 .
Cl(11) H(9) 2.802 .
Cl(11) H(34) 3.490 1_455
Cl(11) H(81) 3.290 1_565
Cl(11) H(82) 3.154 1_565
Cl(11) H(83) 3.482 1_565
Cl(11) H(97) 3.083 1_455
Cl(11) H(100) 3.301 1_455
Cl(11) H(103) 3.090 1_455
Cl(11) H(105) 2.312 .
Cl(11) H(106) 2.312 .
Cl(12) H(9) 3.222 .
Cl(12) H(11) 2.937 .
Cl(12) H(21) 3.059 1_554
Cl(12) H(36) 3.248 1_554
Cl(12) H(39) 3.224 1_554
Cl(12) H(81) 3.317 1_565
Cl(12) H(89) 3.345 .
Cl(12) H(105) 2.206 .
Cl(12) H(106) 2.206 .
O(1) H(21) 3.395 .
O(1) H(22) 2.296 .
O(1) H(23) 2.590 .
O(1) H(25) 3.074 .
O(1) H(35) 3.473 .
O(1) H(68) 3.186 1_565
O(2) H(23) 3.396 .
O(2) H(27) 3.348 1_455
O(2) H(35) 2.523 .
O(2) H(37) 2.962 .
O(2) H(39) 3.457 .
O(2) H(40) 2.457 .
O(3) H(16) 3.229 1_545
O(3) H(72) 2.555 .
O(3) H(74) 3.022 .
O(3) H(76) 3.450 .
O(3) H(77) 2.448 .
O(3) H(92) 3.564 .
O(3) H(110) 3.576 1_554
O(4) H(77) 3.418 .
O(4) H(87) 2.597 .
O(4) H(89) 3.133 .
O(4) H(91) 3.352 .
O(4) H(92) 2.264 .
N(1) H(3) 1.914 .
N(1) H(7) 2.021 .
N(1) H(8) 2.649 .
N(1) H(15) 2.765 .
N(1) H(16) 2.756 .
N(1) H(102) 3.277 .
N(2) H(6) 1.905 .
N(2) H(7) 2.679 .
N(2) H(8) 2.037 .
N(2) H(9) 2.788 .
N(2) H(10) 2.783 .
N(3) H(16) 3.571 1_545
N(3) H(52) 3.309 .
N(3) H(55) 1.931 .
N(3) H(59) 2.043 .
N(3) H(60) 2.587 .
N(3) H(67) 2.753 .
N(3) H(68) 2.801 .
N(4) H(58) 1.921 .
N(4) H(59) 2.603 .
N(4) H(60) 2.026 .
N(4) H(61) 2.724 .
N(4) H(62) 2.808 .
C(1) H(1) 3.243 .
C(1) H(2) 3.320 .
C(1) H(3) 3.335 .
C(1) H(22) 2.663 .
C(1) H(23) 3.098 .
C(1) H(25) 2.959 .
C(1) H(65) 3.270 1_565
C(1) H(68) 3.031 1_565
C(2) H(1) 1.996 .
C(2) H(17) 2.949 .
C(2) H(18) 3.314 .
C(2) H(19) 2.543 .
C(2) H(20) 2.980 .
C(2) H(21) 3.340 .
C(2) H(22) 2.559 .
C(2) H(23) 2.908 .
C(2) H(24) 3.280 .
C(2) H(25) 2.468 .
C(2) H(47) 3.553 1_655
C(2) H(65) 3.107 1_565
C(3) H(2) 3.233 .
C(3) H(17) 3.113 .
C(3) H(19) 2.440 .
C(3) H(25) 3.331 .
C(3) H(26) 3.077 .
C(3) H(28) 2.611 .
C(3) H(31) 3.063 .
C(3) H(47) 3.416 1_655
C(3) H(49) 3.245 1_655
C(3) H(65) 3.014 1_565
C(4) H(1) 2.046 .
C(4) H(2) 2.005 .
C(4) H(26) 2.958 .
C(4) H(27) 3.324 .
C(4) H(28) 2.541 .
C(4) H(29) 2.907 .
C(4) H(30) 3.277 .
C(4) H(31) 2.481 .
C(4) H(32) 2.957 .
C(4) H(33) 3.315 .
C(4) H(34) 2.545 .
C(4) H(49) 3.015 1_655
C(4) H(65) 3.179 1_565
C(5) H(1) 3.214 .
C(5) H(3) 2.517 .
C(5) H(29) 3.330 .
C(5) H(31) 3.310 .
C(5) H(32) 3.439 .
C(5) H(34) 2.452 .
C(5) H(49) 3.365 1_655
C(5) H(59) 2.926 1_565
C(5) H(65) 3.286 1_565
C(6) H(2) 2.025 .
C(6) H(3) 2.026 .
C(6) H(59) 3.086 1_565
C(6) H(65) 3.362 1_565
C(6) H(68) 3.032 1_565
C(6) H(102) 3.558 .
C(7) H(2) 2.538 .
C(7) H(7) 2.825 .
C(7) H(15) 2.705 .
C(7) H(16) 3.033 .
C(7) H(59) 3.319 1_565
C(7) H(68) 3.285 1_565
C(7) H(102) 2.901 .
C(8) H(4) 3.266 .
C(8) H(5) 3.289 .
C(8) H(6) 3.312 .
C(8) H(27) 2.967 1_455
C(8) H(32) 3.559 1_455
C(8) H(35) 3.122 .
C(8) H(37) 2.993 .
C(8) H(40) 2.664 .
C(8) H(62) 3.449 .
C(9) H(4) 2.010 .
C(9) H(27) 3.145 1_455
C(9) H(28) 3.326 1_455
C(9) H(35) 2.942 .
C(9) H(36) 3.314 .
C(9) H(37) 2.522 .
C(9) H(38) 2.938 .
C(9) H(39) 3.313 .
C(9) H(40) 2.514 .
C(9) H(41) 2.978 .
C(9) H(42) 3.335 .
C(9) H(43) 2.562 .
C(9) H(63) 3.270 .
C(10) H(5) 3.239 .
C(10) H(27) 3.550 1_455
C(10) H(28) 3.150 1_455
C(10) H(37) 3.456 .
C(10) H(41) 3.171 .
C(10) H(43) 2.388 .
C(10) H(44) 3.432 .
C(10) H(46) 2.429 .
C(10) H(47) 3.319 .
C(10) H(49) 3.243 .
C(10) H(63) 2.936 .
C(11) H(4) 2.023 .
C(11) H(5) 2.041 .
C(11) H(28) 3.406 1_455
C(11) H(32) 3.470 1_455
C(11) H(44) 2.939 .
C(11) H(45) 3.297 .
C(11) H(46) 2.499 .
C(11) H(47) 2.892 .
C(11) H(48) 3.266 .
C(11) H(49) 2.424 .
C(11) H(50) 2.932 .
C(11) H(51) 3.314 .
C(11) H(52) 2.521 .
C(11) H(60) 3.177 .
C(11) H(63) 3.251 .
C(12) H(4) 3.229 .
C(12) H(6) 2.539 .
C(12) H(32) 2.821 1_455
C(12) H(49) 2.935 .
C(12) H(50) 3.026 .
C(12) H(52) 2.626 .
C(12) H(60) 2.834 .
C(13) H(5) 2.032 .
C(13) H(6) 2.065 .
C(13) H(27) 3.249 1_455
C(13) H(32) 2.859 1_455
C(13) H(60) 3.260 .
C(13) H(62) 3.588 .
C(14) H(5) 2.555 .
C(14) H(8) 2.934 .
C(14) H(9) 2.748 .
C(14) H(10) 2.931 .
C(14) H(32) 3.073 1_455
C(15) H(3) 2.520 .
C(15) H(8) 2.042 .
C(15) H(9) 3.373 .
C(15) H(10) 2.767 .
C(15) H(12) 3.284 .
C(15) H(13) 3.336 .
C(15) H(14) 2.700 .
C(15) H(15) 2.070 .
C(15) H(16) 2.070 .
C(15) H(102) 3.229 .
C(16) H(6) 2.546 .
C(16) H(7) 2.049 .
C(16) H(9) 2.083 .
C(16) H(10) 2.084 .
C(16) H(11) 3.343 .
C(16) H(12) 2.722 .
C(16) H(14) 3.236 .
C(16) H(15) 3.340 .
C(16) H(16) 2.709 .
C(16) H(83) 3.122 1_565
C(17) H(6) 2.448 .
C(17) H(7) 2.680 .
C(17) H(8) 2.053 .
C(17) H(11) 2.095 .
C(17) H(12) 2.095 .
C(17) H(13) 3.362 .
C(17) H(14) 2.736 .
C(17) H(16) 3.341 .
C(17) H(83) 2.905 1_565
C(17) H(89) 3.592 .
C(17) H(105) 3.557 .
C(18) H(7) 3.182 .
C(18) H(8) 2.645 .
C(18) H(9) 2.107 .
C(18) H(10) 2.107 .
C(18) H(13) 2.027 .
C(18) H(14) 2.027 .
C(18) H(15) 3.365 .
C(18) H(16) 2.769 .
C(18) H(18) 3.082 1_554
C(18) H(83) 3.186 1_565
C(18) H(89) 3.529 .
C(19) H(7) 2.638 .
C(19) H(8) 3.146 .
C(19) H(9) 3.354 .
C(19) H(10) 2.774 .
C(19) H(11) 2.029 .
C(19) H(12) 2.029 .
C(19) H(15) 2.111 .
C(19) H(16) 2.111 .
C(19) H(18) 3.253 1_554
C(19) H(74) 3.337 1_565
C(19) H(98) 3.026 .
C(20) H(3) 2.481 .
C(20) H(7) 2.047 .
C(20) H(8) 2.624 .
C(20) H(10) 3.367 .
C(20) H(11) 3.373 .
C(20) H(12) 2.750 .
C(20) H(13) 2.098 .
C(20) H(14) 2.098 .
C(20) H(98) 3.247 .
C(20) H(102) 3.406 .
C(21) H(1) 2.646 .
C(21) H(17) 2.044 .
C(21) H(18) 2.044 .
C(21) H(19) 2.044 .
C(21) H(20) 2.119 .
C(21) H(21) 2.119 .
C(21) H(22) 2.119 .
C(21) H(23) 2.075 .
C(21) H(24) 2.075 .
C(21) H(25) 2.075 .
C(22) H(1) 2.417 .
C(22) H(11) 3.273 1_556
C(22) H(13) 3.326 1_556
C(22) H(20) 2.476 .
C(22) H(21) 2.870 .
C(22) H(22) 3.273 .
C(22) H(23) 3.248 .
C(22) H(24) 2.458 .
C(22) H(25) 2.927 .
C(22) H(93) 3.446 1_556
C(23) H(17) 3.275 .
C(23) H(18) 2.425 .
C(23) H(19) 2.892 .
C(23) H(23) 2.521 .
C(23) H(24) 2.961 .
C(23) H(25) 3.336 .
C(23) H(35) 3.207 .
C(23) H(66) 3.380 1_565
C(23) H(69) 3.508 1_566
C(23) H(111) 3.281 1_465
C(23) H(112) 3.316 1_465
C(24) H(17) 2.466 .
C(24) H(18) 2.885 .
C(24) H(19) 3.272 .
C(24) H(20) 3.332 .
C(24) H(21) 2.545 .
C(24) H(22) 2.955 .
C(24) H(39) 3.030 .
C(24) H(40) 3.407 .
C(24) H(47) 3.522 1_655
C(24) H(88) 2.912 1_556
C(24) H(93) 3.376 1_556
C(24) H(107) 3.198 .
C(24) H(108) 3.382 .
C(25) H(1) 2.743 .
C(25) H(2) 2.653 .
C(25) H(26) 2.110 .
C(25) H(27) 2.110 .
C(25) H(28) 2.110 .
C(25) H(29) 2.046 .
C(25) H(30) 2.046 .
C(25) H(31) 2.046 .
C(25) H(32) 2.063 .
C(25) H(33) 2.063 .
C(25) H(34) 2.063 .
C(25) H(49) 3.438 1_655
C(26) H(1) 2.573 .
C(26) H(29) 3.263 .
C(26) H(30) 2.410 .
C(26) H(31) 2.852 .
C(26) H(32) 2.460 .
C(26) H(33) 2.898 .
C(26) H(34) 3.295 .
C(26) H(37) 2.909 1_655
C(26) H(49) 3.430 1_655
C(27) H(1) 3.418 .
C(27) H(2) 3.294 .
C(27) H(26) 2.428 .
C(27) H(27) 2.877 .
C(27) H(28) 3.243 .
C(27) H(32) 3.260 .
C(27) H(33) 2.483 .
C(27) H(34) 2.947 .
C(27) H(61) 3.191 1_565
C(27) H(84) 3.053 1_665
C(28) H(2) 2.632 .
C(28) H(26) 3.274 .
C(28) H(27) 2.467 .
C(28) H(28) 2.928 .
C(28) H(29) 2.520 .
C(28) H(30) 2.871 .
C(28) H(31) 3.296 .
C(28) H(49) 3.403 1_655
C(28) H(82) 2.942 1_665
C(28) H(83) 3.598 1_665
C(28) H(84) 3.021 1_665
C(29) H(4) 2.654 .
C(29) H(35) 2.077 .
C(29) H(36) 2.077 .
C(29) H(37) 2.077 .
C(29) H(38) 2.093 .
C(29) H(39) 2.093 .
C(29) H(40) 2.093 .
C(29) H(41) 2.076 .
C(29) H(42) 2.077 .
C(29) H(43) 2.076 .
C(30) H(21) 3.426 .
C(30) H(27) 3.392 1_455
C(30) H(38) 3.325 .
C(30) H(39) 2.545 .
C(30) H(40) 2.979 .
C(30) H(41) 2.423 .
C(30) H(42) 2.869 .
C(30) H(43) 3.254 .
C(30) H(111) 2.860 1_465
C(31) H(23) 2.833 .
C(31) H(35) 2.552 .
C(31) H(36) 2.955 .
C(31) H(37) 3.338 .
C(31) H(41) 3.294 .
C(31) H(42) 2.477 .
C(31) H(43) 2.925 .
C(31) H(64) 3.524 .
C(31) H(75) 3.443 1_556
C(31) H(76) 3.597 1_556
C(31) H(107) 3.470 .
C(32) H(4) 2.402 .
C(32) H(35) 3.249 .
C(32) H(36) 2.416 .
C(32) H(37) 2.881 .
C(32) H(38) 2.501 .
C(32) H(39) 2.898 .
C(32) H(40) 3.304 .
C(32) H(75) 3.336 1_556
C(32) H(96) 3.153 1_456
C(33) H(4) 2.718 .
C(33) H(5) 2.723 .
C(33) H(44) 2.027 .
C(33) H(45) 2.027 .
C(33) H(46) 2.027 .
C(33) H(47) 2.081 .
C(33) H(48) 2.081 .
C(33) H(49) 2.081 .
C(33) H(50) 2.038 .
C(33) H(51) 2.038 .
C(33) H(52) 2.038 .
C(34) H(4) 2.611 .
C(34) H(47) 2.468 .
C(34) H(48) 2.897 .
C(34) H(49) 3.248 .
C(34) H(50) 3.205 .
C(34) H(51) 2.410 .
C(34) H(52) 2.868 .
C(34) H(67) 3.258 .
C(34) H(94) 3.271 1_456
C(34) H(108) 3.170 1_455
C(35) H(4) 3.332 .
C(35) H(5) 3.386 .
C(35) H(25) 3.353 1_455
C(35) H(28) 3.400 1_455
C(35) H(44) 3.270 .
C(35) H(45) 2.461 .
C(35) H(46) 2.865 .
C(35) H(50) 2.451 .
C(35) H(51) 2.916 .
C(35) H(52) 3.263 .
C(35) H(108) 3.216 1_455
C(36) H(5) 2.576 .
C(36) H(44) 2.430 .
C(36) H(45) 2.825 .
C(36) H(46) 3.226 .
C(36) H(47) 3.259 .
C(36) H(48) 2.475 .
C(36) H(49) 2.911 .
C(36) H(60) 3.532 .
C(36) H(67) 3.377 .
C(36) H(99) 3.356 1_455
C(36) H(103) 3.328 1_455
C(37) H(16) 2.948 1_545
C(37) H(53) 3.248 .
C(37) H(54) 3.306 .
C(37) H(55) 3.315 .
C(37) H(72) 3.118 .
C(37) H(74) 3.008 .
C(37) H(77) 2.621 .
C(38) H(12) 3.430 1_545
C(38) H(16) 3.594 1_545
C(38) H(53) 1.994 .
C(38) H(69) 2.968 .
C(38) H(70) 3.342 .
C(38) H(71) 2.547 .
C(38) H(72) 2.941 .
C(38) H(73) 3.312 .
C(38) H(74) 2.513 .
C(38) H(75) 2.922 .
C(38) H(76) 3.302 .
C(38) H(77) 2.493 .
C(38) H(101) 3.496 1_455
C(39) H(12) 3.096 1_545
C(39) H(54) 3.238 .
C(39) H(69) 3.148 .
C(39) H(71) 2.378 .
C(39) H(74) 3.443 .
C(39) H(78) 3.383 .
C(39) H(80) 2.413 .
C(39) H(81) 3.434 .
C(39) H(83) 3.413 .
C(39) H(99) 3.595 1_455
C(39) H(101) 2.968 1_455
C(40) H(8) 3.588 1_545
C(40) H(12) 3.161 1_545
C(40) H(53) 2.020 .
C(40) H(54) 2.033 .
C(40) H(78) 2.963 .
C(40) H(79) 3.325 .
C(40) H(80) 2.537 .
C(40) H(81) 2.924 .
C(40) H(82) 3.303 .
C(40) H(83) 2.486 .
C(40) H(84) 2.942 .
C(40) H(85) 3.321 .
C(40) H(86) 2.518 .
C(40) H(99) 3.338 1_455
C(40) H(101) 3.133 1_455
C(41) H(8) 3.020 1_545
C(41) H(12) 3.459 1_545
C(41) H(16) 3.422 1_545
C(41) H(53) 3.220 .
C(41) H(55) 2.541 .
C(41) H(83) 2.880 .
C(41) H(84) 3.006 .
C(41) H(86) 2.668 .
C(41) H(99) 3.425 1_455
C(42) H(8) 3.439 1_545
C(42) H(16) 2.809 1_545
C(42) H(54) 2.079 .
C(42) H(55) 2.078 .
C(43) H(16) 3.111 1_545
C(43) H(52) 3.137 .
C(43) H(54) 2.569 .
C(43) H(59) 3.041 .
C(43) H(60) 3.433 .
C(43) H(67) 2.825 .
C(43) H(68) 2.827 .
C(44) H(10) 3.531 .
C(44) H(56) 3.244 .
C(44) H(57) 3.288 .
C(44) H(58) 3.327 .
C(44) H(78) 3.010 1_655
C(44) H(87) 3.108 .
C(44) H(89) 3.020 .
C(44) H(92) 2.602 .
C(45) H(56) 1.996 .
C(45) H(78) 2.916 1_655
C(45) H(87) 2.909 .
C(45) H(88) 3.282 .
C(45) H(89) 2.482 .
C(45) H(90) 2.932 .
C(45) H(91) 3.307 .
C(45) H(92) 2.518 .
C(45) H(93) 2.981 .
C(45) H(94) 3.335 .
C(45) H(95) 2.560 .
C(46) H(14) 3.213 .
C(46) H(57) 3.229 .
C(46) H(78) 2.833 1_655
C(46) H(89) 3.334 .
C(46) H(93) 3.154 .
C(46) H(95) 2.425 .
C(46) H(96) 3.082 .
C(46) H(98) 2.732 .
C(46) H(101) 2.905 .
C(47) H(7) 3.209 .
C(47) H(14) 3.421 .
C(47) H(56) 2.046 .
C(47) H(57) 2.016 .
C(47) H(78) 2.950 1_655
C(47) H(96) 2.944 .
C(47) H(97) 3.304 .
C(47) H(98) 2.532 .
C(47) H(99) 2.884 .
C(47) H(100) 3.271 .
C(47) H(101) 2.452 .
C(47) H(102) 2.955 .
C(47) H(103) 3.313 .
C(47) H(104) 2.543 .
C(48) H(7) 3.075 .
C(48) H(56) 3.217 .
C(48) H(58) 2.515 .
C(48) H(78) 3.032 1_655
C(48) H(85) 3.243 1_655
C(48) H(86) 3.288 1_655
C(48) H(99) 3.414 .
C(48) H(101) 3.379 .
C(48) H(102) 3.374 .
C(48) H(104) 2.456 .
C(49) H(10) 3.596 .
C(49) H(57) 2.028 .
C(49) H(58) 2.021 .
C(49) H(78) 3.103 1_655
C(49) H(85) 3.076 1_655
C(50) H(57) 2.527 .
C(50) H(59) 3.575 .
C(50) H(60) 2.953 .
C(50) H(61) 2.881 .
C(50) H(62) 2.813 .
C(50) H(85) 3.205 1_655
C(51) H(55) 2.575 .
C(51) H(60) 2.095 .
C(51) H(61) 2.743 .
C(51) H(62) 3.368 .
C(51) H(63) 3.240 .
C(51) H(65) 2.685 .
C(51) H(66) 3.324 .
C(51) H(67) 2.068 .
C(51) H(68) 2.068 .
C(52) H(52) 3.490 .
C(52) H(58) 2.559 .
C(52) H(59) 2.092 .
C(52) H(61) 2.077 .
C(52) H(62) 2.077 .
C(52) H(63) 2.712 .
C(52) H(64) 3.340 .
C(52) H(65) 3.292 .
C(52) H(67) 2.748 .
C(52) H(68) 3.388 .
C(53) H(31) 3.499 1_545
C(53) H(58) 2.487 .
C(53) H(59) 2.708 .
C(53) H(60) 2.072 .
C(53) H(63) 2.053 .
C(53) H(64) 2.053 .
C(53) H(65) 2.749 .
C(53) H(66) 3.363 .
C(53) H(67) 3.282 .
C(54) H(38) 3.412 .
C(54) H(59) 3.201 .
C(54) H(60) 2.702 .
C(54) H(61) 2.059 .
C(54) H(62) 2.059 .
C(54) H(65) 2.076 .
C(54) H(66) 2.075 .
C(54) H(67) 2.701 .
C(54) H(68) 3.338 .
C(54) H(70) 3.205 1_556
C(55) H(59) 2.655 .
C(55) H(60) 3.276 .
C(55) H(61) 2.754 .
C(55) H(62) 3.365 .
C(55) H(63) 2.069 .
C(55) H(64) 2.069 .
C(55) H(67) 2.057 .
C(55) H(68) 2.057 .
C(55) H(70) 3.569 1_556
C(56) H(44) 3.347 .
C(56) H(55) 2.470 .
C(56) H(59) 2.059 .
C(56) H(60) 2.737 .
C(56) H(61) 3.311 .
C(56) H(63) 2.700 .
C(56) H(64) 3.330 .
C(56) H(65) 2.056 .
C(56) H(66) 2.056 .
C(57) H(53) 2.676 .
C(57) H(69) 2.098 .
C(57) H(70) 2.098 .
C(57) H(71) 2.098 .
C(57) H(72) 2.049 .
C(57) H(73) 2.049 .
C(57) H(74) 2.049 .
C(57) H(75) 2.051 .
C(57) H(76) 2.051 .
C(57) H(77) 2.051 .
C(58) H(20) 3.454 1_544
C(58) H(53) 2.391 .
C(58) H(64) 3.349 1_554
C(58) H(66) 3.415 1_554
C(58) H(72) 3.267 .
C(58) H(73) 2.431 .
C(58) H(74) 2.880 .
C(58) H(75) 2.432 .
C(58) H(76) 2.885 .
C(58) H(77) 3.268 .
C(59) H(13) 3.442 1_545
C(59) H(69) 2.457 .
C(59) H(70) 2.878 .
C(59) H(71) 3.261 .
C(59) H(75) 3.268 .
C(59) H(76) 2.496 .
C(59) H(77) 2.945 .
C(59) H(91) 3.454 .
C(59) H(109) 3.391 1_554
C(59) H(110) 3.366 1_554
C(60) H(38) 3.232 1_554
C(60) H(42) 3.415 1_554
C(60) H(69) 3.264 .
C(60) H(70) 2.461 .
C(60) H(71) 2.878 .
C(60) H(72) 2.522 .
C(60) H(73) 2.898 .
C(60) H(74) 3.289 .
C(60) H(87) 2.872 .
C(60) H(100) 3.594 1_455
C(60) H(105) 3.388 .
C(60) H(106) 3.284 .
C(61) H(53) 2.688 .
C(61) H(54) 2.716 .
C(61) H(78) 2.058 .
C(61) H(79) 2.058 .
C(61) H(80) 2.058 .
C(61) H(81) 2.087 .
C(61) H(82) 2.087 .
C(61) H(83) 2.087 .
C(61) H(84) 2.083 .
C(61) H(85) 2.083 .
C(61) H(86) 2.083 .
C(61) H(101) 3.559 1_455
C(62) H(53) 2.563 .
C(62) H(81) 2.571 .
C(62) H(82) 2.936 .
C(62) H(83) 3.329 .
C(62) H(84) 3.246 .
C(62) H(85) 2.428 .
C(62) H(86) 2.873 .
C(62) H(90) 3.598 1_455
C(62) H(101) 3.180 1_455
C(63) H(8) 3.488 1_545
C(63) H(9) 3.032 1_545
C(63) H(12) 3.198 1_545
C(63) H(33) 3.092 1_445
C(63) H(34) 3.434 1_445
C(63) H(53) 3.441 .
C(63) H(54) 3.257 .
C(63) H(78) 3.318 .
C(63) H(79) 2.536 .
C(63) H(80) 2.973 .
C(63) H(84) 2.500 .
C(63) H(85) 2.951 .
C(63) H(86) 3.304 .
C(64) H(29) 2.949 1_445
C(64) H(33) 3.145 1_445
C(64) H(54) 2.635 .
C(64) H(78) 2.413 .
C(64) H(79) 2.875 .
C(64) H(80) 3.248 .
C(64) H(81) 3.314 .
C(64) H(82) 2.515 .
C(64) H(83) 2.928 .
C(65) H(56) 2.671 .
C(65) H(87) 2.055 .
C(65) H(88) 2.055 .
C(65) H(89) 2.055 .
C(65) H(90) 2.077 .
C(65) H(91) 2.077 .
C(65) H(92) 2.077 .
C(65) H(93) 2.106 .
C(65) H(94) 2.106 .
C(65) H(95) 2.106 .
C(66) H(24) 2.858 1_554
C(66) H(76) 3.138 .
C(66) H(77) 3.554 .
C(66) H(90) 3.297 .
C(66) H(91) 2.527 .
C(66) H(92) 2.957 .
C(66) H(93) 2.426 .
C(66) H(94) 2.887 .
C(66) H(95) 3.246 .
C(66) H(105) 3.375 .
C(67) H(72) 3.223 .
C(67) H(79) 3.547 1_655
C(67) H(87) 2.538 .
C(67) H(88) 2.922 .
C(67) H(89) 3.316 .
C(67) H(93) 3.302 .
C(67) H(94) 2.500 .
C(67) H(95) 2.951 .
C(67) H(109) 2.837 1_554
C(68) H(17) 3.506 1_554
C(68) H(24) 3.431 1_554
C(68) H(46) 3.502 1_654
C(68) H(56) 2.412 .
C(68) H(87) 3.263 .
C(68) H(88) 2.412 .
C(68) H(89) 2.865 .
C(68) H(90) 2.508 .
C(68) H(91) 2.915 .
C(68) H(92) 3.322 .
C(69) H(7) 3.584 .
C(69) H(56) 2.712 .
C(69) H(57) 2.717 .
C(69) H(96) 2.052 .
C(69) H(97) 2.052 .
C(69) H(98) 2.052 .
C(69) H(99) 2.105 .
C(69) H(100) 2.105 .
C(69) H(101) 2.105 .
C(69) H(102) 2.066 .
C(69) H(103) 2.066 .
C(69) H(104) 2.066 .
C(70) H(14) 3.291 .
C(70) H(15) 3.302 .
C(70) H(41) 3.553 1_654
C(70) H(56) 2.668 .
C(70) H(99) 3.300 .
C(70) H(100) 2.523 .
C(70) H(101) 2.954 .
C(70) H(102) 2.439 .
C(70) H(103) 2.826 .
C(70) H(104) 3.248 .
C(70) H(106) 3.347 1_655
C(71) H(50) 3.509 1_655
C(71) H(56) 3.289 .
C(71) H(57) 3.458 .
C(71) H(78) 3.471 1_655
C(71) H(86) 3.514 1_655
C(71) H(96) 2.498 .
C(71) H(97) 2.954 .
C(71) H(98) 3.307 .
C(71) H(102) 3.318 .
C(71) H(103) 2.505 .
C(71) H(104) 2.906 .
C(71) H(106) 3.247 1_655
C(72) H(7) 3.262 .
C(72) H(48) 3.396 1_655
C(72) H(50) 3.041 1_655
C(72) H(57) 2.590 .
C(72) H(96) 3.223 .
C(72) H(97) 2.396 .
C(72) H(98) 2.887 .
C(72) H(99) 2.516 .
C(72) H(100) 2.920 .
C(72) H(101) 3.307 .
C(73) H(9) 3.141 .
C(73) H(75) 3.505 .
C(73) H(77) 3.287 .
C(73) H(97) 3.560 1_455
C(73) H(100) 3.021 1_455
C(74) H(25) 3.088 .
C(74) H(40) 3.528 .
C(74) H(45) 3.019 1_655
C(74) H(48) 3.381 1_655
C(74) H(61) 3.574 .
C(74) H(62) 3.462 .
C(75) H(72) 3.137 1_556
C(75) H(74) 3.443 1_556
C(75) H(90) 3.547 1_556
C(75) H(92) 3.215 1_556
C(76) H(21) 3.553 1_645
C(76) H(22) 3.051 1_645
C(76) H(35) 3.292 1_645
C(76) H(37) 3.404 1_645
H(1) C(1) 3.243 .
H(1) C(2) 1.996 .
H(1) C(4) 2.046 .
H(1) C(5) 3.214 .
H(1) C(21) 2.646 .
H(1) C(22) 2.417 .
H(1) C(25) 2.743 .
H(1) C(26) 2.573 .
H(1) C(27) 3.418 .
H(1) H(17) 2.606 .
H(1) H(18) 3.313 .
H(1) H(19) 1.827 .
H(1) H(25) 3.580 .
H(1) H(26) 2.502 .
H(1) H(27) 3.537 .
H(1) H(28) 2.226 .
H(1) H(31) 3.064 .
H(1) H(47) 3.548 1_655
H(1) H(49) 3.555 1_655
H(1) H(65) 3.426 1_565
H(2) Cl(4) 3.254 1_565
H(2) C(1) 3.320 .
H(2) C(3) 3.233 .
H(2) C(4) 2.005 .
H(2) C(6) 2.025 .
H(2) C(7) 2.538 .
H(2) C(25) 2.653 .
H(2) C(27) 3.294 .
H(2) C(28) 2.632 .
H(2) H(3) 2.287 .
H(2) H(29) 3.075 .
H(2) H(31) 3.504 .
H(2) H(32) 3.255 .
H(2) H(33) 3.286 .
H(2) H(34) 1.919 .
H(2) H(59) 2.839 1_565
H(2) H(102) 3.532 .
H(3) Cl(4) 3.167 1_565
H(3) N(1) 1.914 .
H(3) C(1) 3.335 .
H(3) C(5) 2.517 .
H(3) C(6) 2.026 .
H(3) C(15) 2.520 .
H(3) C(20) 2.481 .
H(3) H(2) 2.287 .
H(3) H(7) 2.938 .
H(3) H(15) 2.050 .
H(3) H(16) 2.608 .
H(3) H(59) 3.182 1_565
H(3) H(102) 2.661 .
H(4) C(8) 3.266 .
H(4) C(9) 2.010 .
H(4) C(11) 2.023 .
H(4) C(12) 3.229 .
H(4) C(29) 2.654 .
H(4) C(32) 2.402 .
H(4) C(33) 2.718 .
H(4) C(34) 2.611 .
H(4) C(35) 3.332 .
H(4) H(28) 3.406 1_455
H(4) H(41) 2.688 .
H(4) H(42) 3.258 .
H(4) H(43) 1.740 .
H(4) H(44) 3.178 .
H(4) H(45) 3.297 .
H(4) H(46) 1.854 .
H(4) H(47) 3.118 .
H(4) H(49) 3.498 .
H(4) H(63) 3.068 .
H(5) Cl(3) 2.835 .
H(5) Cl(11) 3.376 .
H(5) C(8) 3.289 .
H(5) C(10) 3.239 .
H(5) C(11) 2.041 .
H(5) C(13) 2.032 .
H(5) C(14) 2.555 .
H(5) C(33) 2.723 .
H(5) C(35) 3.386 .
H(5) C(36) 2.576 .
H(5) H(6) 2.307 .
H(5) H(32) 2.931 1_455
H(5) H(49) 3.029 .
H(5) H(50) 2.476 .
H(5) H(51) 3.542 .
H(5) H(52) 2.249 .
H(5) H(60) 2.898 .
H(6) Cl(3) 3.287 .
H(6) Cl(11) 3.056 .
H(6) N(2) 1.905 .
H(6) C(8) 3.312 .
H(6) C(12) 2.539 .
H(6) C(13) 2.065 .
H(6) C(16) 2.546 .
H(6) C(17) 2.448 .
H(6) H(5) 2.307 .
H(6) H(8) 3.065 .
H(6) H(9) 2.114 .
H(6) H(10) 2.438 .
H(6) H(32) 3.126 1_455
H(6) H(105) 3.579 .
H(7) Mn(1) 3.230 .
H(7) Cl(2) 3.063 .
H(7) N(1) 2.021 .
H(7) N(2) 2.679 .
H(7) C(7) 2.825 .
H(7) C(16) 2.049 .
H(7) C(17) 2.680 .
H(7) C(18) 3.182 .
H(7) C(19) 2.638 .
H(7) C(20) 2.047 .
H(7) C(47) 3.209 .
H(7) C(48) 3.075 .
H(7) C(69) 3.584 .
H(7) C(72) 3.262 .
H(7) H(3) 2.938 .
H(7) H(8) 2.841 .
H(7) H(9) 3.594 .
H(7) H(10) 2.547 .
H(7) H(13) 3.545 .
H(7) H(14) 2.473 .
H(7) H(15) 2.349 .
H(7) H(16) 2.859 .
H(7) H(57) 3.115 .
H(7) H(98) 3.300 .
H(7) H(102) 2.727 .
H(7) H(104) 3.157 .
H(8) Mn(1) 3.150 .
H(8) Cl(1) 2.935 .
H(8) N(1) 2.649 .
H(8) N(2) 2.037 .
H(8) C(14) 2.934 .
H(8) C(15) 2.042 .
H(8) C(17) 2.053 .
H(8) C(18) 2.645 .
H(8) C(19) 3.146 .
H(8) C(20) 2.624 .
H(8) C(40) 3.588 1_565
H(8) C(41) 3.020 1_565
H(8) C(42) 3.439 1_565
H(8) C(63) 3.488 1_565
H(8) H(6) 3.065 .
H(8) H(7) 2.841 .
H(8) H(9) 2.349 .
H(8) H(10) 2.866 .
H(8) H(11) 3.560 .
H(8) H(12) 2.500 .
H(8) H(15) 3.541 .
H(8) H(16) 2.468 .
H(8) H(54) 2.886 1_565
H(8) H(55) 3.529 1_565
H(8) H(83) 2.516 1_565
H(9) Cl(11) 2.802 .
H(9) Cl(12) 3.222 .
H(9) N(2) 2.788 .
H(9) C(14) 2.748 .
H(9) C(15) 3.373 .
H(9) C(16) 2.083 .
H(9) C(18) 2.107 .
H(9) C(19) 3.354 .
H(9) C(63) 3.032 1_565
H(9) C(73) 3.141 .
H(9) H(6) 2.114 .
H(9) H(7) 3.594 .
H(9) H(8) 2.349 .
H(9) H(10) 1.606 .
H(9) H(11) 2.428 .
H(9) H(12) 2.368 .
H(9) H(81) 3.013 1_565
H(9) H(82) 3.377 1_565
H(9) H(83) 2.315 1_565
H(9) H(105) 3.055 .
H(10) N(2) 2.783 .
H(10) C(14) 2.931 .
H(10) C(15) 2.767 .
H(10) C(16) 2.084 .
H(10) C(18) 2.107 .
H(10) C(19) 2.774 .
H(10) C(20) 3.367 .
H(10) C(44) 3.531 .
H(10) C(49) 3.596 .
H(10) H(6) 2.438 .
H(10) H(7) 2.547 .
H(10) H(8) 2.866 .
H(10) H(9) 1.606 .
H(10) H(11) 2.377 .
H(10) H(12) 2.893 .
H(10) H(14) 2.631 .
H(10) H(89) 2.941 .
H(10) H(105) 3.199 .
H(11) Cl(12) 2.937 .
H(11) C(16) 3.343 .
H(11) C(17) 2.095 .
H(11) C(19) 2.029 .
H(11) C(20) 3.373 .
H(11) C(22) 3.273 1_554
H(11) H(8) 3.560 .
H(11) H(9) 2.428 .
H(11) H(10) 2.377 .
H(11) H(12) 1.601 .
H(11) H(13) 2.328 .
H(11) H(14) 2.298 .
H(11) H(17) 3.403 1_554
H(11) H(18) 2.380 1_554
H(11) H(89) 2.869 .
H(12) C(15) 3.284 .
H(12) C(16) 2.722 .
H(12) C(17) 2.095 .
H(12) C(19) 2.029 .
H(12) C(20) 2.750 .
H(12) C(38) 3.430 1_565
H(12) C(39) 3.096 1_565
H(12) C(40) 3.161 1_565
H(12) C(41) 3.459 1_565
H(12) C(63) 3.198 1_565
H(12) H(8) 2.500 .
H(12) H(9) 2.368 .
H(12) H(10) 2.893 .
H(12) H(11) 1.601 .
H(12) H(13) 2.300 .
H(12) H(14) 2.828 .
H(12) H(16) 2.629 .
H(12) H(18) 3.271 1_554
H(12) H(53) 3.373 1_565
H(12) H(74) 3.453 1_565
H(12) H(81) 3.035 1_565
H(12) H(83) 2.598 1_565
H(13) Cl(9) 3.061 1_564
H(13) C(15) 3.336 .
H(13) C(17) 3.362 .
H(13) C(18) 2.027 .
H(13) C(20) 2.098 .
H(13) C(22) 3.326 1_554
H(13) C(59) 3.442 1_565
H(13) H(7) 3.545 .
H(13) H(11) 2.328 .
H(13) H(12) 2.300 .
H(13) H(14) 1.600 .
H(13) H(15) 2.415 .
H(13) H(16) 2.393 .
H(13) H(17) 3.365 1_554
H(13) H(18) 2.737 1_554
H(13) H(19) 3.365 1_554
H(13) H(74) 2.466 1_565
H(13) H(98) 3.183 .
H(13) H(110) 3.424 1_564
H(14) C(15) 2.700 .
H(14) C(16) 3.236 .
H(14) C(17) 2.736 .
H(14) C(18) 2.027 .
H(14) C(20) 2.098 .
H(14) C(46) 3.213 .
H(14) C(47) 3.421 .
H(14) C(70) 3.291 .
H(14) H(7) 2.473 .
H(14) H(10) 2.631 .
H(14) H(11) 2.298 .
H(14) H(12) 2.828 .
H(14) H(13) 1.600 .
H(14) H(15) 2.383 .
H(14) H(16) 2.897 .
H(14) H(18) 3.418 1_554
H(14) H(56) 3.241 .
H(14) H(89) 3.359 .
H(14) H(98) 2.337 .
H(15) Cl(4) 3.593 1_565
H(15) N(1) 2.765 .
H(15) C(7) 2.705 .
H(15) C(15) 2.070 .
H(15) C(16) 3.340 .
H(15) C(18) 3.365 .
H(15) C(19) 2.111 .
H(15) C(70) 3.302 .
H(15) H(3) 2.050 .
H(15) H(7) 2.349 .
H(15) H(8) 3.541 .
H(15) H(13) 2.415 .
H(15) H(14) 2.383 .
H(15) H(16) 1.606 .
H(15) H(97) 3.108 .
H(15) H(98) 2.707 .
H(15) H(102) 2.750 .
H(15) H(110) 3.176 1_564
H(16) O(3) 3.229 1_565
H(16) N(1) 2.756 .
H(16) N(3) 3.571 1_565
H(16) C(7) 3.033 .
H(16) C(15) 2.070 .
H(16) C(16) 2.709 .
H(16) C(17) 3.341 .
H(16) C(18) 2.769 .
H(16) C(19) 2.111 .
H(16) C(37) 2.948 1_565
H(16) C(38) 3.594 1_565
H(16) C(41) 3.422 1_565
H(16) C(42) 2.809 1_565
H(16) C(43) 3.111 1_565
H(16) H(3) 2.608 .
H(16) H(7) 2.859 .
H(16) H(8) 2.468 .
H(16) H(12) 2.629 .
H(16) H(13) 2.393 .
H(16) H(14) 2.897 .
H(16) H(15) 1.606 .
H(16) H(55) 3.496 1_565
H(16) H(74) 3.432 1_565
H(17) C(2) 2.949 .
H(17) C(3) 3.113 .
H(17) C(21) 2.044 .
H(17) C(23) 3.275 .
H(17) C(24) 2.466 .
H(17) C(68) 3.506 1_556
H(17) H(1) 2.606 .
H(17) H(11) 3.403 1_556
H(17) H(13) 3.365 1_556
H(17) H(18) 1.600 .
H(17) H(19) 1.600 .
H(17) H(20) 3.415 .
H(17) H(21) 3.543 .
H(17) H(23) 3.388 .
H(17) H(24) 2.246 .
H(17) H(25) 2.706 .
H(17) H(88) 3.458 1_556
H(17) H(93) 2.529 1_556
H(18) C(2) 3.314 .
H(18) C(18) 3.082 1_556
H(18) C(19) 3.253 1_556
H(18) C(21) 2.044 .
H(18) C(23) 2.425 .
H(18) C(24) 2.885 .
H(18) H(1) 3.313 .
H(18) H(11) 2.380 1_556
H(18) H(12) 3.271 1_556
H(18) H(13) 2.737 1_556
H(18) H(14) 3.418 1_556
H(18) H(17) 1.600 .
H(18) H(19) 1.600 .
H(18) H(20) 2.254 .
H(18) H(21) 2.590 .
H(18) H(22) 3.367 .
H(18) H(23) 3.516 .
H(18) H(24) 2.656 .
H(18) H(25) 3.549 .
H(18) H(69) 3.478 1_566
H(18) H(74) 3.380 1_566
H(19) Cl(9) 3.313 1_565
H(19) C(2) 2.543 .
H(19) C(3) 2.440 .
H(19) C(21) 2.044 .
H(19) C(23) 2.892 .
H(19) C(24) 3.272 .
H(19) H(1) 1.827 .
H(19) H(13) 3.365 1_556
H(19) H(17) 1.600 .
H(19) H(18) 1.600 .
H(19) H(20) 2.659 .
H(19) H(21) 3.502 .
H(19) H(22) 3.575 .
H(19) H(24) 3.393 .
H(19) H(25) 3.594 .
H(19) H(69) 3.409 1_566
H(19) H(73) 3.186 1_566
H(19) H(74) 3.241 1_566
H(20) Cl(8) 3.286 1_465
H(20) C(2) 2.980 .
H(20) C(21) 2.119 .
H(20) C(22) 2.476 .
H(20) C(24) 3.332 .
H(20) C(58) 3.454 1_566
H(20) H(17) 3.415 .
H(20) H(18) 2.254 .
H(20) H(19) 2.659 .
H(20) H(21) 1.600 .
H(20) H(22) 1.600 .
H(20) H(23) 3.453 .
H(20) H(65) 3.596 1_565
H(20) H(66) 2.938 1_565
H(20) H(69) 2.537 1_566
H(20) H(111) 3.435 1_465
H(20) H(112) 3.480 1_465
H(21) Cl(12) 3.059 1_556
H(21) O(1) 3.395 .
H(21) C(2) 3.340 .
H(21) C(21) 2.119 .
H(21) C(22) 2.870 .
H(21) C(24) 2.545 .
H(21) C(30) 3.426 .
H(21) C(76) 3.553 1_465
H(21) H(17) 3.543 .
H(21) H(18) 2.590 .
H(21) H(19) 3.502 .
H(21) H(20) 1.600 .
H(21) H(22) 1.600 .
H(21) H(23) 2.341 .
H(21) H(24) 2.741 .
H(21) H(25) 3.477 .
H(21) H(35) 2.623 .
H(21) H(36) 3.390 .
H(21) H(39) 3.247 .
H(21) H(111) 2.986 1_465
H(21) H(112) 3.462 1_465
H(22) Cl(8) 3.463 1_465
H(22) O(1) 2.296 .
H(22) C(1) 2.663 .
H(22) C(2) 2.559 .
H(22) C(21) 2.119 .
H(22) C(22) 3.273 .
H(22) C(24) 2.955 .
H(22) C(76) 3.051 1_465
H(22) H(18) 3.367 .
H(22) H(19) 3.575 .
H(22) H(20) 1.600 .
H(22) H(21) 1.600 .
H(22) H(23) 2.713 .
H(22) H(24) 3.582 .
H(22) H(35) 2.926 .
H(22) H(65) 3.524 1_565
H(22) H(66) 2.980 1_565
H(22) H(68) 3.345 1_565
H(22) H(111) 2.902 1_465
H(22) H(112) 2.561 1_465
H(23) O(1) 2.590 .
H(23) O(2) 3.396 .
H(23) C(1) 3.098 .
H(23) C(2) 2.908 .
H(23) C(21) 2.075 .
H(23) C(22) 3.248 .
H(23) C(23) 2.521 .
H(23) C(31) 2.833 .
H(23) H(17) 3.388 .
H(23) H(18) 3.516 .
H(23) H(20) 3.453 .
H(23) H(21) 2.341 .
H(23) H(22) 2.713 .
H(23) H(24) 1.600 .
H(23) H(25) 1.600 .
H(23) H(35) 2.919 .
H(23) H(38) 3.547 .
H(23) H(39) 2.278 .
H(23) H(40) 2.543 .
H(23) H(88) 3.268 1_556
H(23) H(107) 2.982 .
H(24) C(2) 3.280 .
H(24) C(21) 2.075 .
H(24) C(22) 2.458 .
H(24) C(23) 2.961 .
H(24) C(66) 2.858 1_556
H(24) C(68) 3.431 1_556
H(24) H(17) 2.246 .
H(24) H(18) 2.656 .
H(24) H(19) 3.393 .
H(24) H(21) 2.741 .
H(24) H(22) 3.582 .
H(24) H(23) 1.600 .
H(24) H(25) 1.600 .
H(24) H(39) 2.954 .
H(24) H(87) 3.482 1_556
H(24) H(88) 2.017 1_556
H(24) H(89) 2.924 1_556
H(24) H(93) 2.694 1_556
H(24) H(94) 3.542 1_556
H(24) H(107) 3.523 .
H(24) H(108) 3.456 .
H(25) O(1) 3.074 .
H(25) C(1) 2.959 .
H(25) C(2) 2.468 .
H(25) C(3) 3.331 .
H(25) C(21) 2.075 .
H(25) C(22) 2.927 .
H(25) C(23) 3.336 .
H(25) C(35) 3.353 1_655
H(25) C(74) 3.088 .
H(25) H(1) 3.580 .
H(25) H(17) 2.706 .
H(25) H(18) 3.549 .
H(25) H(19) 3.594 .
H(25) H(21) 3.477 .
H(25) H(23) 1.600 .
H(25) H(24) 1.600 .
H(25) H(47) 2.626 1_655
H(25) H(48) 3.272 1_655
H(25) H(88) 3.163 1_556
H(25) H(93) 3.268 1_556
H(25) H(107) 2.641 .
H(25) H(108) 2.630 .
H(26) Cl(7) 3.148 1_565
H(26) Cl(9) 3.504 1_565
H(26) C(3) 3.077 .
H(26) C(4) 2.958 .
H(26) C(25) 2.110 .
H(26) C(27) 2.428 .
H(26) C(28) 3.274 .
H(26) H(1) 2.502 .
H(26) H(27) 1.600 .
H(26) H(28) 1.600 .
H(26) H(29) 3.372 .
H(26) H(30) 2.205 .
H(26) H(31) 2.598 .
H(26) H(32) 3.389 .
H(26) H(33) 3.546 .
H(26) H(37) 2.763 1_655
H(27) Cl(1) 3.530 1_655
H(27) O(2) 3.348 1_655
H(27) C(4) 3.324 .
H(27) C(8) 2.967 1_655
H(27) C(9) 3.145 1_655
H(27) C(10) 3.550 1_655
H(27) C(13) 3.249 1_655
H(27) C(25) 2.110 .
H(27) C(27) 2.877 .
H(27) C(28) 2.467 .
H(27) C(30) 3.392 1_655
H(27) H(1) 3.537 .
H(27) H(26) 1.600 .
H(27) H(28) 1.600 .
H(27) H(29) 3.563 .
H(27) H(30) 2.607 .
H(27) H(31) 3.492 .
H(27) H(32) 2.244 .
H(27) H(33) 2.656 .
H(27) H(34) 3.405 .
H(27) H(37) 2.498 1_655
H(28) C(3) 2.611 .
H(28) C(4) 2.541 .
H(28) C(9) 3.326 1_655
H(28) C(10) 3.150 1_655
H(28) C(11) 3.406 1_655
H(28) C(25) 2.110 .
H(28) C(27) 3.243 .
H(28) C(28) 2.928 .
H(28) C(35) 3.400 1_655
H(28) H(1) 2.226 .
H(28) H(4) 3.406 1_655
H(28) H(26) 1.600 .
H(28) H(27) 1.600 .
H(28) H(30) 3.346 .
H(28) H(31) 3.513 .
H(28) H(32) 2.681 .
H(28) H(33) 3.547 .
H(28) H(37) 2.990 1_655
H(28) H(47) 3.251 1_655
H(28) H(49) 2.740 1_655
H(29) Cl(5) 3.170 1_565
H(29) C(4) 2.907 .
H(29) C(5) 3.330 .
H(29) C(25) 2.046 .
H(29) C(26) 3.263 .
H(29) C(28) 2.520 .
H(29) C(64) 2.949 1_665
H(29) H(2) 3.075 .
H(29) H(26) 3.372 .
H(29) H(27) 3.563 .
H(29) H(30) 1.600 .
H(29) H(31) 1.600 .
H(29) H(32) 3.441 .
H(29) H(33) 2.327 .
H(29) H(34) 2.750 .
H(29) H(61) 2.904 1_565
H(29) H(84) 2.288 1_665
H(29) H(85) 2.844 1_665
H(29) H(86) 3.338 1_665
H(30) Cl(5) 3.191 1_565
H(30) Cl(7) 2.954 1_565
H(30) C(4) 3.277 .
H(30) C(25) 2.046 .
H(30) C(26) 2.410 .
H(30) C(28) 2.871 .
H(30) H(26) 2.205 .
H(30) H(27) 2.607 .
H(30) H(28) 3.346 .
H(30) H(29) 1.600 .
H(30) H(31) 1.600 .
H(30) H(32) 3.502 .
H(30) H(33) 2.636 .
H(30) H(34) 3.537 .
H(30) H(84) 3.120 1_665
H(31) Cl(5) 3.459 1_565
H(31) Cl(6) 3.322 1_565
H(31) C(3) 3.063 .
H(31) C(4) 2.481 .
H(31) C(5) 3.310 .
H(31) C(25) 2.046 .
H(31) C(26) 2.852 .
H(31) C(28) 3.296 .
H(31) C(53) 3.499 1_565
H(31) H(1) 3.064 .
H(31) H(2) 3.504 .
H(31) H(26) 2.598 .
H(31) H(27) 3.492 .
H(31) H(28) 3.513 .
H(31) H(29) 1.600 .
H(31) H(30) 1.600 .
H(31) H(33) 3.426 .
H(31) H(61) 2.601 1_565
H(31) H(64) 3.546 1_565
H(31) H(65) 2.902 1_565
H(32) C(4) 2.957 .
H(32) C(5) 3.439 .
H(32) C(8) 3.559 1_655
H(32) C(11) 3.470 1_655
H(32) C(12) 2.821 1_655
H(32) C(13) 2.859 1_655
H(32) C(14) 3.073 1_655
H(32) C(25) 2.063 .
H(32) C(26) 2.460 .
H(32) C(27) 3.260 .
H(32) H(2) 3.255 .
H(32) H(5) 2.931 1_655
H(32) H(6) 3.126 1_655
H(32) H(26) 3.389 .
H(32) H(27) 2.244 .
H(32) H(28) 2.681 .
H(32) H(29) 3.441 .
H(32) H(30) 3.502 .
H(32) H(33) 1.600 .
H(32) H(34) 1.600 .
H(32) H(49) 2.876 1_655
H(32) H(82) 3.430 1_665
H(33) C(4) 3.315 .
H(33) C(25) 2.063 .
H(33) C(26) 2.898 .
H(33) C(27) 2.483 .
H(33) C(63) 3.092 1_665
H(33) C(64) 3.145 1_665
H(33) H(2) 3.286 .
H(33) H(26) 3.546 .
H(33) H(27) 2.656 .
H(33) H(28) 3.547 .
H(33) H(29) 2.327 .
H(33) H(30) 2.636 .
H(33) H(31) 3.426 .
H(33) H(32) 1.600 .
H(33) H(34) 1.600 .
H(33) H(82) 2.514 1_665
H(33) H(83) 2.909 1_665
H(33) H(84) 2.218 1_665
H(33) H(85) 3.500 1_665
H(34) Cl(11) 3.490 1_655
H(34) C(4) 2.545 .
H(34) C(5) 2.452 .
H(34) C(25) 2.063 .
H(34) C(26) 3.295 .
H(34) C(27) 2.947 .
H(34) C(63) 3.434 1_665
H(34) H(2) 1.919 .
H(34) H(27) 3.405 .
H(34) H(29) 2.750 .
H(34) H(30) 3.537 .
H(34) H(32) 1.600 .
H(34) H(33) 1.600 .
H(34) H(49) 3.452 1_655
H(34) H(82) 2.537 1_665
H(34) H(83) 3.568 1_665
H(34) H(84) 3.135 1_665
H(35) O(1) 3.473 .
H(35) O(2) 2.523 .
H(35) C(8) 3.122 .
H(35) C(9) 2.942 .
H(35) C(23) 3.207 .
H(35) C(29) 2.077 .
H(35) C(31) 2.552 .
H(35) C(32) 3.249 .
H(35) C(76) 3.292 1_465
H(35) H(21) 2.623 .
H(35) H(22) 2.926 .
H(35) H(23) 2.919 .
H(35) H(36) 1.600 .
H(35) H(37) 1.600 .
H(35) H(38) 3.477 .
H(35) H(39) 2.363 .
H(35) H(40) 2.766 .
H(35) H(41) 3.358 .
H(35) H(42) 3.529 .
H(35) H(111) 2.544 1_465
H(35) H(112) 3.171 1_465
H(36) Cl(9) 3.450 1_465
H(36) Cl(10) 2.991 1_465
H(36) Cl(12) 3.248 1_556
H(36) C(9) 3.314 .
H(36) C(29) 2.077 .
H(36) C(31) 2.955 .
H(36) C(32) 2.416 .
H(36) H(21) 3.390 .
H(36) H(35) 1.600 .
H(36) H(37) 1.600 .
H(36) H(39) 2.736 .
H(36) H(40) 3.595 .
H(36) H(41) 2.193 .
H(36) H(42) 2.609 .
H(36) H(43) 3.354 .
H(36) H(111) 2.816 1_465
H(37) Cl(9) 3.570 1_465
H(37) O(2) 2.962 .
H(37) C(8) 2.993 .
H(37) C(9) 2.522 .
H(37) C(10) 3.456 .
H(37) C(26) 2.909 1_455
H(37) C(29) 2.077 .
H(37) C(31) 3.338 .
H(37) C(32) 2.881 .
H(37) C(76) 3.404 1_465
H(37) H(26) 2.763 1_455
H(37) H(27) 2.498 1_455
H(37) H(28) 2.990 1_455
H(37) H(35) 1.600 .
H(37) H(36) 1.600 .
H(37) H(39) 3.477 .
H(37) H(41) 2.628 .
H(37) H(42) 3.510 .
H(37) H(43) 3.551 .
H(37) H(111) 2.738 1_465
H(37) H(112) 3.468 1_465
H(38) Cl(6) 3.430 .
H(38) C(9) 2.938 .
H(38) C(29) 2.093 .
H(38) C(30) 3.325 .
H(38) C(32) 2.501 .
H(38) C(54) 3.412 .
H(38) C(60) 3.232 1_556
H(38) H(23) 3.547 .
H(38) H(35) 3.477 .
H(38) H(39) 1.600 .
H(38) H(40) 1.600 .
H(38) H(41) 3.436 .
H(38) H(42) 2.301 .
H(38) H(43) 2.693 .
H(38) H(62) 3.583 .
H(38) H(63) 3.166 .
H(38) H(64) 2.807 .
H(38) H(70) 2.873 1_556
H(38) H(75) 2.715 1_556
H(38) H(76) 2.872 1_556
H(38) H(107) 3.599 .
H(39) Cl(12) 3.224 1_556
H(39) O(2) 3.457 .
H(39) C(9) 3.313 .
H(39) C(24) 3.030 .
H(39) C(29) 2.093 .
H(39) C(30) 2.545 .
H(39) C(32) 2.898 .
H(39) H(21) 3.247 .
H(39) H(23) 2.278 .
H(39) H(24) 2.954 .
H(39) H(35) 2.363 .
H(39) H(36) 2.736 .
H(39) H(37) 3.477 .
H(39) H(38) 1.600 .
H(39) H(40) 1.600 .
H(39) H(41) 3.563 .
H(39) H(42) 2.642 .
H(39) H(43) 3.531 .
H(39) H(75) 3.408 1_556
H(39) H(76) 3.442 1_556
H(39) H(88) 3.401 1_556
H(40) Cl(2) 3.421 .
H(40) O(2) 2.457 .
H(40) C(8) 2.664 .
H(40) C(9) 2.514 .
H(40) C(24) 3.407 .
H(40) C(29) 2.093 .
H(40) C(30) 2.979 .
H(40) C(32) 3.304 .
H(40) C(74) 3.528 .
H(40) H(23) 2.543 .
H(40) H(35) 2.766 .
H(40) H(36) 3.595 .
H(40) H(38) 1.600 .
H(40) H(39) 1.600 .
H(40) H(42) 3.418 .
H(40) H(62) 3.007 .
H(40) H(63) 3.533 .
H(40) H(64) 3.400 .
H(40) H(107) 2.725 .
H(41) Cl(9) 3.283 1_465
H(41) C(9) 2.978 .
H(41) C(10) 3.171 .
H(41) C(29) 2.076 .
H(41) C(30) 2.423 .
H(41) C(31) 3.294 .
H(41) C(70) 3.553 1_456
H(41) H(4) 2.688 .
H(41) H(35) 3.358 .
H(41) H(36) 2.193 .
H(41) H(37) 2.628 .
H(41) H(38) 3.436 .
H(41) H(39) 3.563 .
H(41) H(42) 1.600 .
H(41) H(43) 1.600 .
H(41) H(96) 2.709 1_456
H(42) C(9) 3.335 .
H(42) C(29) 2.077 .
H(42) C(30) 2.869 .
H(42) C(31) 2.477 .
H(42) C(60) 3.415 1_556
H(42) H(4) 3.258 .
H(42) H(35) 3.529 .
H(42) H(36) 2.609 .
H(42) H(37) 3.510 .
H(42) H(38) 2.301 .
H(42) H(39) 2.642 .
H(42) H(40) 3.418 .
H(42) H(41) 1.600 .
H(42) H(43) 1.600 .
H(42) H(70) 3.446 1_556
H(42) H(75) 2.470 1_556
H(42) H(96) 2.786 1_456
H(42) H(100) 3.566 1_456
H(42) H(106) 2.845 1_556
H(43) C(9) 2.562 .
H(43) C(10) 2.388 .
H(43) C(29) 2.076 .
H(43) C(30) 3.254 .
H(43) C(31) 2.925 .
H(43) H(4) 1.740 .
H(43) H(36) 3.354 .
H(43) H(37) 3.551 .
H(43) H(38) 2.693 .
H(43) H(39) 3.531 .
H(43) H(41) 1.600 .
H(43) H(42) 1.600 .
H(43) H(46) 3.005 .
H(43) H(63) 3.461 .
H(43) H(70) 3.414 1_556
H(43) H(75) 3.465 1_556
H(43) H(95) 3.418 1_456
H(43) H(96) 3.539 1_456
H(44) Cl(8) 3.428 1_455
H(44) C(10) 3.432 .
H(44) C(11) 2.939 .
H(44) C(33) 2.027 .
H(44) C(35) 3.270 .
H(44) C(36) 2.430 .
H(44) C(56) 3.347 .
H(44) H(4) 3.178 .
H(44) H(45) 1.600 .
H(44) H(46) 1.600 .
H(44) H(47) 3.410 .
H(44) H(48) 3.580 .
H(44) H(50) 3.360 .
H(44) H(51) 2.224 .
H(44) H(52) 2.645 .
H(44) H(63) 3.357 .
H(44) H(67) 2.396 .
H(44) H(112) 3.484 1_455
H(45) Cl(5) 3.228 1_455
H(45) Cl(7) 3.553 1_455
H(45) C(11) 3.297 .
H(45) C(33) 2.027 .
H(45) C(35) 2.461 .
H(45) C(36) 2.825 .
H(45) C(74) 3.019 1_455
H(45) H(4) 3.297 .
H(45) H(44) 1.600 .
H(45) H(46) 1.600 .
H(45) H(47) 2.281 .
H(45) H(48) 2.662 .
H(45) H(49) 3.393 .
H(45) H(50) 3.468 .
H(45) H(51) 2.583 .
H(45) H(52) 3.483 .
H(45) H(94) 2.751 1_456
H(45) H(108) 2.212 1_455
H(46) Cl(8) 3.509 1_455
H(46) C(10) 2.429 .
H(46) C(11) 2.499 .
H(46) C(33) 2.027 .
H(46) C(35) 2.865 .
H(46) C(36) 3.226 .
H(46) C(68) 3.502 1_456
H(46) H(4) 1.854 .
H(46) H(43) 3.005 .
H(46) H(44) 1.600 .
H(46) H(45) 1.600 .
H(46) H(47) 2.635 .
H(46) H(48) 3.508 .
H(46) H(49) 3.518 .
H(46) H(51) 3.352 .
H(46) H(52) 3.545 .
H(46) H(63) 3.348 .
H(46) H(67) 3.563 .
H(46) H(94) 2.900 1_456
H(46) H(95) 3.366 1_456
H(47) C(2) 3.553 1_455
H(47) C(3) 3.416 1_455
H(47) C(10) 3.319 .
H(47) C(11) 2.892 .
H(47) C(24) 3.522 1_455
H(47) C(33) 2.081 .
H(47) C(34) 2.468 .
H(47) C(36) 3.259 .
H(47) H(1) 3.548 1_455
H(47) H(4) 3.118 .
H(47) H(25) 2.626 1_455
H(47) H(28) 3.251 1_455
H(47) H(44) 3.410 .
H(47) H(45) 2.281 .
H(47) H(46) 2.635 .
H(47) H(48) 1.600 .
H(47) H(49) 1.600 .
H(47) H(50) 3.378 .
H(47) H(51) 3.560 .
H(47) H(94) 3.522 1_456
H(47) H(108) 2.794 1_455
H(48) Cl(5) 3.307 1_455
H(48) C(11) 3.266 .
H(48) C(33) 2.081 .
H(48) C(34) 2.897 .
H(48) C(36) 2.475 .
H(48) C(72) 3.396 1_455
H(48) C(74) 3.381 1_455
H(48) H(25) 3.272 1_455
H(48) H(44) 3.580 .
H(48) H(45) 2.662 .
H(48) H(46) 3.508 .
H(48) H(47) 1.600 .
H(48) H(49) 1.600 .
H(48) H(50) 2.240 .
H(48) H(51) 2.704 .
H(48) H(52) 3.401 .
H(48) H(103) 3.111 1_455
H(48) H(104) 2.869 1_455
H(48) H(107) 3.423 1_455
H(48) H(108) 2.901 1_455
H(49) C(3) 3.245 1_455
H(49) C(4) 3.015 1_455
H(49) C(5) 3.365 1_455
H(49) C(10) 3.243 .
H(49) C(11) 2.424 .
H(49) C(12) 2.935 .
H(49) C(25) 3.438 1_455
H(49) C(26) 3.430 1_455
H(49) C(28) 3.403 1_455
H(49) C(33) 2.081 .
H(49) C(34) 3.248 .
H(49) C(36) 2.911 .
H(49) H(1) 3.555 1_455
H(49) H(4) 3.498 .
H(49) H(5) 3.029 .
H(49) H(28) 2.740 1_455
H(49) H(32) 2.876 1_455
H(49) H(34) 3.452 1_455
H(49) H(45) 3.393 .
H(49) H(46) 3.518 .
H(49) H(47) 1.600 .
H(49) H(48) 1.600 .
H(49) H(50) 2.678 .
H(49) H(51) 3.560 .
H(49) H(52) 3.555 .
H(49) H(103) 3.442 1_455
H(50) Cl(3) 3.600 .
H(50) C(11) 2.932 .
H(50) C(12) 3.026 .
H(50) C(33) 2.038 .
H(50) C(34) 3.205 .
H(50) C(35) 2.451 .
H(50) C(71) 3.509 1_455
H(50) C(72) 3.041 1_455
H(50) H(5) 2.476 .
H(50) H(44) 3.360 .
H(50) H(45) 3.468 .
H(50) H(47) 3.378 .
H(50) H(48) 2.240 .
H(50) H(49) 2.678 .
H(50) H(51) 1.600 .
H(50) H(52) 1.600 .
H(50) H(99) 2.702 1_455
H(50) H(103) 2.350 1_455
H(50) H(104) 2.903 1_455
H(51) Cl(5) 3.250 1_455
H(51) C(11) 3.314 .
H(51) C(33) 2.038 .
H(51) C(34) 2.410 .
H(51) C(35) 2.916 .
H(51) H(5) 3.542 .
H(51) H(44) 2.224 .
H(51) H(45) 2.583 .
H(51) H(46) 3.352 .
H(51) H(47) 3.560 .
H(51) H(48) 2.704 .
H(51) H(49) 3.560 .
H(51) H(50) 1.600 .
H(51) H(52) 1.600 .
H(51) H(54) 3.424 .
H(51) H(55) 3.293 .
H(51) H(67) 3.295 .
H(51) H(86) 3.494 .
H(51) H(99) 3.327 1_455
H(52) Cl(3) 2.931 .
H(52) N(3) 3.309 .
H(52) C(11) 2.521 .
H(52) C(12) 2.626 .
H(52) C(33) 2.038 .
H(52) C(34) 2.868 .
H(52) C(35) 3.263 .
H(52) C(43) 3.137 .
H(52) C(52) 3.490 .
H(52) H(5) 2.249 .
H(52) H(44) 2.645 .
H(52) H(45) 3.483 .
H(52) H(46) 3.545 .
H(52) H(48) 3.401 .
H(52) H(49) 3.555 .
H(52) H(50) 1.600 .
H(52) H(51) 1.600 .
H(52) H(55) 3.136 .
H(52) H(60) 2.630 .
H(52) H(67) 2.824 .
H(52) H(99) 3.555 1_455
H(53) C(37) 3.248 .
H(53) C(38) 1.994 .
H(53) C(40) 2.020 .
H(53) C(41) 3.220 .
H(53) C(57) 2.676 .
H(53) C(58) 2.391 .
H(53) C(61) 2.688 .
H(53) C(62) 2.563 .
H(53) C(63) 3.441 .
H(53) H(12) 3.373 1_545
H(53) H(69) 2.648 .
H(53) H(70) 3.257 .
H(53) H(71) 1.739 .
H(53) H(78) 3.112 .
H(53) H(79) 3.267 .
H(53) H(80) 1.812 .
H(53) H(81) 3.255 .
H(53) H(101) 3.039 1_455
H(54) Cl(1) 3.133 1_545
H(54) C(37) 3.306 .
H(54) C(39) 3.238 .
H(54) C(40) 2.033 .
H(54) C(42) 2.079 .
H(54) C(43) 2.569 .
H(54) C(61) 2.716 .
H(54) C(63) 3.257 .
H(54) C(64) 2.635 .
H(54) H(8) 2.886 1_545
H(54) H(51) 3.424 .
H(54) H(55) 2.315 .
H(54) H(83) 2.827 .
H(54) H(84) 2.457 .
H(54) H(86) 2.422 .
H(55) Cl(1) 2.794 1_545
H(55) N(3) 1.931 .
H(55) C(37) 3.315 .
H(55) C(41) 2.541 .
H(55) C(42) 2.078 .
H(55) C(51) 2.575 .
H(55) C(56) 2.470 .
H(55) H(8) 3.529 1_545
H(55) H(16) 3.496 1_545
H(55) H(51) 3.293 .
H(55) H(52) 3.136 .
H(55) H(54) 2.315 .
H(55) H(59) 3.200 .
H(55) H(67) 2.317 .
H(55) H(68) 2.240 .
H(56) C(44) 3.244 .
H(56) C(45) 1.996 .
H(56) C(47) 2.046 .
H(56) C(48) 3.217 .
H(56) C(65) 2.671 .
H(56) C(68) 2.412 .
H(56) C(69) 2.712 .
H(56) C(70) 2.668 .
H(56) C(71) 3.289 .
H(56) H(14) 3.241 .
H(56) H(78) 3.318 1_655
H(56) H(89) 3.555 .
H(56) H(93) 2.648 .
H(56) H(94) 3.292 .
H(56) H(95) 1.789 .
H(56) H(96) 2.518 .
H(56) H(98) 2.435 .
H(56) H(101) 2.878 .
H(57) Cl(2) 2.871 .
H(57) Cl(5) 3.301 .
H(57) C(44) 3.288 .
H(57) C(46) 3.229 .
H(57) C(47) 2.016 .
H(57) C(49) 2.028 .
H(57) C(50) 2.527 .
H(57) C(69) 2.717 .
H(57) C(71) 3.458 .
H(57) C(72) 2.590 .
H(57) H(7) 3.115 .
H(57) H(58) 2.272 .
H(57) H(85) 3.355 1_655
H(57) H(86) 3.121 1_655
H(57) H(99) 3.270 .
H(57) H(102) 3.084 .
H(57) H(103) 3.334 .
H(57) H(104) 1.853 .
H(58) Cl(2) 2.817 .
H(58) Cl(5) 3.094 .
H(58) N(4) 1.921 .
H(58) C(44) 3.327 .
H(58) C(48) 2.515 .
H(58) C(49) 2.021 .
H(58) C(52) 2.559 .
H(58) C(53) 2.487 .
H(58) H(57) 2.272 .
H(58) H(60) 3.100 .
H(58) H(61) 2.407 .
H(58) H(62) 2.201 .
H(58) H(85) 3.357 1_655
H(59) Mn(2) 3.125 .
H(59) Cl(4) 2.862 .
H(59) N(3) 2.043 .
H(59) N(4) 2.603 .
H(59) C(5) 2.926 1_545
H(59) C(6) 3.086 1_545
H(59) C(7) 3.319 1_545
H(59) C(43) 3.041 .
H(59) C(50) 3.575 .
H(59) C(52) 2.092 .
H(59) C(53) 2.708 .
H(59) C(54) 3.201 .
H(59) C(55) 2.655 .
H(59) C(56) 2.059 .
H(59) H(2) 2.839 1_545
H(59) H(3) 3.182 1_545
H(59) H(55) 3.200 .
H(59) H(60) 2.892 .
H(59) H(61) 2.566 .
H(59) H(65) 2.491 .
H(59) H(66) 3.564 .
H(59) H(67) 2.865 .
H(59) H(68) 2.355 .
H(60) Mn(2) 3.142 .
H(60) Cl(3) 2.926 .
H(60) N(3) 2.587 .
H(60) N(4) 2.026 .
H(60) C(11) 3.177 .
H(60) C(12) 2.834 .
H(60) C(13) 3.260 .
H(60) C(36) 3.532 .
H(60) C(43) 3.433 .
H(60) C(50) 2.953 .
H(60) C(51) 2.095 .
H(60) C(53) 2.072 .
H(60) C(54) 2.702 .
H(60) C(55) 3.276 .
H(60) C(56) 2.737 .
H(60) H(5) 2.898 .
H(60) H(52) 2.630 .
H(60) H(58) 3.100 .
H(60) H(59) 2.892 .
H(60) H(61) 2.873 .
H(60) H(62) 2.352 .
H(60) H(63) 2.549 .
H(60) H(67) 2.577 .
H(61) Cl(5) 3.183 .
H(61) Cl(6) 3.423 .
H(61) N(4) 2.724 .
H(61) C(27) 3.191 1_545
H(61) C(50) 2.881 .
H(61) C(51) 2.743 .
H(61) C(52) 2.077 .
H(61) C(54) 2.059 .
H(61) C(55) 2.754 .
H(61) C(56) 3.311 .
H(61) C(74) 3.574 .
H(61) H(29) 2.904 1_545
H(61) H(31) 2.601 1_545
H(61) H(58) 2.407 .
H(61) H(59) 2.566 .
H(61) H(60) 2.873 .
H(61) H(62) 1.603 .
H(61) H(63) 2.854 .
H(61) H(64) 2.334 .
H(61) H(65) 2.616 .
H(61) H(107) 3.579 .
H(62) Cl(2) 3.179 .
H(62) Cl(5) 3.535 .
H(62) N(4) 2.808 .
H(62) C(8) 3.449 .
H(62) C(13) 3.588 .
H(62) C(50) 2.813 .
H(62) C(51) 3.368 .
H(62) C(52) 2.077 .
H(62) C(54) 2.059 .
H(62) C(55) 3.365 .
H(62) C(74) 3.462 .
H(62) H(38) 3.583 .
H(62) H(40) 3.007 .
H(62) H(58) 2.201 .
H(62) H(60) 2.352 .
H(62) H(61) 1.603 .
H(62) H(63) 2.329 .
H(62) H(64) 2.363 .
H(62) H(107) 3.025 .
H(63) C(9) 3.270 .
H(63) C(10) 2.936 .
H(63) C(11) 3.251 .
H(63) C(51) 3.240 .
H(63) C(52) 2.712 .
H(63) C(53) 2.053 .
H(63) C(55) 2.069 .
H(63) C(56) 2.700 .
H(63) H(4) 3.068 .
H(63) H(38) 3.166 .
H(63) H(40) 3.533 .
H(63) H(43) 3.461 .
H(63) H(44) 3.357 .
H(63) H(46) 3.348 .
H(63) H(60) 2.549 .
H(63) H(61) 2.854 .
H(63) H(62) 2.329 .
H(63) H(64) 1.600 .
H(63) H(65) 2.868 .
H(63) H(66) 2.353 .
H(63) H(67) 2.546 .
H(63) H(70) 3.225 1_556
H(64) Cl(6) 2.992 .
H(64) C(31) 3.524 .
H(64) C(52) 3.340 .
H(64) C(53) 2.053 .
H(64) C(55) 2.069 .
H(64) C(56) 3.330 .
H(64) C(58) 3.349 1_556
H(64) H(31) 3.546 1_545
H(64) H(38) 2.807 .
H(64) H(40) 3.400 .
H(64) H(61) 2.334 .
H(64) H(62) 2.363 .
H(64) H(63) 1.600 .
H(64) H(65) 2.358 .
H(64) H(66) 2.373 .
H(64) H(67) 3.598 .
H(64) H(69) 3.368 1_556
H(64) H(70) 2.517 1_556
H(64) H(73) 3.572 1_556
H(65) C(1) 3.270 1_545
H(65) C(2) 3.107 1_545
H(65) C(3) 3.014 1_545
H(65) C(4) 3.179 1_545
H(65) C(5) 3.286 1_545
H(65) C(6) 3.362 1_545
H(65) C(51) 2.685 .
H(65) C(52) 3.292 .
H(65) C(53) 2.749 .
H(65) C(54) 2.076 .
H(65) C(56) 2.056 .
H(65) H(1) 3.426 1_545
H(65) H(20) 3.596 1_545
H(65) H(22) 3.524 1_545
H(65) H(31) 2.902 1_545
H(65) H(59) 2.491 .
H(65) H(61) 2.616 .
H(65) H(63) 2.868 .
H(65) H(64) 2.358 .
H(65) H(66) 1.603 .
H(65) H(67) 2.857 .
H(65) H(68) 2.342 .
H(66) Cl(8) 3.163 1_455
H(66) C(23) 3.380 1_545
H(66) C(51) 3.324 .
H(66) C(53) 3.363 .
H(66) C(54) 2.075 .
H(66) C(56) 2.056 .
H(66) C(58) 3.415 1_556
H(66) H(20) 2.938 1_545
H(66) H(22) 2.980 1_545
H(66) H(59) 3.564 .
H(66) H(63) 2.353 .
H(66) H(64) 2.373 .
H(66) H(65) 1.603 .
H(66) H(67) 2.343 .
H(66) H(68) 2.366 .
H(66) H(69) 2.963 1_556
H(66) H(70) 3.057 1_556
H(66) H(112) 3.359 1_455
H(67) N(3) 2.753 .
H(67) C(34) 3.258 .
H(67) C(36) 3.377 .
H(67) C(43) 2.825 .
H(67) C(51) 2.068 .
H(67) C(52) 2.748 .
H(67) C(53) 3.282 .
H(67) C(54) 2.701 .
H(67) C(55) 2.057 .
H(67) H(44) 2.396 .
H(67) H(46) 3.563 .
H(67) H(51) 3.295 .
H(67) H(52) 2.824 .
H(67) H(55) 2.317 .
H(67) H(59) 2.865 .
H(67) H(60) 2.577 .
H(67) H(63) 2.546 .
H(67) H(64) 3.598 .
H(67) H(65) 2.857 .
H(67) H(66) 2.343 .
H(67) H(68) 1.604 .
H(67) H(112) 3.537 1_455
H(68) Cl(1) 2.941 1_545
H(68) O(1) 3.186 1_545
H(68) N(3) 2.801 .
H(68) C(1) 3.031 1_545
H(68) C(6) 3.032 1_545
H(68) C(7) 3.285 1_545
H(68) C(43) 2.827 .
H(68) C(51) 2.068 .
H(68) C(52) 3.388 .
H(68) C(54) 3.338 .
H(68) C(55) 2.057 .
H(68) H(22) 3.345 1_545
H(68) H(55) 2.240 .
H(68) H(59) 2.355 .
H(68) H(65) 2.342 .
H(68) H(66) 2.366 .
H(68) H(67) 1.604 .
H(68) H(112) 3.327 1_455
H(69) Cl(8) 3.520 1_454
H(69) C(23) 3.508 1_544
H(69) C(38) 2.968 .
H(69) C(39) 3.148 .
H(69) C(57) 2.098 .
H(69) C(59) 2.457 .
H(69) C(60) 3.264 .
H(69) H(18) 3.478 1_544
H(69) H(19) 3.409 1_544
H(69) H(20) 2.537 1_544
H(69) H(53) 2.648 .
H(69) H(64) 3.368 1_554
H(69) H(66) 2.963 1_554
H(69) H(70) 1.600 .
H(69) H(71) 1.600 .
H(69) H(72) 3.396 .
H(69) H(73) 2.241 .
H(69) H(74) 2.641 .
H(69) H(75) 3.371 .
H(69) H(76) 3.558 .
H(70) C(38) 3.342 .
H(70) C(54) 3.205 1_554
H(70) C(55) 3.569 1_554
H(70) C(57) 2.098 .
H(70) C(59) 2.878 .
H(70) C(60) 2.461 .
H(70) H(38) 2.873 1_554
H(70) H(42) 3.446 1_554
H(70) H(43) 3.414 1_554
H(70) H(53) 3.257 .
H(70) H(63) 3.225 1_554
H(70) H(64) 2.517 1_554
H(70) H(66) 3.057 1_554
H(70) H(69) 1.600 .
H(70) H(71) 1.600 .
H(70) H(72) 3.551 .
H(70) H(73) 2.615 .
H(70) H(74) 3.505 .
H(70) H(75) 2.244 .
H(70) H(76) 2.647 .
H(70) H(77) 3.399 .
H(71) Cl(8) 3.185 1_454
H(71) C(38) 2.547 .
H(71) C(39) 2.378 .
H(71) C(57) 2.098 .
H(71) C(59) 3.261 .
H(71) C(60) 2.878 .
H(71) H(53) 1.739 .
H(71) H(69) 1.600 .
H(71) H(70) 1.600 .
H(71) H(73) 3.369 .
H(71) H(74) 3.551 .
H(71) H(75) 2.613 .
H(71) H(76) 3.508 .
H(71) H(77) 3.548 .
H(71) H(80) 2.894 .
H(71) H(101) 3.487 1_455
H(72) O(3) 2.555 .
H(72) C(37) 3.118 .
H(72) C(38) 2.941 .
H(72) C(57) 2.049 .
H(72) C(58) 3.267 .
H(72) C(60) 2.522 .
H(72) C(67) 3.223 .
H(72) C(75) 3.137 1_554
H(72) H(69) 3.396 .
H(72) H(70) 3.551 .
H(72) H(73) 1.600 .
H(72) H(74) 1.600 .
H(72) H(75) 3.444 .
H(72) H(76) 2.328 .
H(72) H(77) 2.751 .
H(72) H(87) 3.432 .
H(72) H(91) 2.622 .
H(72) H(92) 2.940 .
H(72) H(109) 2.757 1_554
H(72) H(110) 2.808 1_554
H(73) Cl(6) 3.380 1_554
H(73) C(38) 3.312 .
H(73) C(57) 2.049 .
H(73) C(58) 2.431 .
H(73) C(60) 2.898 .
H(73) H(19) 3.186 1_544
H(73) H(64) 3.572 1_554
H(73) H(69) 2.241 .
H(73) H(70) 2.615 .
H(73) H(71) 3.369 .
H(73) H(72) 1.600 .
H(73) H(74) 1.600 .
H(73) H(75) 3.532 .
H(73) H(76) 2.678 .
H(73) H(77) 3.556 .
H(73) H(91) 3.493 .
H(73) H(109) 3.462 1_554
H(74) Cl(9) 3.226 1_554
H(74) O(3) 3.022 .
H(74) C(19) 3.337 1_545
H(74) C(37) 3.008 .
H(74) C(38) 2.513 .
H(74) C(39) 3.443 .
H(74) C(57) 2.049 .
H(74) C(58) 2.880 .
H(74) C(60) 3.289 .
H(74) C(75) 3.443 1_554
H(74) H(12) 3.453 1_545
H(74) H(13) 2.466 1_545
H(74) H(16) 3.432 1_545
H(74) H(18) 3.380 1_544
H(74) H(19) 3.241 1_544
H(74) H(69) 2.641 .
H(74) H(70) 3.505 .
H(74) H(71) 3.551 .
H(74) H(72) 1.600 .
H(74) H(73) 1.600 .
H(74) H(76) 3.431 .
H(74) H(109) 3.449 1_554
H(74) H(110) 3.072 1_554
H(75) C(31) 3.443 1_554
H(75) C(32) 3.336 1_554
H(75) C(38) 2.922 .
H(75) C(57) 2.051 .
H(75) C(58) 2.432 .
H(75) C(59) 3.268 .
H(75) C(73) 3.505 .
H(75) H(38) 2.715 1_554
H(75) H(39) 3.408 1_554
H(75) H(42) 2.470 1_554
H(75) H(43) 3.465 1_554
H(75) H(69) 3.371 .
H(75) H(70) 2.244 .
H(75) H(71) 2.613 .
H(75) H(72) 3.444 .
H(75) H(73) 3.532 .
H(75) H(76) 1.600 .
H(75) H(77) 1.600 .
H(75) H(87) 3.428 .
H(75) H(100) 3.112 1_455
H(75) H(101) 3.552 1_455
H(75) H(105) 3.360 .
H(75) H(106) 2.803 .
H(76) Cl(6) 3.301 1_554
H(76) O(3) 3.450 .
H(76) C(31) 3.597 1_554
H(76) C(38) 3.302 .
H(76) C(57) 2.051 .
H(76) C(58) 2.885 .
H(76) C(59) 2.496 .
H(76) C(66) 3.138 .
H(76) H(38) 2.872 1_554
H(76) H(39) 3.442 1_554
H(76) H(69) 3.558 .
H(76) H(70) 2.647 .
H(76) H(71) 3.508 .
H(76) H(72) 2.328 .
H(76) H(73) 2.678 .
H(76) H(74) 3.431 .
H(76) H(75) 1.600 .
H(76) H(77) 1.600 .
H(76) H(87) 2.313 .
H(76) H(88) 3.164 .
H(76) H(91) 2.961 .
H(77) Mn(2) 3.540 .
H(77) Cl(3) 3.101 .
H(77) O(3) 2.448 .
H(77) O(4) 3.418 .
H(77) C(37) 2.621 .
H(77) C(38) 2.493 .
H(77) C(57) 2.051 .
H(77) C(58) 3.268 .
H(77) C(59) 2.945 .
H(77) C(66) 3.554 .
H(77) C(73) 3.287 .
H(77) H(70) 3.399 .
H(77) H(71) 3.548 .
H(77) H(72) 2.751 .
H(77) H(73) 3.556 .
H(77) H(75) 1.600 .
H(77) H(76) 1.600 .
H(77) H(87) 2.589 .
H(77) H(100) 3.237 1_455
H(77) H(105) 2.721 .
H(77) H(106) 2.929 .
H(78) C(39) 3.383 .
H(78) C(40) 2.963 .
H(78) C(44) 3.010 1_455
H(78) C(45) 2.916 1_455
H(78) C(46) 2.833 1_455
H(78) C(47) 2.950 1_455
H(78) C(48) 3.032 1_455
H(78) C(49) 3.103 1_455
H(78) C(61) 2.058 .
H(78) C(63) 3.318 .
H(78) C(64) 2.413 .
H(78) C(71) 3.471 1_455
H(78) H(53) 3.112 .
H(78) H(56) 3.318 1_455
H(78) H(79) 1.600 .
H(78) H(80) 1.600 .
H(78) H(81) 3.497 .
H(78) H(82) 3.586 .
H(78) H(84) 3.349 .
H(78) H(85) 2.197 .
H(78) H(86) 2.614 .
H(78) H(90) 3.559 1_455
H(78) H(92) 3.390 1_455
H(78) H(99) 3.594 1_455
H(78) H(101) 2.708 1_455
H(79) Cl(4) 3.434 1_455
H(79) Cl(10) 3.019 1_454
H(79) C(40) 3.325 .
H(79) C(61) 2.058 .
H(79) C(63) 2.536 .
H(79) C(64) 2.875 .
H(79) C(67) 3.547 1_455
H(79) H(53) 3.267 .
H(79) H(78) 1.600 .
H(79) H(80) 1.600 .
H(79) H(81) 2.388 .
H(79) H(82) 2.709 .
H(79) H(83) 3.470 .
H(79) H(84) 3.538 .
H(79) H(85) 2.631 .
H(79) H(86) 3.510 .
H(79) H(90) 3.205 1_455
H(79) H(92) 3.037 1_455
H(80) Cl(8) 3.482 1_454
H(80) C(39) 2.413 .
H(80) C(40) 2.537 .
H(80) C(61) 2.058 .
H(80) C(63) 2.973 .
H(80) C(64) 3.248 .
H(80) H(53) 1.812 .
H(80) H(71) 2.894 .
H(80) H(78) 1.600 .
H(80) H(79) 1.600 .
H(80) H(81) 2.780 .
H(80) H(82) 3.578 .
H(80) H(85) 3.364 .
H(80) H(86) 3.535 .
H(80) H(90) 3.447 1_455
H(80) H(101) 2.982 1_455
H(81) Cl(10) 3.103 1_454
H(81) Cl(11) 3.290 1_545
H(81) Cl(12) 3.317 1_545
H(81) C(39) 3.434 .
H(81) C(40) 2.924 .
H(81) C(61) 2.087 .
H(81) C(62) 2.571 .
H(81) C(64) 3.314 .
H(81) H(9) 3.013 1_545
H(81) H(12) 3.035 1_545
H(81) H(53) 3.255 .
H(81) H(78) 3.497 .
H(81) H(79) 2.388 .
H(81) H(80) 2.780 .
H(81) H(82) 1.600 .
H(81) H(83) 1.600 .
H(81) H(84) 3.434 .
H(82) Cl(11) 3.154 1_545
H(82) C(28) 2.942 1_445
H(82) C(40) 3.303 .
H(82) C(61) 2.087 .
H(82) C(62) 2.936 .
H(82) C(64) 2.515 .
H(82) H(9) 3.377 1_545
H(82) H(32) 3.430 1_445
H(82) H(33) 2.514 1_445
H(82) H(34) 2.537 1_445
H(82) H(78) 3.586 .
H(82) H(79) 2.709 .
H(82) H(80) 3.578 .
H(82) H(81) 1.600 .
H(82) H(83) 1.600 .
H(82) H(84) 2.307 .
H(82) H(85) 2.728 .
H(82) H(86) 3.443 .
H(83) Cl(11) 3.482 1_545
H(83) C(16) 3.122 1_545
H(83) C(17) 2.905 1_545
H(83) C(18) 3.186 1_545
H(83) C(28) 3.598 1_445
H(83) C(39) 3.413 .
H(83) C(40) 2.486 .
H(83) C(41) 2.880 .
H(83) C(61) 2.087 .
H(83) C(62) 3.329 .
H(83) C(64) 2.928 .
H(83) H(8) 2.516 1_545
H(83) H(9) 2.315 1_545
H(83) H(12) 2.598 1_545
H(83) H(33) 2.909 1_445
H(83) H(34) 3.568 1_445
H(83) H(54) 2.827 .
H(83) H(79) 3.470 .
H(83) H(81) 1.600 .
H(83) H(82) 1.600 .
H(83) H(84) 2.690 .
H(83) H(85) 3.570 .
H(83) H(86) 3.580 .
H(84) C(27) 3.053 1_445
H(84) C(28) 3.021 1_445
H(84) C(40) 2.942 .
H(84) C(41) 3.006 .
H(84) C(61) 2.083 .
H(84) C(62) 3.246 .
H(84) C(63) 2.500 .
H(84) H(29) 2.288 1_445
H(84) H(30) 3.120 1_445
H(84) H(33) 2.218 1_445
H(84) H(34) 3.135 1_445
H(84) H(54) 2.457 .
H(84) H(78) 3.349 .
H(84) H(79) 3.538 .
H(84) H(81) 3.434 .
H(84) H(82) 2.307 .
H(84) H(83) 2.690 .
H(84) H(85) 1.600 .
H(84) H(86) 1.600 .
H(85) Cl(4) 3.315 1_455
H(85) C(40) 3.321 .
H(85) C(48) 3.243 1_455
H(85) C(49) 3.076 1_455
H(85) C(50) 3.205 1_455
H(85) C(61) 2.083 .
H(85) C(62) 2.428 .
H(85) C(63) 2.951 .
H(85) H(29) 2.844 1_445
H(85) H(33) 3.500 1_445
H(85) H(57) 3.355 1_455
H(85) H(58) 3.357 1_455
H(85) H(78) 2.197 .
H(85) H(79) 2.631 .
H(85) H(80) 3.364 .
H(85) H(82) 2.728 .
H(85) H(83) 3.570 .
H(85) H(84) 1.600 .
H(85) H(86) 1.600 .
H(86) Cl(5) 3.354 1_455
H(86) C(40) 2.518 .
H(86) C(41) 2.668 .
H(86) C(48) 3.288 1_455
H(86) C(61) 2.083 .
H(86) C(62) 2.873 .
H(86) C(63) 3.304 .
H(86) C(71) 3.514 1_455
H(86) H(29) 3.338 1_445
H(86) H(51) 3.494 .
H(86) H(54) 2.422 .
H(86) H(57) 3.121 1_455
H(86) H(78) 2.614 .
H(86) H(79) 3.510 .
H(86) H(80) 3.535 .
H(86) H(82) 3.443 .
H(86) H(83) 3.580 .
H(86) H(84) 1.600 .
H(86) H(85) 1.600 .
H(86) H(99) 2.911 1_455
H(86) H(101) 3.314 1_455
H(87) O(4) 2.597 .
H(87) C(44) 3.108 .
H(87) C(45) 2.909 .
H(87) C(60) 2.872 .
H(87) C(65) 2.055 .
H(87) C(67) 2.538 .
H(87) C(68) 3.263 .
H(87) H(24) 3.482 1_554
H(87) H(72) 3.432 .
H(87) H(75) 3.428 .
H(87) H(76) 2.313 .
H(87) H(77) 2.589 .
H(87) H(88) 1.600 .
H(87) H(89) 1.600 .
H(87) H(90) 3.463 .
H(87) H(91) 2.360 .
H(87) H(92) 2.750 .
H(87) H(93) 3.366 .
H(87) H(94) 3.564 .
H(87) H(105) 2.891 .
H(88) C(24) 2.912 1_554
H(88) C(45) 3.282 .
H(88) C(65) 2.055 .
H(88) C(67) 2.922 .
H(88) C(68) 2.412 .
H(88) H(17) 3.458 1_554
H(88) H(23) 3.268 1_554
H(88) H(24) 2.017 1_554
H(88) H(25) 3.163 1_554
H(88) H(39) 3.401 1_554
H(88) H(76) 3.164 .
H(88) H(87) 1.600 .
H(88) H(89) 1.600 .
H(88) H(90) 3.568 .
H(88) H(91) 2.704 .
H(88) H(92) 3.566 .
H(88) H(93) 2.192 .
H(88) H(94) 2.622 .
H(88) H(95) 3.346 .
H(88) H(108) 3.534 1_554
H(89) Cl(12) 3.345 .
H(89) O(4) 3.133 .
H(89) C(17) 3.592 .
H(89) C(18) 3.529 .
H(89) C(44) 3.020 .
H(89) C(45) 2.482 .
H(89) C(46) 3.334 .
H(89) C(65) 2.055 .
H(89) C(67) 3.316 .
H(89) C(68) 2.865 .
H(89) H(10) 2.941 .
H(89) H(11) 2.869 .
H(89) H(14) 3.359 .
H(89) H(24) 2.924 1_554
H(89) H(56) 3.555 .
H(89) H(87) 1.600 .
H(89) H(88) 1.600 .
H(89) H(91) 3.463 .
H(89) H(93) 2.612 .
H(89) H(94) 3.510 .
H(89) H(95) 3.520 .
H(89) H(105) 2.997 .
H(90) Cl(7) 3.216 1_554
H(90) Cl(8) 3.159 1_554
H(90) C(45) 2.932 .
H(90) C(62) 3.598 1_655
H(90) C(65) 2.077 .
H(90) C(66) 3.297 .
H(90) C(68) 2.508 .
H(90) C(75) 3.547 1_554
H(90) H(78) 3.559 1_655
H(90) H(79) 3.205 1_655
H(90) H(80) 3.447 1_655
H(90) H(87) 3.463 .
H(90) H(88) 3.568 .
H(90) H(91) 1.600 .
H(90) H(92) 1.600 .
H(90) H(93) 3.437 .
H(90) H(94) 2.307 .
H(90) H(95) 2.717 .
H(90) H(109) 2.703 1_554
H(91) Cl(6) 3.046 1_554
H(91) Cl(7) 3.549 1_554
H(91) O(4) 3.352 .
H(91) C(45) 3.307 .
H(91) C(59) 3.454 .
H(91) C(65) 2.077 .
H(91) C(66) 2.527 .
H(91) C(68) 2.915 .
H(91) H(72) 2.622 .
H(91) H(73) 3.493 .
H(91) H(76) 2.961 .
H(91) H(87) 2.360 .
H(91) H(88) 2.704 .
H(91) H(89) 3.463 .
H(91) H(90) 1.600 .
H(91) H(92) 1.600 .
H(91) H(93) 3.568 .
H(91) H(94) 2.672 .
H(91) H(95) 3.557 .
H(91) H(109) 2.730 1_554
H(92) Mn(2) 3.573 .
H(92) Cl(4) 3.440 .
H(92) O(3) 3.564 .
H(92) O(4) 2.264 .
H(92) C(44) 2.602 .
H(92) C(45) 2.518 .
H(92) C(65) 2.077 .
H(92) C(66) 2.957 .
H(92) C(68) 3.322 .
H(92) C(75) 3.215 1_554
H(92) H(72) 2.940 .
H(92) H(78) 3.390 1_655
H(92) H(79) 3.037 1_655
H(92) H(87) 2.750 .
H(92) H(88) 3.566 .
H(92) H(90) 1.600 .
H(92) H(91) 1.600 .
H(92) H(94) 3.440 .
H(92) H(109) 2.593 1_554
H(92) H(110) 3.024 1_554
H(93) C(22) 3.446 1_554
H(93) C(24) 3.376 1_554
H(93) C(45) 2.981 .
H(93) C(46) 3.154 .
H(93) C(65) 2.106 .
H(93) C(66) 2.426 .
H(93) C(67) 3.302 .
H(93) H(17) 2.529 1_554
H(93) H(24) 2.694 1_554
H(93) H(25) 3.268 1_554
H(93) H(56) 2.648 .
H(93) H(87) 3.366 .
H(93) H(88) 2.192 .
H(93) H(89) 2.612 .
H(93) H(90) 3.437 .
H(93) H(91) 3.568 .
H(93) H(94) 1.600 .
H(93) H(95) 1.600 .
H(94) C(34) 3.271 1_654
H(94) C(45) 3.335 .
H(94) C(65) 2.106 .
H(94) C(66) 2.887 .
H(94) C(67) 2.500 .
H(94) H(24) 3.542 1_554
H(94) H(45) 2.751 1_654
H(94) H(46) 2.900 1_654
H(94) H(47) 3.522 1_654
H(94) H(56) 3.292 .
H(94) H(87) 3.564 .
H(94) H(88) 2.622 .
H(94) H(89) 3.510 .
H(94) H(90) 2.307 .
H(94) H(91) 2.672 .
H(94) H(92) 3.440 .
H(94) H(93) 1.600 .
H(94) H(95) 1.600 .
H(94) H(108) 2.906 1_554
H(95) C(45) 2.560 .
H(95) C(46) 2.425 .
H(95) C(65) 2.106 .
H(95) C(66) 3.246 .
H(95) C(67) 2.951 .
H(95) H(43) 3.418 1_654
H(95) H(46) 3.366 1_654
H(95) H(56) 1.789 .
H(95) H(88) 3.346 .
H(95) H(89) 3.520 .
H(95) H(90) 2.717 .
H(95) H(91) 3.557 .
H(95) H(93) 1.600 .
H(95) H(94) 1.600 .
H(96) C(32) 3.153 1_654
H(96) C(46) 3.082 .
H(96) C(47) 2.944 .
H(96) C(69) 2.052 .
H(96) C(71) 2.498 .
H(96) C(72) 3.223 .
H(96) H(41) 2.709 1_654
H(96) H(42) 2.786 1_654
H(96) H(43) 3.539 1_654
H(96) H(56) 2.518 .
H(96) H(97) 1.600 .
H(96) H(98) 1.600 .
H(96) H(99) 3.421 .
H(96) H(100) 2.295 .
H(96) H(101) 2.725 .
H(96) H(102) 3.369 .
H(96) H(103) 3.469 .
H(96) H(106) 2.869 1_655
H(97) Cl(10) 3.432 1_564
H(97) Cl(11) 3.083 1_655
H(97) C(47) 3.304 .
H(97) C(69) 2.052 .
H(97) C(71) 2.954 .
H(97) C(72) 2.396 .
H(97) C(73) 3.560 1_655
H(97) H(15) 3.108 .
H(97) H(96) 1.600 .
H(97) H(98) 1.600 .
H(97) H(99) 3.598 .
H(97) H(100) 2.748 .
H(97) H(101) 3.596 .
H(97) H(102) 2.209 .
H(97) H(103) 2.557 .
H(97) H(104) 3.341 .
H(97) H(106) 3.070 1_655
H(98) Cl(9) 3.353 1_564
H(98) C(19) 3.026 .
H(98) C(20) 3.247 .
H(98) C(46) 2.732 .
H(98) C(47) 2.532 .
H(98) C(69) 2.052 .
H(98) C(71) 3.307 .
H(98) C(72) 2.887 .
H(98) H(7) 3.300 .
H(98) H(13) 3.183 .
H(98) H(14) 2.337 .
H(98) H(15) 2.707 .
H(98) H(56) 2.435 .
H(98) H(96) 1.600 .
H(98) H(97) 1.600 .
H(98) H(100) 3.448 .
H(98) H(102) 2.659 .
H(98) H(103) 3.489 .
H(98) H(104) 3.578 .
H(99) C(36) 3.356 1_655
H(99) C(39) 3.595 1_655
H(99) C(40) 3.338 1_655
H(99) C(41) 3.425 1_655
H(99) C(47) 2.884 .
H(99) C(48) 3.414 .
H(99) C(69) 2.105 .
H(99) C(70) 3.300 .
H(99) C(72) 2.516 .
H(99) H(50) 2.702 1_655
H(99) H(51) 3.327 1_655
H(99) H(52) 3.555 1_655
H(99) H(57) 3.270 .
H(99) H(78) 3.594 1_655
H(99) H(86) 2.911 1_655
H(99) H(96) 3.421 .
H(99) H(97) 3.598 .
H(99) H(100) 1.600 .
H(99) H(101) 1.600 .
H(99) H(102) 3.459 .
H(99) H(103) 2.345 .
H(99) H(104) 2.669 .
H(100) Cl(11) 3.301 1_655
H(100) C(47) 3.271 .
H(100) C(60) 3.594 1_655
H(100) C(69) 2.105 .
H(100) C(70) 2.523 .
H(100) C(72) 2.920 .
H(100) C(73) 3.021 1_655
H(100) H(42) 3.566 1_654
H(100) H(75) 3.112 1_655
H(100) H(77) 3.237 1_655
H(100) H(96) 2.295 .
H(100) H(97) 2.748 .
H(100) H(98) 3.448 .
H(100) H(99) 1.600 .
H(100) H(101) 1.600 .
H(100) H(103) 2.672 .
H(100) H(104) 3.522 .
H(100) H(105) 3.262 1_655
H(100) H(106) 2.286 1_655
H(101) C(38) 3.496 1_655
H(101) C(39) 2.968 1_655
H(101) C(40) 3.133 1_655
H(101) C(46) 2.905 .
H(101) C(47) 2.452 .
H(101) C(48) 3.379 .
H(101) C(61) 3.559 1_655
H(101) C(62) 3.180 1_655
H(101) C(69) 2.105 .
H(101) C(70) 2.954 .
H(101) C(72) 3.307 .
H(101) H(53) 3.039 1_655
H(101) H(56) 2.878 .
H(101) H(71) 3.487 1_655
H(101) H(75) 3.552 1_655
H(101) H(78) 2.708 1_655
H(101) H(80) 2.982 1_655
H(101) H(86) 3.314 1_655
H(101) H(96) 2.725 .
H(101) H(97) 3.596 .
H(101) H(99) 1.600 .
H(101) H(100) 1.600 .
H(101) H(103) 3.443 .
H(101) H(104) 3.584 .
H(102) N(1) 3.277 .
H(102) C(6) 3.558 .
H(102) C(7) 2.901 .
H(102) C(15) 3.229 .
H(102) C(20) 3.406 .
H(102) C(47) 2.955 .
H(102) C(48) 3.374 .
H(102) C(69) 2.066 .
H(102) C(70) 2.439 .
H(102) C(71) 3.318 .
H(102) H(2) 3.532 .
H(102) H(3) 2.661 .
H(102) H(7) 2.727 .
H(102) H(15) 2.750 .
H(102) H(57) 3.084 .
H(102) H(96) 3.369 .
H(102) H(97) 2.209 .
H(102) H(98) 2.659 .
H(102) H(99) 3.459 .
H(102) H(103) 1.600 .
H(102) H(104) 1.600 .
H(103) Cl(11) 3.090 1_655
H(103) C(36) 3.328 1_655
H(103) C(47) 3.313 .
H(103) C(69) 2.066 .
H(103) C(70) 2.826 .
H(103) C(71) 2.505 .
H(103) H(48) 3.111 1_655
H(103) H(49) 3.442 1_655
H(103) H(50) 2.350 1_655
H(103) H(57) 3.334 .
H(103) H(96) 3.469 .
H(103) H(97) 2.557 .
H(103) H(98) 3.489 .
H(103) H(99) 2.345 .
H(103) H(100) 2.672 .
H(103) H(101) 3.443 .
H(103) H(102) 1.600 .
H(103) H(104) 1.600 .
H(104) Cl(2) 3.209 .
H(104) C(47) 2.543 .
H(104) C(48) 2.456 .
H(104) C(69) 2.066 .
H(104) C(70) 3.248 .
H(104) C(71) 2.906 .
H(104) H(7) 3.157 .
H(104) H(48) 2.869 1_655
H(104) H(50) 2.903 1_655
H(104) H(57) 1.853 .
H(104) H(97) 3.341 .
H(104) H(98) 3.578 .
H(104) H(99) 2.669 .
H(104) H(100) 3.522 .
H(104) H(101) 3.584 .
H(104) H(102) 1.600 .
H(104) H(103) 1.600 .
H(105) Cl(3) 2.690 .
H(105) Cl(11) 2.312 .
H(105) Cl(12) 2.206 .
H(105) C(17) 3.557 .
H(105) C(60) 3.388 .
H(105) C(66) 3.375 .
H(105) H(6) 3.579 .
H(105) H(9) 3.055 .
H(105) H(10) 3.199 .
H(105) H(75) 3.360 .
H(105) H(77) 2.721 .
H(105) H(87) 2.891 .
H(105) H(89) 2.997 .
H(105) H(100) 3.262 1_455
H(105) H(106) 1.598 .
H(106) Cl(11) 2.312 .
H(106) Cl(12) 2.206 .
H(106) C(60) 3.284 .
H(106) C(70) 3.347 1_455
H(106) C(71) 3.247 1_455
H(106) H(42) 2.845 1_554
H(106) H(75) 2.803 .
H(106) H(77) 2.929 .
H(106) H(96) 2.869 1_455
H(106) H(97) 3.070 1_455
H(106) H(100) 2.286 1_455
H(106) H(105) 1.598 .
H(107) Cl(2) 2.673 .
H(107) Cl(5) 2.237 .
H(107) Cl(6) 2.308 .
H(107) C(24) 3.198 .
H(107) C(31) 3.470 .
H(107) H(23) 2.982 .
H(107) H(24) 3.523 .
H(107) H(25) 2.641 .
H(107) H(38) 3.599 .
H(107) H(40) 2.725 .
H(107) H(48) 3.423 1_655
H(107) H(61) 3.579 .
H(107) H(62) 3.025 .
H(107) H(108) 1.599 .
H(108) Cl(5) 2.237 .
H(108) Cl(6) 2.308 .
H(108) C(24) 3.382 .
H(108) C(34) 3.170 1_655
H(108) C(35) 3.216 1_655
H(108) H(24) 3.456 .
H(108) H(25) 2.630 .
H(108) H(45) 2.212 1_655
H(108) H(47) 2.794 1_655
H(108) H(48) 2.901 1_655
H(108) H(88) 3.534 1_556
H(108) H(94) 2.906 1_556
H(108) H(107) 1.599 .
H(109) Cl(7) 3.236 .
H(109) Cl(9) 2.283 .
H(109) Cl(10) 2.265 .
H(109) C(59) 3.391 1_556
H(109) C(67) 2.837 1_556
H(109) H(72) 2.757 1_556
H(109) H(73) 3.462 1_556
H(109) H(74) 3.449 1_556
H(109) H(90) 2.703 1_556
H(109) H(91) 2.730 1_556
H(109) H(92) 2.593 1_556
H(109) H(110) 1.600 .
H(109) H(111) 3.450 .
H(110) Cl(4) 2.966 1_556
H(110) Cl(9) 2.283 .
H(110) Cl(10) 2.265 .
H(110) O(3) 3.576 1_556
H(110) C(59) 3.366 1_556
H(110) H(13) 3.424 1_546
H(110) H(15) 3.176 1_546
H(110) H(72) 2.808 1_556
H(110) H(74) 3.072 1_556
H(110) H(92) 3.024 1_556
H(110) H(109) 1.600 .
H(111) Cl(7) 2.291 .
H(111) Cl(8) 2.286 .
H(111) Cl(10) 3.266 .
H(111) C(23) 3.281 1_645
H(111) C(30) 2.860 1_645
H(111) H(20) 3.435 1_645
H(111) H(21) 2.986 1_645
H(111) H(22) 2.902 1_645
H(111) H(35) 2.544 1_645
H(111) H(36) 2.816 1_645
H(111) H(37) 2.738 1_645
H(111) H(109) 3.450 .
H(111) H(112) 1.602 .
H(112) Cl(1) 2.893 1_645
H(112) Cl(7) 2.291 .
H(112) Cl(8) 2.286 .
H(112) C(23) 3.316 1_645
H(112) H(20) 3.480 1_645
H(112) H(21) 3.462 1_645
H(112) H(22) 2.561 1_645
H(112) H(35) 3.171 1_645
H(112) H(37) 3.468 1_645
H(112) H(44) 3.484 1_655
H(112) H(66) 3.359 1_655
H(112) H(67) 3.537 1_655
H(112) H(68) 3.327 1_655
H(112) H(111) 1.602 .

loop_
_geom_torsion_atom_site_label_1
_geom_torsion_atom_site_label_2
_geom_torsion_atom_site_label_3
_geom_torsion_atom_site_label_4
_geom_torsion
Cl(1) Mn(1) O(1) C(1) -104.8(7)
Cl(1) Mn(1) O(2) C(8) 97.3(7)
Cl(1) Mn(1) N(1) C(7) 94.6(7)
Cl(1) Mn(1) N(1) C(15) -96.3(5)
Cl(1) Mn(1) N(2) C(14) -100.4(7)
Cl(1) Mn(1) N(2) C(16) 77.2(5)
Cl(2) Mn(1) O(1) C(1) 74.3(7)
Cl(2) Mn(1) O(2) C(8) -79.9(7)
Cl(2) Mn(1) N(1) C(7) -88.2(7)
Cl(2) Mn(1) N(1) C(15) 80.9(5)
Cl(2) Mn(1) N(2) C(14) 80.2(7)
Cl(2) Mn(1) N(2) C(16) -102.2(5)
O(1) Mn(1) O(2) C(8) -170.6(7)
O(2) Mn(1) O(1) C(1) 164.0(7)
O(1) Mn(1) N(1) C(7) 2.5(8)
O(1) Mn(1) N(1) C(15) 171.5(5)
N(1) Mn(1) O(1) C(1) -12.0(8)
O(2) Mn(1) N(2) C(14) -9.4(8)
O(2) Mn(1) N(2) C(16) 168.2(5)
N(2) Mn(1) O(2) C(8) 10.6(8)
N(1) Mn(1) N(2) C(14) 166.4(8)
N(1) Mn(1) N(2) C(16) -15.9(5)
N(2) Mn(1) N(1) C(7) -179.1(8)
N(2) Mn(1) N(1) C(15) -10.1(5)
Cl(3) Mn(2) O(3) C(37) -56.2(8)
Cl(3) Mn(2) O(4) C(44) 102.0(7)
Cl(3) Mn(2) N(3) C(43) 68.0(7)
Cl(3) Mn(2) N(3) C(51) -104.7(5)
Cl(3) Mn(2) N(4) C(50) -101.2(7)
Cl(3) Mn(2) N(4) C(52) 75.9(5)
Cl(4) Mn(2) O(3) C(37) 121.2(7)
Cl(4) Mn(2) O(4) C(44) -75.3(7)
Cl(4) Mn(2) N(3) C(43) -114.3(7)
Cl(4) Mn(2) N(3) C(51) 72.9(5)
Cl(4) Mn(2) N(4) C(50) 81.1(7)
Cl(4) Mn(2) N(4) C(52) -101.9(5)
O(3) Mn(2) O(4) C(44) -168.0(7)
O(4) Mn(2) O(3) C(37) -146.7(8)
O(3) Mn(2) N(3) C(43) -21.9(7)
O(3) Mn(2) N(3) C(51) 165.3(5)
N(3) Mn(2) O(3) C(37) 33.7(8)
O(4) Mn(2) N(4) C(50) -10.8(8)
O(4) Mn(2) N(4) C(52) 166.3(5)
N(4) Mn(2) O(4) C(44) 14.6(7)
N(3) Mn(2) N(4) C(50) 168.6(8)
N(3) Mn(2) N(4) C(52) -14.3(5)
N(4) Mn(2) N(3) C(43) 155.5(7)
N(4) Mn(2) N(3) C(51) -17.3(5)
Mn(1) O(1) C(1) C(2) -165.4(6)
Mn(1) O(1) C(1) C(6) 14.3(13)
Mn(1) O(2) C(8) C(9) 175.6(6)
Mn(1) O(2) C(8) C(13) -7.5(13)
Mn(2) O(3) C(37) C(38) 155.4(7)
Mn(2) O(3) C(37) C(42) -30.0(13)
Mn(2) O(4) C(44) C(45) 171.1(6)
Mn(2) O(4) C(44) C(49) -12.2(11)
Mn(1) N(1) C(7) C(6) 5.0(14)
Mn(1) N(1) C(15) C(16) 33.1(9)
Mn(1) N(1) C(15) C(20) 157.1(6)
C(7) N(1) C(15) C(16) -157.3(9)
C(7) N(1) C(15) C(20) -33.3(11)
C(15) N(1) C(7) C(6) -163.3(9)
Mn(1) N(2) C(14) C(13) 5.7(14)
Mn(1) N(2) C(16) C(15) 37.8(9)
Mn(1) N(2) C(16) C(17) 164.2(6)
C(14) N(2) C(16) C(15) -144.5(9)
C(14) N(2) C(16) C(17) -18.1(12)
C(16) N(2) C(14) C(13) -171.7(8)
Mn(2) N(3) C(43) C(42) 8.0(12)
Mn(2) N(3) C(51) C(52) 42.4(7)
Mn(2) N(3) C(51) C(56) 165.2(6)
C(43) N(3) C(51) C(52) -130.5(8)
C(43) N(3) C(51) C(56) -7.7(12)
C(51) N(3) C(43) C(42) -179.9(6)
Mn(2) N(4) C(50) C(49) 5.5(13)
Mn(2) N(4) C(52) C(51) 40.8(8)
Mn(2) N(4) C(52) C(53) 162.0(6)
C(50) N(4) C(52) C(51) -142.1(9)
C(50) N(4) C(52) C(53) -20.8(12)
C(52) N(4) C(50) C(49) -171.2(8)
O(1) C(1) C(2) C(3) -179.7(6)
O(1) C(1) C(2) C(21) 2.0(13)
O(1) C(1) C(6) C(5) 178.8(8)
O(1) C(1) C(6) C(7) -4.1(14)
C(2) C(1) C(6) C(5) -1.5(14)
C(2) C(1) C(6) C(7) 175.6(9)
C(6) C(1) C(2) C(3) 0.7(11)
C(6) C(1) C(2) C(21) -177.7(9)
C(1) C(2) C(3) C(4) -1.3(14)
C(1) C(2) C(21) C(22) -177.2(9)
C(1) C(2) C(21) C(23) -58.0(15)
C(1) C(2) C(21) C(24) 61.6(12)
C(3) C(2) C(21) C(22) 4.5(13)
C(3) C(2) C(21) C(23) 123.7(12)
C(3) C(2) C(21) C(24) -116.7(12)
C(21) C(2) C(3) C(4) 177.1(9)
C(2) C(3) C(4) C(5) 2.6(14)
C(2) C(3) C(4) C(25) -178.6(8)
C(3) C(4) C(5) C(6) -3.4(13)
C(3) C(4) C(25) C(26) 25.6(12)
C(3) C(4) C(25) C(27) -90.4(12)
C(3) C(4) C(25) C(28) 144.9(9)
C(5) C(4) C(25) C(26) -155.6(9)
C(5) C(4) C(25) C(27) 88.3(12)
C(5) C(4) C(25) C(28) -36.3(12)
C(25) C(4) C(5) C(6) 177.7(8)
C(4) C(5) C(6) C(1) 3.1(15)
C(4) C(5) C(6) C(7) -174.1(9)
C(1) C(6) C(7) N(1) -5.7(16)
C(5) C(6) C(7) N(1) 171.5(9)
O(2) C(8) C(9) C(10) 177.0(8)
O(2) C(8) C(9) C(29) -5.0(12)
O(2) C(8) C(13) C(12) -177.6(8)
O(2) C(8) C(13) C(14) -0.6(12)
C(9) C(8) C(13) C(12) -0.6(13)
C(9) C(8) C(13) C(14) 176.4(8)
C(13) C(8) C(9) C(10) -0.2(9)
C(13) C(8) C(9) C(29) 177.9(8)
C(8) C(9) C(10) C(11) 0.1(10)
C(8) C(9) C(29) C(30) 59.5(11)
C(8) C(9) C(29) C(31) -62.7(12)
C(8) C(9) C(29) C(32) 177.4(8)
C(10) C(9) C(29) C(30) -122.4(10)
C(10) C(9) C(29) C(31) 115.3(10)
C(10) C(9) C(29) C(32) -4.6(12)
C(29) C(9) C(10) C(11) -177.9(8)
C(9) C(10) C(11) C(12) 0.7(13)
C(9) C(10) C(11) C(33) -175.9(8)
C(10) C(11) C(12) C(13) -1.4(13)
C(10) C(11) C(33) C(34) -32.2(12)
C(10) C(11) C(33) C(35) 86.6(12)
C(10) C(11) C(33) C(36) -154.5(9)
C(12) C(11) C(33) C(34) 151.5(9)
C(12) C(11) C(33) C(35) -89.8(11)
C(12) C(11) C(33) C(36) 29.1(13)
C(33) C(11) C(12) C(13) 175.2(9)
C(11) C(12) C(13) C(8) 1.5(14)
C(11) C(12) C(13) C(14) -175.6(8)
C(8) C(13) C(14) N(2) 1.0(15)
C(12) C(13) C(14) N(2) 178.2(9)
N(1) C(15) C(16) N(2) -44.2(10)
N(1) C(15) C(16) C(17) -172.3(8)
N(1) C(15) C(20) C(19) -179.3(7)
C(16) C(15) C(20) C(19) -57.2(9)
C(20) C(15) C(16) N(2) -171.5(8)
C(20) C(15) C(16) C(17) 60.4(12)
N(2) C(16) C(17) C(18) -179.7(6)
C(15) C(16) C(17) C(18) -56.2(11)
C(16) C(17) C(18) C(19) 54.2(11)
C(17) C(18) C(19) C(20) -56.3(13)
C(18) C(19) C(20) C(15) 56.7(11)
O(3) C(37) C(38) C(39) 178.0(9)
O(3) C(37) C(38) C(57) -6.3(13)
O(3) C(37) C(42) C(41) -177.3(8)
O(3) C(37) C(42) C(43) 4.4(14)
C(38) C(37) C(42) C(41) -2.5(14)
C(38) C(37) C(42) C(43) 179.3(8)
C(42) C(37) C(38) C(39) 3.1(13)
C(42) C(37) C(38) C(57) 178.9(8)
C(37) C(38) C(39) C(40) -0.4(11)
C(37) C(38) C(57) C(58) -179.7(7)
C(37) C(38) C(57) C(59) 62.2(14)
C(37) C(38) C(57) C(60) -62.1(11)
C(39) C(38) C(57) C(58) -4.1(12)
C(39) C(38) C(57) C(59) -122.2(12)
C(39) C(38) C(57) C(60) 113.5(12)
C(57) C(38) C(39) C(40) -176.0(9)
C(38) C(39) C(40) C(41) -3.1(15)
C(38) C(39) C(40) C(61) 179.5(9)
C(39) C(40) C(41) C(42) 3.7(14)
C(39) C(40) C(61) C(62) -28.3(14)
C(39) C(40) C(61) C(63) 95.4(11)
C(39) C(40) C(61) C(64) -146.0(10)
C(41) C(40) C(61) C(62) 154.4(9)
C(41) C(40) C(61) C(63) -81.9(12)
C(41) C(40) C(61) C(64) 36.8(13)
C(61) C(40) C(41) C(42) -179.0(8)
C(40) C(41) C(42) C(37) -1.0(14)
C(40) C(41) C(42) C(43) 177.4(8)
C(37) C(42) C(43) N(3) 5.7(14)
C(41) C(42) C(43) N(3) -172.7(8)
O(4) C(44) C(45) C(46) 179.6(7)
O(4) C(44) C(45) C(65) -0.5(10)
O(4) C(44) C(49) C(48) -179.8(6)
O(4) C(44) C(49) C(50) 1.4(13)
C(45) C(44) C(49) C(48) -3.1(12)
C(45) C(44) C(49) C(50) 178.1(8)
C(49) C(44) C(45) C(46) 2.9(12)
C(49) C(44) C(45) C(65) -177.2(7)
C(44) C(45) C(46) C(47) -1.4(14)
C(44) C(45) C(65) C(66) 65.1(12)
C(44) C(45) C(65) C(67) -58.3(10)
C(44) C(45) C(65) C(68) -178.5(8)
C(46) C(45) C(65) C(66) -115.0(11)
C(46) C(45) C(65) C(67) 121.6(10)
C(46) C(45) C(65) C(68) 1.4(12)
C(65) C(45) C(46) C(47) 178.8(8)
C(45) C(46) C(47) C(48) -0.1(11)
C(45) C(46) C(47) C(69) 179.6(8)
C(46) C(47) C(48) C(49) -0.1(10)
C(46) C(47) C(69) C(70) 35.8(12)
C(46) C(47) C(69) C(71) -84.7(12)
C(46) C(47) C(69) C(72) 156.6(9)
C(48) C(47) C(69) C(70) -144.6(9)
C(48) C(47) C(69) C(71) 94.9(11)
C(48) C(47) C(69) C(72) -23.8(12)
C(69) C(47) C(48) C(49) -179.7(7)
C(47) C(48) C(49) C(44) 1.7(13)
C(47) C(48) C(49) C(50) -179.4(8)
C(44) C(49) C(50) N(4) 1.4(14)
C(48) C(49) C(50) N(4) -177.5(8)
N(3) C(51) C(52) N(4) -51.5(9)
N(3) C(51) C(52) C(53) -177.2(6)
N(3) C(51) C(56) C(55) -176.5(7)
C(52) C(51) C(56) C(55) -58.3(10)
C(56) C(51) C(52) N(4) -177.5(8)
C(56) C(51) C(52) C(53) 56.8(10)
N(4) C(52) C(53) C(54) -173.7(7)
C(51) C(52) C(53) C(54) -54.7(8)
C(52) C(53) C(54) C(55) 56.2(10)
C(53) C(54) C(55) C(56) -57.4(10)
C(54) C(55) C(56) C(51) 57.2(9)

_cod_duplicate_entry 4104943
